data_4104871
loop_
_publ_author_name
'Christine M. Beavers'
'Manuel N. Chaur'
'Marilyn M. Olmstead'
'Luis Echegoyen'
'Alan L. Balch'

_publ_section_title
;
 Large Metal Ions in a Relatively Small Fullerene Cage: The Structure of
 Gd3N@C2(22010)-C78 Departs from the Isolated Pentagon Rule
;
_journal_name_full 'Journal of the American Chemical Society'
_journal_page_first 11519
_journal_page_last 11524
_journal_paper_doi 10.1021/ja903741r
_journal_volume 131
_journal_year 2009
_chemical_formula_moiety 'C78 Gd3 N, C36 H44 N4 Ni, 1.5(C6 H6)'
_chemical_formula_sum 'C123 H53 Gd3 N5 Ni'
_chemical_formula_weight 2131.16
_chemical_name_common Gd3N@C8.NiOEP.1.5benzene
_chemical_name_systematic
; 
 ? 
;
_space_group_IT_number 15
_symmetry_cell_setting monoclinic
_symmetry_space_group_name_Hall '-C 2yc'
_symmetry_space_group_name_H-M 'C 1 2/c 1'
_atom_sites_solution_hydrogens geom
_atom_sites_solution_primary direct
_atom_sites_solution_secondary difmap
_audit_creation_method SHELXL-97
_cell_angle_alpha 90.00
_cell_angle_beta 94.2080(10)
_cell_angle_gamma 90.00
_cell_formula_units_Z 8
_cell_length_a 24.9897(6)
_cell_length_b 15.0876(4)
_cell_length_c 39.2517(10)
_cell_measurement_reflns_used 9924
_cell_measurement_temperature 90(2)
_cell_measurement_theta_max 50.7
_cell_measurement_theta_min 2.4
_cell_volume 14759.4(6)
_computing_cell_refinement 'SAINT v7.56A (Bruker, 2008)'
_computing_data_collection 'Apex2 (Bruker, 2005)'
_computing_data_reduction SAINT
_computing_molecular_graphics 'SHELXTL 5.1, XP (Sheldrick, 1994)'
_computing_publication_material SHELXL-97
_computing_structure_refinement 'SHELXL-97 (Sheldrick, 1997)'
_computing_structure_solution 'SHELXS-97 (Sheldrick, 1990)'
_diffrn_ambient_temperature 90(2)
_diffrn_detector_area_resol_mean 8.3
_diffrn_measured_fraction_theta_full 0.993
_diffrn_measured_fraction_theta_max 0.993
_diffrn_measurement_device_type 'Bruker Apex2'
_diffrn_measurement_method \w
_diffrn_radiation_monochromator silicon(111)
_diffrn_radiation_type synchrotron
_diffrn_radiation_wavelength 0.77490
_diffrn_reflns_av_R_equivalents 0.0658
_diffrn_reflns_av_sigmaI/netI 0.0375
_diffrn_reflns_limit_h_max 50
_diffrn_reflns_limit_h_min -50
_diffrn_reflns_limit_k_max 30
_diffrn_reflns_limit_k_min -30
_diffrn_reflns_limit_l_max 78
_diffrn_reflns_limit_l_min -78
_diffrn_reflns_number 567829
_diffrn_reflns_theta_full 51.54
_diffrn_reflns_theta_max 51.54
_diffrn_reflns_theta_min 1.79
_exptl_absorpt_coefficient_mu 3.731
_exptl_absorpt_correction_T_max 0.7421
_exptl_absorpt_correction_T_min 0.6844
_exptl_absorpt_correction_type multi-scan
_exptl_absorpt_process_details 'SADABS-2008/1 (Shedrick, 2008)'
_exptl_crystal_colour black
_exptl_crystal_density_diffrn 1.918
_exptl_crystal_description block
_exptl_crystal_F_000 8368
_exptl_crystal_size_max 0.11
_exptl_crystal_size_mid 0.09
_exptl_crystal_size_min 0.085
_refine_diff_density_max 4.874
_refine_diff_density_min -2.795
_refine_diff_density_rms 0.204
_refine_ls_extinction_method none
_refine_ls_goodness_of_fit_ref 1.017
_refine_ls_hydrogen_treatment constr
_refine_ls_matrix_type full
_refine_ls_number_parameters 2323
_refine_ls_number_reflns 63384
_refine_ls_number_restraints 5384
_refine_ls_restrained_S_all 1.049
_refine_ls_R_factor_all 0.1203
_refine_ls_R_factor_gt 0.0960
_refine_ls_shift/su_max 0.002
_refine_ls_shift/su_mean 0.000
_refine_ls_structure_factor_coef Fsqd
_refine_ls_weighting_details 'calc w=1/[\s^2^(Fo^2^)+(0.1591P)^2^+70.8248P] where P=(Fo^2^+2Fc^2^)/3'
_refine_ls_weighting_scheme calc
_refine_ls_wR_factor_gt 0.2762
_refine_ls_wR_factor_ref 0.3026
_reflns_number_gt 47323
_reflns_number_total 63384
_reflns_threshold_expression I>2\s(I)
_cod_data_source_file ja903741r_si_001.cif
_cod_data_source_block cb118x
_cod_original_sg_symbol_H-M 'C 2/c'
_cod_database_code 4104871

loop_
_symmetry_equiv_pos_as_xyz
'x, y, z'
'-x, y, -z+1/2'
'x+1/2, y+1/2, z'
'-x+1/2, y+1/2, -z+1/2'
'-x, -y, -z'
'x, -y, z-1/2'
'-x+1/2, -y+1/2, -z'
'x+1/2, -y+1/2, z-1/2'

loop_
_atom_site_label
_atom_site_type_symbol
_atom_site_fract_x
_atom_site_fract_y
_atom_site_fract_z
_atom_site_U_iso_or_equiv
_atom_site_adp_type
_atom_site_occupancy
_atom_site_symmetry_multiplicity
_atom_site_calc_flag
_atom_site_refinement_flags
_atom_site_disorder_assembly
_atom_site_disorder_group
Gd1 Gd 0.154518(14) 0.37854(2) 0.101796(8) 0.02032(5) Uani 0.36 1 d P A 1
Gd2 Gd 0.189903(17) 0.61667(3) 0.125292(10) 0.01754(6) Uani 0.24 1 d P A 1
Gd3 Gd 0.25031(2) 0.50248(3) 0.059848(13) 0.02065(7) Uani 0.26 1 d P A 1
Gd4 Gd 0.20601(3) 0.57881(4) 0.139197(13) 0.01737(8) Uani 0.20 1 d P A 6
Gd5 Gd 0.12266(2) 0.44192(5) 0.073687(16) 0.01756(9) Uani 0.19 1 d P A 6
Gd6 Gd 0.22710(4) 0.56569(5) 0.142692(14) 0.02707(12) Uani 0.22 1 d P A 6
Gd7 Gd 0.26117(3) 0.47645(8) 0.06857(2) 0.02168(11) Uani 0.18 1 d P A 6
Gd8 Gd 0.11671(3) 0.48697(7) 0.07363(2) 0.01792(11) Uani 0.12 1 d P A 6
Gd9 Gd 0.22689(4) 0.52933(8) 0.05384(2) 0.02196(14) Uani 0.12 1 d P A 6
Gd10 Gd 0.15794(5) 0.63004(6) 0.10173(3) 0.03108(19) Uani 0.14 1 d P A 6
Gd11 Gd 0.23948(6) 0.50165(9) 0.14688(3) 0.0368(3) Uani 0.13 1 d P A 6
Gd12 Gd 0.25508(4) 0.44225(11) 0.07128(3) 0.02606(17) Uani 0.13 1 d P A 6
Gd13 Gd 0.12850(6) 0.42093(13) 0.08409(5) 0.0262(3) Uani 0.09 1 d P A 6
Gd14 Gd 0.22563(18) 0.4409(2) 0.14253(7) 0.0278(6) Uani 0.04 1 d P A 6
Gd15 Gd 0.12756(11) 0.5796(3) 0.08104(12) 0.0602(12) Uani 0.07 1 d P A 6
Gd16 Gd 0.22912(11) 0.56699(17) 0.06067(5) 0.0461(5) Uani 0.09 1 d P A 6
Gd17 Gd 0.27260(8) 0.5029(3) 0.08238(8) 0.0418(6) Uani 0.07 1 d P A 6
Gd18 Gd 0.18975(8) 0.39181(13) 0.12524(5) 0.0192(3) Uani 0.05 1 d P A 6
Gd19 Gd 0.13923(9) 0.39580(14) 0.09499(6) 0.0124(2) Uiso 0.05 1 d P A 6
Gd20 Gd 0.2695(3) 0.4647(5) 0.08388(19) 0.0521(13) Uiso 0.05 1 d P A 6
Gd21 Gd 0.2579(2) 0.5539(4) 0.07079(14) 0.0473(9) Uiso 0.05 1 d P A 6
Gd22 Gd 0.11778(15) 0.5190(3) 0.07436(9) 0.0214(5) Uiso 0.03 1 d P A 6
Gd23 Gd 0.2264(2) 0.4320(3) 0.06078(13) 0.0392(8) Uiso 0.04 1 d P A 6
Gd24 Gd 0.2054(3) 0.4304(5) 0.13994(17) 0.0248(11) Uiso 0.02 1 d P A 6
Gd25 Gd 0.2228(2) 0.4862(4) 0.05194(15) 0.0542(10) Uiso 0.05 1 d P A 6
N1 N 0.19736(10) 0.49961(17) 0.09692(7) 0.0294(4) Uani 1 1 d . . .
C1_1 C 0.2662(3) 0.4540(5) 0.00242(16) 0.052(3) Uani 0.402 1 d PDU A 1
C2_1 C 0.3010(3) 0.4032(5) 0.0240(2) 0.052(3) Uani 0.402 1 d PDU A 1
C3_1 C 0.3390(3) 0.4565(5) 0.04593(19) 0.052(3) Uani 0.402 1 d PDU A 1
C4_1 C 0.3393(3) 0.5527(5) 0.0463(2) 0.042(2) Uani 0.402 1 d PDU A 1
C5_1 C 0.3022(3) 0.6034(5) 0.02609(18) 0.049(2) Uani 0.402 1 d PDU A 1
C6_1 C 0.2659(3) 0.5503(5) 0.00314(18) 0.0407(17) Uani 0.402 1 d PDU A 1
C7_1 C 0.2108(3) 0.5798(3) -0.00227(12) 0.0286(12) Uani 0.402 1 d PDU A 1
C8_1 C 0.1771(4) 0.4996(4) -0.00713(15) 0.057(3) Uani 0.402 1 d PDU A 1
C9_1 C 0.2104(3) 0.4237(4) -0.00308(14) 0.052(2) Uani 0.402 1 d PDU A 1
C10_1 C 0.1913(3) 0.3436(3) 0.00975(14) 0.0364(17) Uani 0.402 1 d PDU A 1
C11_1 C 0.2255(3) 0.2910(4) 0.03197(17) 0.040(2) Uani 0.402 1 d PDU A 1
C12_1 C 0.2817(2) 0.3285(5) 0.03842(18) 0.049(2) Uani 0.402 1 d PDU A 1
C13_1 C 0.2958(3) 0.2937(4) 0.0755(2) 0.043(2) Uani 0.402 1 d PDU A 1
C14_1 C 0.3324(3) 0.3516(5) 0.0977(2) 0.045(3) Uani 0.402 1 d PDU A 1
C15_1 C 0.3523(2) 0.4267(4) 0.0807(2) 0.044(2) Uani 0.402 1 d PDU A 1
C16_1 C 0.3608(2) 0.5067(4) 0.1024(2) 0.0393(19) Uani 0.402 1 d PDU A 1
C17_1 C 0.3516(2) 0.5836(4) 0.08180(18) 0.0341(16) Uani 0.402 1 d PDU A 1
C18_1 C 0.3292(2) 0.6617(4) 0.09546(16) 0.0268(11) Uani 0.402 1 d PDU A 1
C19_1 C 0.2935(3) 0.7141(4) 0.0749(2) 0.0390(16) Uani 0.402 1 d PDU A 1
C20_1 C 0.2795(2) 0.6752(5) 0.03972(15) 0.0357(15) Uani 0.402 1 d PDU A 1
C21_1 C 0.2206(3) 0.7106(5) 0.03333(18) 0.047(2) Uani 0.402 1 d PDU A 1
C22_1 C 0.1836(3) 0.6526(4) 0.01109(15) 0.0363(16) Uani 0.402 1 d PDU A 1
C23_1 C 0.1307(3) 0.6485(5) 0.02068(17) 0.053(3) Uani 0.402 1 d PDU A 1
C24_1 C 0.1017(3) 0.5741(5) 0.01850(19) 0.047(2) Uani 0.402 1 d PDU A 1
C25_1 C 0.1292(4) 0.4990(6) 0.0006(2) 0.068(4) Uani 0.402 1 d PDU A 1
C26_1 C 0.1023(3) 0.4151(4) 0.01610(17) 0.046(2) Uani 0.402 1 d PDU A 1
C27_1 C 0.1362(3) 0.3390(4) 0.01829(16) 0.0421(19) Uani 0.402 1 d PDU A 1
C28_1 C 0.1209(3) 0.2793(4) 0.04518(16) 0.041(2) Uani 0.402 1 d PDU A 1
C29_1 C 0.1571(3) 0.2326(7) 0.0665(2) 0.051(2) Uani 0.402 1 d PDU A 1
C30_1 C 0.2122(3) 0.2428(6) 0.0591(2) 0.047(2) Uani 0.402 1 d PDU A 1
C31_1 C 0.2538(3) 0.2439(5) 0.0857(2) 0.044(2) Uani 0.402 1 d PDU A 1
C32_1 C 0.2428(3) 0.2449(5) 0.1204(3) 0.050(2) Uani 0.402 1 d PDU A 1
C33_1 C 0.2755(3) 0.2956(4) 0.1419(2) 0.0400(18) Uani 0.402 1 d PDU A 1
C34_1 C 0.3224(2) 0.3530(5) 0.13213(15) 0.0342(14) Uani 0.402 1 d PDU A 1
C35_1 C 0.3284(3) 0.4261(5) 0.15145(19) 0.045(2) Uani 0.402 1 d PDU A 1
C36_1 C 0.3537(3) 0.5045(6) 0.1337(2) 0.062(3) Uani 0.402 1 d PDU A 1
C37_1 C 0.3291(2) 0.5866(4) 0.15265(16) 0.0336(15) Uani 0.402 1 d PDU A 1
C38_1 C 0.3224(3) 0.6635(5) 0.13164(17) 0.0406(17) Uani 0.402 1 d PDU A 1
C39_1 C 0.2779(3) 0.7157(4) 0.14449(18) 0.0315(16) Uani 0.402 1 d PDU A 1
C40_1 C 0.2434(3) 0.7650(5) 0.12306(19) 0.0402(16) Uani 0.402 1 d PDU A 1
C41_1 C 0.2510(3) 0.7559(4) 0.08668(16) 0.0309(12) Uani 0.402 1 d PDU A 1
C42_1 C 0.2078(4) 0.7591(6) 0.0612(2) 0.0456(19) Uani 0.402 1 d PDU A 1
C43_1 C 0.1554(4) 0.7533(7) 0.0725(2) 0.054(3) Uani 0.402 1 d PDU A 1
C44_1 C 0.1220(4) 0.7000(5) 0.05315(18) 0.051(3) Uani 0.402 1 d PDU A 1
C45_1 C 0.0726(4) 0.6363(7) 0.0674(2) 0.067(3) Uani 0.402 1 d PDU A 1
C46_1 C 0.0674(3) 0.5669(6) 0.0484(2) 0.045(2) Uani 0.402 1 d PDU A 1
C47_1 C 0.0538(3) 0.4862(5) 0.0631(2) 0.0441(19) Uani 0.402 1 d PDU A 1
C48_1 C 0.0669(4) 0.4071(5) 0.0442(2) 0.049(2) Uani 0.402 1 d PDU A 1
C49_1 C 0.0742(3) 0.3229(5) 0.05988(17) 0.052(2) Uani 0.402 1 d PDU A 1
C50_1 C 0.0637(3) 0.3095(5) 0.0940(2) 0.0417(19) Uani 0.402 1 d PDU A 1
C51_1 C 0.1009(3) 0.2490(5) 0.11375(18) 0.051(2) Uani 0.402 1 d PDU A 1
C52_1 C 0.1461(3) 0.2250(7) 0.10193(18) 0.059(3) Uani 0.402 1 d PDU A 1
C53_1 C 0.1884(3) 0.2265(5) 0.1296(2) 0.0431(19) Uani 0.402 1 d PDU A 1
C54_1 C 0.1747(4) 0.2841(6) 0.1554(2) 0.066(3) Uani 0.402 1 d PDU A 1
C55_1 C 0.1992(3) 0.3550(6) 0.17519(17) 0.044(2) Uani 0.402 1 d PDU A 1
C56_1 C 0.2548(3) 0.3603(7) 0.1732(2) 0.060(3) Uani 0.402 1 d PDU A 1
C57_1 C 0.2856(3) 0.4276(6) 0.17694(18) 0.0398(17) Uani 0.402 1 d PDU A 1
C58_1 C 0.2611(3) 0.5059(5) 0.1864(2) 0.0405(18) Uani 0.402 1 d PDU A 1
C59_1 C 0.2880(3) 0.5870(5) 0.17777(17) 0.0378(15) Uani 0.402 1 d PDU A 1
C60_1 C 0.2609(3) 0.6689(6) 0.1748(2) 0.059(3) Uani 0.402 1 d PDU A 1
C61_1 C 0.2082(4) 0.6781(5) 0.1855(2) 0.055(3) Uani 0.402 1 d PDU A 1
C62_1 C 0.1754(3) 0.7377(5) 0.16252(19) 0.0392(16) Uani 0.402 1 d PDU A 1
C63_1 C 0.1890(3) 0.7776(5) 0.1341(2) 0.0438(19) Uani 0.402 1 d PDU A 1
C64_1 C 0.1447(4) 0.7676(6) 0.1083(2) 0.047(2) Uani 0.402 1 d PDU A 1
C65_1 C 0.1078(4) 0.7043(7) 0.1183(3) 0.063(3) Uani 0.402 1 d PDU A 1
C66_1 C 0.0755(3) 0.6340(7) 0.1031(2) 0.050(3) Uani 0.402 1 d PDU A 1
C67_1 C 0.0688(2) 0.5574(4) 0.12267(17) 0.0367(16) Uani 0.402 1 d PDU A 1
C68_1 C 0.0480(4) 0.4717(5) 0.1032(2) 0.054(3) Uani 0.402 1 d PDU A 1
C69_1 C 0.0591(2) 0.3822(4) 0.11742(15) 0.0288(12) Uani 0.402 1 d PDU A 1
C70_1 C 0.0925(3) 0.3747(4) 0.1468(2) 0.054(3) Uani 0.402 1 d PDU A 1
C71_1 C 0.1174(4) 0.2923(6) 0.1469(2) 0.075(4) Uani 0.402 1 d PDU A 1
C72_1 C 0.1168(2) 0.4516(4) 0.16408(12) 0.0281(12) Uani 0.402 1 d PDU A 1
C73_1 C 0.1674(3) 0.4299(5) 0.18146(17) 0.0382(18) Uani 0.402 1 d PDU A 1
C74_1 C 0.1987(3) 0.5141(5) 0.1928(3) 0.052(3) Uani 0.402 1 d PDU A 1
C75_1 C 0.1726(3) 0.6005(5) 0.1878(2) 0.051(3) Uani 0.402 1 d PDU A 1
C76_1 C 0.1238(2) 0.6117(4) 0.17059(15) 0.0294(11) Uani 0.402 1 d PDU A 1
C77_1 C 0.09692(18) 0.5338(4) 0.15435(12) 0.0239(9) Uani 0.402 1 d PDU A 1
C78_1 C 0.1240(3) 0.6941(6) 0.1537(2) 0.055(3) Uani 0.402 1 d PDU A 1
C1_2 C 0.2478(4) 0.6600(7) 0.0199(3) 0.078(5) Uiso 0.232 1 d PDU B 2
C51_2 C 0.2554(3) 0.6347(5) 0.1964(2) 0.0290(17) Uiso 0.232 1 d PDU B 2
C53_2 C 0.3246(5) 0.5630(8) 0.1763(4) 0.056(4) Uiso 0.232 1 d PDU B 2
C71_2 C 0.2515(3) 0.5387(6) 0.2025(2) 0.0279(17) Uiso 0.232 1 d PDU B 2
C2_2 C 0.2975(5) 0.6208(7) 0.0286(3) 0.069(5) Uiso 0.232 1 d PDU B 2
C3_2 C 0.3008(4) 0.5279(6) 0.0171(3) 0.052(4) Uiso 0.232 1 d PDU B 2
C4_2 C 0.2557(4) 0.4817(6) -0.0001(3) 0.053(4) Uiso 0.232 1 d PDU B 2
C5_2 C 0.2057(4) 0.5203(6) -0.0084(3) 0.048(3) Uiso 0.232 1 d PDU B 2
C6_2 C 0.2036(4) 0.6141(7) 0.0018(3) 0.053(4) Uiso 0.232 1 d PDU B 2
C7_2 C 0.1542(4) 0.6469(7) 0.0146(3) 0.064(5) Uiso 0.232 1 d PDU B 2
C8_2 C 0.1698(4) 0.7133(8) 0.0413(3) 0.080(5) Uiso 0.232 1 d PDU B 2
C9_2 C 0.2265(4) 0.7207(9) 0.0449(3) 0.057(4) Uiso 0.232 1 d PDU B 2
C10_2 C 0.2540(4) 0.7449(13) 0.0765(4) 0.070(5) Uiso 0.232 1 d PDU B 2
C11_2 C 0.3059(6) 0.7089(9) 0.0845(3) 0.066(5) Uiso 0.232 1 d PDU B 2
C12_2 C 0.3223(5) 0.6388(6) 0.0596(2) 0.035(2) Uiso 0.232 1 d PDU B 2
C13_2 C 0.3538(6) 0.5740(7) 0.0849(3) 0.063(5) Uiso 0.232 1 d PDU B 2
C14_2 C 0.3542(6) 0.4789(7) 0.0735(2) 0.071(5) Uiso 0.232 1 d PDU B 2
C15_2 C 0.3298(5) 0.4657(7) 0.0399(3) 0.074(5) Uiso 0.232 1 d PDU B 2
C16_2 C 0.3023(4) 0.3789(7) 0.0350(3) 0.063(5) Uiso 0.232 1 d PDU B 2
C17_2 C 0.2569(4) 0.3889(7) 0.0112(3) 0.049(3) Uiso 0.232 1 d PDU B 2
C18_2 C 0.2088(4) 0.3395(8) 0.0145(5) 0.055(4) Uiso 0.232 1 d PDU B 2
C19_2 C 0.1581(4) 0.3753(7) 0.0036(5) 0.045(3) Uiso 0.232 1 d PDU B 2
C20_2 C 0.1600(4) 0.4727(6) -0.0061(3) 0.039(3) Uiso 0.232 1 d PDU B 2
C21_2 C 0.1057(4) 0.5061(7) 0.0070(3) 0.048(4) Uiso 0.232 1 d PDU B 2
C22_2 C 0.1066(5) 0.5997(8) 0.0205(3) 0.067(5) Uiso 0.232 1 d PDU B 2
C23_2 C 0.0776(5) 0.6137(8) 0.0490(3) 0.079(5) Uiso 0.232 1 d PDU B 2
C24_2 C 0.0927(5) 0.6722(9) 0.0739(3) 0.085(6) Uiso 0.232 1 d PDU B 2
C25_2 C 0.1404(5) 0.7293(10) 0.0652(3) 0.102(6) Uiso 0.232 1 d PDU B 2
C26_2 C 0.1647(5) 0.7548(9) 0.1023(2) 0.085(6) Uiso 0.232 1 d PDU B 2
C27_2 C 0.2216(5) 0.7639(15) 0.1046(2) 0.073(5) Uiso 0.232 1 d PDU B 2
C28_2 C 0.2435(4) 0.7461(12) 0.1397(4) 0.059(4) Uiso 0.232 1 d PDU B 2
C29_2 C 0.2914(6) 0.7017(16) 0.1469(4) 0.071(5) Uiso 0.232 1 d PDU B 2
C30_2 C 0.3183(9) 0.6829(12) 0.1167(3) 0.065(4) Uiso 0.232 1 d PDU B 2
C31_2 C 0.3495(6) 0.6041(7) 0.1180(2) 0.037(2) Uiso 0.232 1 d PDU B 2
C32_2 C 0.3477(8) 0.5405(8) 0.1443(3) 0.058(4) Uiso 0.232 1 d PDU B 2
C33_2 C 0.3499(4) 0.4537(7) 0.1356(2) 0.0300(18) Uiso 0.232 1 d PDU B 2
C34_2 C 0.3527(6) 0.4168(7) 0.0996(2) 0.061(4) Uiso 0.232 1 d PDU B 2
C35_2 C 0.3270(5) 0.3391(7) 0.0954(2) 0.0229(17) Uiso 0.232 1 d PDU B 2
C36_2 C 0.3056(5) 0.3217(8) 0.0583(3) 0.068(5) Uiso 0.232 1 d PDU B 2
C37_2 C 0.2562(4) 0.2594(9) 0.0648(2) 0.065(4) Uiso 0.232 1 d PDU B 2
C38_2 C 0.2134(5) 0.2675(10) 0.0388(3) 0.052(4) Uiso 0.232 1 d PDU B 2
C39_2 C 0.1645(4) 0.2415(15) 0.0536(3) 0.059(4) Uiso 0.232 1 d PDU B 2
C40_2 C 0.1195(8) 0.2938(17) 0.0466(4) 0.065(5) Uiso 0.232 1 d PDU B 2
C41_2 C 0.1135(6) 0.3586(9) 0.0196(5) 0.054(4) Uiso 0.232 1 d PDU B 2
C42_2 C 0.0805(6) 0.4347(8) 0.0212(5) 0.064(5) Uiso 0.232 1 d PDU B 2
C43_2 C 0.0504(5) 0.4498(9) 0.0500(3) 0.074(5) Uiso 0.232 1 d PDU B 2
C44_2 C 0.0517(6) 0.5322(8) 0.0634(3) 0.068(5) Uiso 0.232 1 d PDU B 2
C45_2 C 0.0543(6) 0.5621(9) 0.1045(3) 0.068(5) Uiso 0.232 1 d PDU B 2
C46_2 C 0.0805(8) 0.6360(14) 0.1082(3) 0.069(5) Uiso 0.232 1 d PDU B 2
C47_2 C 0.1097(4) 0.6563(8) 0.1388(3) 0.036(2) Uiso 0.232 1 d PDU B 2
C48_2 C 0.1507(4) 0.7245(9) 0.1363(3) 0.067(4) Uiso 0.232 1 d PDU B 2
C49_2 C 0.1968(4) 0.7255(8) 0.1594(3) 0.054(4) Uiso 0.232 1 d PDU B 2
C50_2 C 0.2015(4) 0.6691(6) 0.1881(3) 0.033(2) Uiso 0.232 1 d PDU B 2
C52_2 C 0.2951(4) 0.6461(8) 0.1772(4) 0.049(3) Uiso 0.232 1 d PDU B 2
C54_2 C 0.2932(4) 0.4914(7) 0.1870(4) 0.046(3) Uiso 0.232 1 d PDU B 2
C55_2 C 0.2792(5) 0.4027(9) 0.1756(5) 0.060(5) Uiso 0.232 1 d PDU B 2
C56_2 C 0.3143(8) 0.3712(9) 0.1518(3) 0.069(5) Uiso 0.232 1 d PDU B 2
C57_2 C 0.3049(6) 0.3121(10) 0.1287(3) 0.063(4) Uiso 0.232 1 d PDU B 2
C58_2 C 0.2549(4) 0.2706(13) 0.1297(3) 0.056(4) Uiso 0.232 1 d PDU B 2
C59_2 C 0.2343(4) 0.2332(9) 0.0971(2) 0.055(4) Uiso 0.232 1 d PDU B 2
C60_2 C 0.1791(4) 0.2171(9) 0.0899(3) 0.054(4) Uiso 0.232 1 d PDU B 2
C61_2 C 0.1421(5) 0.2269(8) 0.1148(3) 0.070(5) Uiso 0.232 1 d PDU B 2
C62_2 C 0.0894(4) 0.2601(8) 0.1027(3) 0.086(6) Uiso 0.232 1 d PDU B 2
C63_2 C 0.0802(7) 0.2915(12) 0.0721(3) 0.073(5) Uiso 0.232 1 d PDU B 2
C64_2 C 0.0512(6) 0.3744(8) 0.0737(3) 0.066(5) Uiso 0.232 1 d PDU B 2
C65_2 C 0.0530(6) 0.4064(8) 0.1074(3) 0.072(5) Uiso 0.232 1 d PDU B 2
C66_2 C 0.0556(5) 0.4885(8) 0.1268(3) 0.078(5) Uiso 0.232 1 d PDU B 2
C67_2 C 0.0952(4) 0.4913(6) 0.1542(3) 0.034(2) Uiso 0.232 1 d PDU B 2
C68_2 C 0.1208(4) 0.5821(6) 0.1669(4) 0.041(3) Uiso 0.232 1 d PDU B 2
C69_2 C 0.1684(4) 0.5901(6) 0.1914(3) 0.037(3) Uiso 0.232 1 d PDU B 2
C70_2 C 0.1975(3) 0.5141(5) 0.2000(3) 0.034(3) Uiso 0.232 1 d PDU B 2
C72_2 C 0.1800(3) 0.4294(6) 0.1841(3) 0.031(2) Uiso 0.232 1 d PDU B 2
C73_2 C 0.2258(4) 0.3757(7) 0.1793(4) 0.051(4) Uiso 0.232 1 d PDU B 2
C74_2 C 0.2104(4) 0.2976(10) 0.1551(3) 0.052(4) Uiso 0.232 1 d PDU B 2
C75_2 C 0.1543(4) 0.2814(8) 0.1455(3) 0.071(5) Uiso 0.232 1 d PDU B 2
C76_2 C 0.1138(4) 0.3371(6) 0.1528(3) 0.082(5) Uiso 0.232 1 d PDU B 2
C77_2 C 0.1283(4) 0.4227(5) 0.1693(3) 0.046(3) Uiso 0.232 1 d PDU B 2
C78_2 C 0.0739(5) 0.3309(8) 0.1261(3) 0.085(6) Uiso 0.232 1 d PDU B 2
C1_3 C 0.3298(5) 0.6345(7) 0.0638(2) 0.037(3) Uiso 0.181 1 d PDU C 3
C62_3 C 0.0274(7) 0.5050(10) 0.0711(4) 0.114(7) Uiso 0.181 1 d PDU C 3
C63_3 C 0.0489(14) 0.5751(11) 0.0579(4) 0.092(7) Uiso 0.181 1 d PDU C 3
C2_3 C 0.3439(5) 0.5523(7) 0.0511(3) 0.033(3) Uiso 0.181 1 d PDU C 3
C3_3 C 0.3104(4) 0.5245(6) 0.0205(3) 0.032(3) Uiso 0.181 1 d PDU C 3
C4_3 C 0.2655(5) 0.5771(7) 0.0064(3) 0.061(5) Uiso 0.181 1 d PDU C 3
C5_3 C 0.2520(5) 0.6596(8) 0.0189(3) 0.087(6) Uiso 0.181 1 d PDU C 3
C6_3 C 0.2872(5) 0.6891(8) 0.0483(3) 0.072(6) Uiso 0.181 1 d PDU C 3
C7_3 C 0.2642(4) 0.7390(9) 0.0754(3) 0.070(6) Uiso 0.181 1 d PDU C 3
C8_3 C 0.2949(4) 0.7152(8) 0.1078(3) 0.035(3) Uiso 0.181 1 d PDU C 3
C9_3 C 0.3341(5) 0.6503(8) 0.1007(3) 0.037(4) Uiso 0.181 1 d PDU C 3
C10_3 C 0.3494(6) 0.5826(8) 0.1249(2) 0.035(3) Uiso 0.181 1 d PDU C 3
C11_3 C 0.3617(10) 0.4969(7) 0.1125(3) 0.040(4) Uiso 0.181 1 d PDU C 3
C12_3 C 0.3582(5) 0.4875(6) 0.0740(2) 0.028(2) Uiso 0.181 1 d PDU C 3
C13_3 C 0.3451(5) 0.3867(7) 0.0698(3) 0.034(3) Uiso 0.181 1 d PDU C 3
C14_3 C 0.3078(4) 0.3609(6) 0.0396(3) 0.031(2) Uiso 0.181 1 d PDU C 3
C15_3 C 0.2957(4) 0.4317(6) 0.0163(3) 0.039(3) Uiso 0.181 1 d PDU C 3
C16_3 C 0.2407(4) 0.4286(7) -0.0005(3) 0.033(3) Uiso 0.181 1 d PDU C 3
C17_3 C 0.2221(5) 0.5170(7) -0.0060(4) 0.082(6) Uiso 0.181 1 d PDU C 3
C18_3 C 0.1667(5) 0.5386(8) -0.0034(9) 0.089(6) Uiso 0.181 1 d PDU C 3
C19_3 C 0.1522(5) 0.6252(15) 0.0064(7) 0.083(6) Uiso 0.181 1 d PDU C 3
C20_3 C 0.1993(5) 0.6811(10) 0.0199(4) 0.087(6) Uiso 0.181 1 d PDU C 3
C21_3 C 0.1733(5) 0.7345(12) 0.0486(3) 0.069(5) Uiso 0.181 1 d PDU C 3
C22_3 C 0.2090(4) 0.7554(10) 0.0799(3) 0.044(4) Uiso 0.181 1 d PDU C 3
C23_3 C 0.1867(4) 0.7519(11) 0.1108(3) 0.049(4) Uiso 0.181 1 d PDU C 3
C24_3 C 0.2149(4) 0.7364(9) 0.1409(3) 0.057(5) Uiso 0.181 1 d PDU C 3
C25_3 C 0.2748(5) 0.7223(9) 0.1360(3) 0.051(5) Uiso 0.181 1 d PDU C 3
C26_3 C 0.2910(4) 0.6571(7) 0.1668(3) 0.032(3) Uiso 0.181 1 d PDU C 3
C27_3 C 0.3337(5) 0.5985(9) 0.1592(3) 0.044(4) Uiso 0.181 1 d PDU C 3
C28_3 C 0.3220(8) 0.5083(8) 0.1702(7) 0.058(5) Uiso 0.181 1 d PDU C 3
C29_3 C 0.3375(9) 0.4239(11) 0.1621(5) 0.078(6) Uiso 0.181 1 d PDU C 3
C30_3 C 0.3494(13) 0.4187(11) 0.1268(3) 0.060(5) Uiso 0.181 1 d PDU C 3
C31_3 C 0.3477(8) 0.3493(9) 0.1020(3) 0.075(6) Uiso 0.181 1 d PDU C 3
C32_3 C 0.3073(6) 0.2892(14) 0.1098(3) 0.079(6) Uiso 0.181 1 d PDU C 3
C33_3 C 0.2713(5) 0.2687(12) 0.0838(3) 0.042(4) Uiso 0.181 1 d PDU C 3
C34_3 C 0.2695(4) 0.2970(7) 0.0469(3) 0.027(2) Uiso 0.181 1 d PDU C 3
C35_3 C 0.2200(4) 0.2940(9) 0.0316(3) 0.039(4) Uiso 0.181 1 d PDU C 3
C36_3 C 0.2100(5) 0.3640(8) 0.0034(3) 0.058(5) Uiso 0.181 1 d PDU C 3
C37_3 C 0.1469(4) 0.3763(9) 0.0038(4) 0.045(4) Uiso 0.181 1 d PDU C 3
C38_3 C 0.1303(4) 0.4635(10) -0.0071(5) 0.080(6) Uiso 0.181 1 d PDU C 3
C39_3 C 0.0864(13) 0.4892(13) 0.0135(7) 0.088(7) Uiso 0.181 1 d PDU C 3
C40_3 C 0.0722(12) 0.5718(11) 0.0249(6) 0.078(6) Uiso 0.181 1 d PDU C 3
C41_3 C 0.1088(7) 0.6446(19) 0.0230(8) 0.072(6) Uiso 0.181 1 d PDU C 3
C42_3 C 0.1197(5) 0.709(2) 0.0487(4) 0.065(6) Uiso 0.181 1 d PDU C 3
C43_3 C 0.1005(7) 0.7011(19) 0.0820(4) 0.074(6) Uiso 0.181 1 d PDU C 3
C44_3 C 0.1285(5) 0.7269(13) 0.1112(4) 0.074(6) Uiso 0.181 1 d PDU C 3
C45_3 C 0.1319(6) 0.6732(11) 0.1490(4) 0.108(7) Uiso 0.181 1 d PDU C 3
C46_3 C 0.1799(5) 0.6854(10) 0.1638(3) 0.108(7) Uiso 0.181 1 d PDU C 3
C47_3 C 0.1980(5) 0.6121(9) 0.1828(4) 0.117(7) Uiso 0.181 1 d PDU C 3
C48_3 C 0.2560(5) 0.6038(8) 0.1879(4) 0.092(6) Uiso 0.181 1 d PDU C 3
C49_3 C 0.2801(5) 0.5198(8) 0.1951(4) 0.102(7) Uiso 0.181 1 d PDU C 3
C50_3 C 0.2489(5) 0.4477(9) 0.2046(3) 0.125(7) Uiso 0.181 1 d PDU C 3
C51_3 C 0.2677(6) 0.3605(8) 0.1942(4) 0.124(7) Uiso 0.181 1 d PDU C 3
C52_3 C 0.3075(5) 0.3507(9) 0.1751(5) 0.104(7) Uiso 0.181 1 d PDU C 3
C53_3 C 0.2875(8) 0.314(3) 0.1425(5) 0.088(7) Uiso 0.181 1 d PDU C 3
C54_3 C 0.2350(6) 0.2812(15) 0.1436(4) 0.084(6) Uiso 0.181 1 d PDU C 3
C55_3 C 0.1896(6) 0.266(2) 0.1193(5) 0.087(6) Uiso 0.181 1 d PDU C 3
C56_3 C 0.2056(6) 0.2462(17) 0.0863(3) 0.055(5) Uiso 0.181 1 d PDU C 3
C57_3 C 0.1817(5) 0.2550(12) 0.0559(4) 0.045(4) Uiso 0.181 1 d PDU C 3
C58_3 C 0.1296(7) 0.2887(12) 0.0574(5) 0.088(6) Uiso 0.181 1 d PDU C 3
C59_3 C 0.1100(5) 0.3425(9) 0.0283(4) 0.090(7) Uiso 0.181 1 d PDU C 3
C60_3 C 0.0704(6) 0.4087(11) 0.0320(4) 0.103(7) Uiso 0.181 1 d PDU C 3
C61_3 C 0.0433(6) 0.4151(11) 0.0621(4) 0.106(7) Uiso 0.181 1 d PDU C 3
C64_3 C 0.0546(9) 0.6423(11) 0.0847(5) 0.094(7) Uiso 0.181 1 d PDU C 3
C65_3 C 0.0600(8) 0.6010(10) 0.1172(4) 0.112(7) Uiso 0.181 1 d PDU C 3
C66_3 C 0.0946(6) 0.6032(9) 0.1481(4) 0.122(7) Uiso 0.181 1 d PDU C 3
C67_3 C 0.1050(6) 0.5226(9) 0.1653(4) 0.124(8) Uiso 0.181 1 d PDU C 3
C68_3 C 0.1629(5) 0.5241(9) 0.1856(4) 0.131(8) Uiso 0.181 1 d PDU C 3
C69_3 C 0.1915(5) 0.4412(9) 0.1961(4) 0.128(8) Uiso 0.181 1 d PDU C 3
C70_3 C 0.1755(6) 0.3624(9) 0.1808(4) 0.131(8) Uiso 0.181 1 d PDU C 3
C71_3 C 0.2219(6) 0.3130(9) 0.1765(4) 0.116(7) Uiso 0.181 1 d PDU C 3
C72_3 C 0.1309(7) 0.3633(10) 0.1540(5) 0.123(7) Uiso 0.181 1 d PDU C 3
C73_3 C 0.1393(6) 0.2945(10) 0.1298(4) 0.099(7) Uiso 0.181 1 d PDU C 3
C74_3 C 0.1125(14) 0.322(2) 0.0942(4) 0.110(7) Uiso 0.181 1 d PDU C 3
C75_3 C 0.0663(8) 0.3813(10) 0.0950(4) 0.117(7) Uiso 0.181 1 d PDU C 3
C76_3 C 0.0582(6) 0.4366(9) 0.1218(4) 0.122(8) Uiso 0.181 1 d PDU C 3
C77_3 C 0.0977(7) 0.4346(9) 0.1518(4) 0.127(8) Uiso 0.181 1 d PDU C 3
C78_3 C 0.0371(6) 0.5158(10) 0.1085(4) 0.119(8) Uiso 0.181 1 d PDU C 3
C1_4 C 0.2890(4) 0.2863(7) 0.1205(3) 0.039(3) Uiso 0.184 1 d PDU D 4
C50_4 C 0.0645(4) 0.3921(6) 0.0232(3) 0.042(3) Uiso 0.184 1 d PDU D 4
C51_4 C 0.0350(4) 0.3820(6) 0.0539(3) 0.038(3) Uiso 0.184 1 d PDU D 4
C71_4 C 0.0243(5) 0.4706(7) 0.0676(3) 0.041(3) Uiso 0.184 1 d PDU D 4
C2_4 C 0.2584(4) 0.2884(8) 0.1486(3) 0.051(4) Uiso 0.184 1 d PDU D 4
C3_4 C 0.2743(4) 0.3570(7) 0.1739(3) 0.058(5) Uiso 0.184 1 d PDU D 4
C4_4 C 0.3160(5) 0.4215(7) 0.1690(3) 0.043(3) Uiso 0.184 1 d PDU D 4
C5_4 C 0.3445(4) 0.4222(6) 0.1396(3) 0.030(2) Uiso 0.184 1 d PDU D 4
C6_4 C 0.3313(4) 0.3493(7) 0.1156(3) 0.037(3) Uiso 0.184 1 d PDU D 4
C7_4 C 0.3308(5) 0.3660(7) 0.0790(3) 0.059(5) Uiso 0.184 1 d PDU D 4
C8_4 C 0.2883(4) 0.3088(8) 0.0619(3) 0.057(5) Uiso 0.184 1 d PDU D 4
C9_4 C 0.2628(5) 0.2611(9) 0.0873(3) 0.051(5) Uiso 0.184 1 d PDU D 4
C10_4 C 0.2077(5) 0.2363(13) 0.0827(2) 0.050(4) Uiso 0.184 1 d PDU D 4
C11_4 C 0.1756(4) 0.2425(14) 0.1107(4) 0.048(4) Uiso 0.184 1 d PDU D 4
C12_4 C 0.2052(4) 0.2705(9) 0.1440(3) 0.049(4) Uiso 0.184 1 d PDU D 4
C13_4 C 0.1589(5) 0.3168(9) 0.1619(3) 0.070(5) Uiso 0.184 1 d PDU D 4
C14_4 C 0.1758(4) 0.3899(8) 0.1863(4) 0.092(6) Uiso 0.184 1 d PDU D 4
C15_4 C 0.2321(4) 0.4015(7) 0.1911(3) 0.071(5) Uiso 0.184 1 d PDU D 4
C16_4 C 0.2493(5) 0.4946(7) 0.1968(4) 0.072(6) Uiso 0.184 1 d PDU D 4
C17_4 C 0.3002(5) 0.5069(7) 0.1834(4) 0.064(5) Uiso 0.184 1 d PDU D 4
C18_4 C 0.3151(6) 0.5901(6) 0.1694(4) 0.041(3) Uiso 0.184 1 d PDU D 4
C19_4 C 0.3444(7) 0.5912(6) 0.1395(3) 0.036(3) Uiso 0.184 1 d PDU D 4
C20_4 C 0.3551(6) 0.5009(6) 0.1251(3) 0.063(5) Uiso 0.184 1 d PDU D 4
C21_4 C 0.3548(7) 0.5224(7) 0.0859(3) 0.063(5) Uiso 0.184 1 d PDU D 4
C22_4 C 0.3364(6) 0.4487(7) 0.0621(3) 0.081(6) Uiso 0.184 1 d PDU D 4
C23_4 C 0.3070(6) 0.4721(8) 0.0322(4) 0.098(7) Uiso 0.184 1 d PDU D 4
C24_4 C 0.2684(5) 0.4209(8) 0.0166(4) 0.096(7) Uiso 0.184 1 d PDU D 4
C25_4 C 0.2643(5) 0.3301(9) 0.0337(3) 0.075(6) Uiso 0.184 1 d PDU D 4
C26_4 C 0.2030(3) 0.3086(8) 0.0246(3) 0.058(5) Uiso 0.184 1 d PDU D 4
C27_4 C 0.1800(3) 0.2549(7) 0.0498(3) 0.0231(19) Uiso 0.184 1 d PDU D 4
C28_4 C 0.1216(4) 0.2669(7) 0.0473(3) 0.0189(19) Uiso 0.184 1 d PDU D 4
C29_4 C 0.0974(4) 0.2721(6) 0.0774(2) 0.0198(14) Uiso 0.184 1 d PDU D 4
C30_4 C 0.1245(5) 0.2679(8) 0.1100(3) 0.036(3) Uiso 0.184 1 d PDU D 4
C31_4 C 0.1131(5) 0.3147(9) 0.1398(4) 0.073(6) Uiso 0.184 1 d PDU D 4
C32_4 C 0.0721(5) 0.3758(9) 0.1447(4) 0.097(7) Uiso 0.184 1 d PDU D 4
C33_4 C 0.0901(7) 0.4487(9) 0.1614(5) 0.112(7) Uiso 0.184 1 d PDU D 4
C34_4 C 0.1394(5) 0.4602(8) 0.1863(4) 0.103(7) Uiso 0.184 1 d PDU D 4
C35_4 C 0.1546(5) 0.5446(8) 0.1897(5) 0.104(7) Uiso 0.184 1 d PDU D 4
C36_4 C 0.2153(5) 0.5553(8) 0.1993(4) 0.087(6) Uiso 0.184 1 d PDU D 4
C37_4 C 0.2243(4) 0.6505(8) 0.1836(4) 0.083(6) Uiso 0.184 1 d PDU D 4
C38_4 C 0.2767(4) 0.6621(9) 0.1722(6) 0.057(5) Uiso 0.184 1 d PDU D 4
C39_4 C 0.2714(4) 0.7275(13) 0.1446(3) 0.027(3) Uiso 0.184 1 d PDU D 4
C40_4 C 0.2968(4) 0.7150(9) 0.1150(3) 0.027(2) Uiso 0.184 1 d PDU D 4
C41_4 C 0.3385(5) 0.6505(6) 0.1142(3) 0.027(2) Uiso 0.184 1 d PDU D 4
C42_4 C 0.3401(10) 0.6112(7) 0.0814(3) 0.057(5) Uiso 0.184 1 d PDU D 4
C43_4 C 0.3090(8) 0.6304(10) 0.0500(5) 0.071(6) Uiso 0.184 1 d PDU D 4
C44_4 C 0.2975(7) 0.5690(7) 0.0251(5) 0.091(7) Uiso 0.184 1 d PDU D 4
C45_4 C 0.2384(7) 0.5608(10) 0.0012(4) 0.095(7) Uiso 0.184 1 d PDU D 4
C46_4 C 0.2232(5) 0.4789(11) 0.0016(6) 0.097(7) Uiso 0.184 1 d PDU D 4
C47_4 C 0.1687(5) 0.4610(10) 0.0060(9) 0.091(6) Uiso 0.184 1 d PDU D 4
C48_4 C 0.1587(4) 0.3661(8) 0.0103(4) 0.067(6) Uiso 0.184 1 d PDU D 4
C49_4 C 0.1090(3) 0.3359(6) 0.0208(3) 0.026(2) Uiso 0.184 1 d PDU D 4
C52_4 C 0.0541(5) 0.3352(7) 0.0800(3) 0.038(3) Uiso 0.184 1 d PDU D 4
C53_4 C 0.0439(7) 0.3829(9) 0.1111(3) 0.075(6) Uiso 0.184 1 d PDU D 4
C54_4 C 0.0339(8) 0.4734(9) 0.1040(3) 0.083(6) Uiso 0.184 1 d PDU D 4
C55_4 C 0.0475(9) 0.5592(10) 0.1184(3) 0.107(7) Uiso 0.184 1 d PDU D 4
C56_4 C 0.0868(14) 0.5535(10) 0.1462(8) 0.113(7) Uiso 0.184 1 d PDU D 4
C57_4 C 0.1161(6) 0.6021(8) 0.1677(7) 0.117(7) Uiso 0.184 1 d PDU D 4
C58_4 C 0.1303(5) 0.6848(13) 0.1560(4) 0.104(7) Uiso 0.184 1 d PDU D 4
C59_4 C 0.1859(4) 0.7104(10) 0.1650(3) 0.083(6) Uiso 0.184 1 d PDU D 4
C60_4 C 0.2146(4) 0.7566(9) 0.1407(2) 0.033(3) Uiso 0.184 1 d PDU D 4
C61_4 C 0.1895(5) 0.7791(9) 0.1087(3) 0.075(5) Uiso 0.184 1 d PDU D 4
C62_4 C 0.2236(4) 0.7851(8) 0.0806(3) 0.080(6) Uiso 0.184 1 d PDU D 4
C63_4 C 0.2675(5) 0.7375(11) 0.0833(3) 0.031(3) Uiso 0.184 1 d PDU D 4
C64_4 C 0.2768(5) 0.7110(11) 0.0482(4) 0.068(5) Uiso 0.184 1 d PDU D 4
C65_4 C 0.2264(5) 0.6937(12) 0.0305(4) 0.069(6) Uiso 0.184 1 d PDU D 4
C66_4 C 0.1994(5) 0.6180(16) 0.0142(7) 0.093(6) Uiso 0.184 1 d PDU D 4
C67_4 C 0.1426(6) 0.6154(12) 0.0151(4) 0.076(6) Uiso 0.184 1 d PDU D 4
C68_4 C 0.1157(6) 0.5230(7) 0.0046(4) 0.051(5) Uiso 0.184 1 d PDU D 4
C69_4 C 0.0675(5) 0.4879(6) 0.0199(3) 0.037(3) Uiso 0.184 1 d PDU D 4
C70_4 C 0.0459(5) 0.5337(6) 0.0462(3) 0.040(3) Uiso 0.184 1 d PDU D 4
C72_4 C 0.0756(7) 0.6110(10) 0.0608(4) 0.070(6) Uiso 0.184 1 d PDU D 4
C73_4 C 0.0662(8) 0.6229(12) 0.0957(4) 0.097(7) Uiso 0.184 1 d PDU D 4
C74_4 C 0.1146(10) 0.673(2) 0.1150(3) 0.084(6) Uiso 0.184 1 d PDU D 4
C75_4 C 0.1428(5) 0.7321(10) 0.0930(3) 0.045(4) Uiso 0.184 1 d PDU D 4
C76_4 C 0.1424(5) 0.7251(9) 0.0584(3) 0.067(5) Uiso 0.184 1 d PDU D 4
C77_4 C 0.1110(5) 0.6531(9) 0.0408(3) 0.055(4) Uiso 0.184 1 d PDU D 4
C78_4 C 0.1930(5) 0.7499(10) 0.0492(3) 0.079(6) Uiso 0.184 1 d PDU D 4
Ni1 Ni 0.018807(9) 0.506961(15) 0.207111(6) 0.01263(4) Uani 1 1 d . . .
N2 N -0.03673(6) 0.50608(10) 0.16927(4) 0.0149(2) Uani 1 1 d . . .
N3 N 0.01953(6) 0.37678(11) 0.20674(4) 0.0155(2) Uani 1 1 d . . .
N4 N 0.07627(6) 0.50789(11) 0.24373(4) 0.0153(2) Uani 1 1 d . . .
N5 N 0.02005(6) 0.63717(10) 0.20625(4) 0.0154(2) Uani 1 1 d . . .
C79 C -0.00973(8) 0.69277(12) 0.18443(5) 0.0179(3) Uani 1 1 d . . .
C80 C -0.04701(8) 0.66546(13) 0.15906(5) 0.0193(3) Uani 1 1 d . . .
H80A H -0.0657 0.7097 0.1457 0.023 Uiso 1 1 calc R . .
C81 C -0.05888(8) 0.57800(12) 0.15185(5) 0.0171(2) Uani 1 1 d . . .
C82 C -0.09697(9) 0.55094(14) 0.12430(5) 0.0209(3) Uani 1 1 d . . .
C83 C -0.09895(9) 0.46077(14) 0.12532(5) 0.0206(3) Uani 1 1 d . . .
C84 C -0.06152(8) 0.43417(12) 0.15339(5) 0.0169(2) Uani 1 1 d . . .
C85 C -0.05155(8) 0.34691(13) 0.16189(5) 0.0184(3) Uani 1 1 d . . .
H85A H -0.0726 0.3025 0.1502 0.022 Uiso 1 1 calc R . .
C86 C -0.01247(8) 0.32040(12) 0.18666(5) 0.0181(3) Uani 1 1 d . . .
C87 C 0.00092(9) 0.22841(14) 0.19338(7) 0.0241(4) Uani 1 1 d . . .
C88 C 0.04220(9) 0.22898(14) 0.21832(7) 0.0236(4) Uani 1 1 d . . .
C89 C 0.05288(7) 0.32148(13) 0.22631(5) 0.0179(3) Uani 1 1 d . . .
C90 C 0.09223(8) 0.34843(14) 0.25057(5) 0.0189(3) Uani 1 1 d . . .
H90A H 0.1130 0.3041 0.2626 0.023 Uiso 1 1 calc R . .
C91 C 0.10307(7) 0.43597(13) 0.25843(5) 0.0166(2) Uani 1 1 d . . .
C92 C 0.14513(8) 0.46346(15) 0.28351(5) 0.0198(3) Uani 1 1 d . . .
C93 C 0.14357(8) 0.55378(15) 0.28444(5) 0.0192(3) Uani 1 1 d . . .
C94 C 0.10092(7) 0.57998(13) 0.25960(5) 0.0171(2) Uani 1 1 d . . .
C95 C 0.08852(8) 0.66732(14) 0.25243(5) 0.0192(3) Uani 1 1 d . . .
H95A H 0.1068 0.7118 0.2659 0.023 Uiso 1 1 calc R . .
C96 C 0.05115(7) 0.69377(13) 0.22693(5) 0.0184(3) Uani 1 1 d . . .
C97 C 0.04092(9) 0.78564(14) 0.21814(7) 0.0227(3) Uani 1 1 d . . .
C98 C 0.00312(9) 0.78503(14) 0.19100(7) 0.0229(3) Uani 1 1 d . . .
C99 C -0.12490(13) 0.61332(17) 0.09905(7) 0.0302(5) Uani 1 1 d . . .
H99A H -0.1403 0.6631 0.1116 0.036 Uiso 1 1 calc R . .
H99B H -0.1549 0.5817 0.0865 0.036 Uiso 1 1 calc R . .
C100 C -0.0875(2) 0.6505(2) 0.07344(8) 0.0426(8) Uani 1 1 d . . .
H10N H -0.1061 0.6972 0.0599 0.064 Uiso 1 1 calc R . .
H10O H -0.0770 0.6029 0.0583 0.064 Uiso 1 1 calc R . .
H10P H -0.0554 0.6752 0.0858 0.064 Uiso 1 1 calc R . .
C101 C -0.12992(12) 0.39858(17) 0.10161(7) 0.0289(5) Uani 1 1 d . . .
H10C H -0.1597 0.4314 0.0893 0.035 Uiso 1 1 calc R . .
H10D H -0.1458 0.3514 0.1152 0.035 Uiso 1 1 calc R . .
C102 C -0.09562(18) 0.3559(2) 0.07557(7) 0.0398(7) Uani 1 1 d . . .
H10I H -0.1172 0.3125 0.0620 0.060 Uiso 1 1 calc R . .
H10J H -0.0649 0.3260 0.0875 0.060 Uiso 1 1 calc R . .
H10K H -0.0828 0.4017 0.0605 0.060 Uiso 1 1 calc R . .
C103 C -0.02536(14) 0.15075(17) 0.17497(11) 0.0401(8) Uani 1 1 d . . .
H10L H -0.0646 0.1604 0.1727 0.048 Uiso 1 1 calc R . .
H10M H -0.0184 0.0967 0.1889 0.048 Uiso 1 1 calc R . .
C104 C -0.00564(19) 0.1356(3) 0.13959(15) 0.0598(15) Uani 1 1 d . . .
H10W H -0.0262 0.0875 0.1282 0.090 Uiso 1 1 calc R . .
H10X H 0.0325 0.1197 0.1418 0.090 Uiso 1 1 calc R . .
H10Y H -0.0105 0.1900 0.1261 0.090 Uiso 1 1 calc R . .
C105 C 0.07259(12) 0.15238(18) 0.23458(10) 0.0351(6) Uani 1 1 d . . .
H10G H 0.0513 0.0976 0.2305 0.042 Uiso 1 1 calc R . .
H10H H 0.0773 0.1621 0.2596 0.042 Uiso 1 1 calc R . .
C106 C 0.12808(16) 0.1396(3) 0.22065(13) 0.0488(10) Uani 1 1 d . . .
H10T H 0.1463 0.0892 0.2322 0.073 Uiso 1 1 calc R . .
H10U H 0.1496 0.1933 0.2249 0.073 Uiso 1 1 calc R . .
H10V H 0.1237 0.1281 0.1960 0.073 Uiso 1 1 calc R . .
C107 C 0.18421(10) 0.4021(2) 0.30210(7) 0.0278(4) Uani 1 1 d . . .
H10E H 0.1651 0.3479 0.3087 0.033 Uiso 1 1 calc R . .
H10F H 0.1993 0.4312 0.3233 0.033 Uiso 1 1 calc R . .
C108 C 0.23000(13) 0.3761(3) 0.28038(11) 0.0441(8) Uani 1 1 d . . .
H10Q H 0.2562 0.3401 0.2941 0.066 Uiso 1 1 calc R . .
H10R H 0.2476 0.4297 0.2726 0.066 Uiso 1 1 calc R . .
H10S H 0.2157 0.3418 0.2606 0.066 Uiso 1 1 calc R . .
C109 C 0.18039(10) 0.61642(19) 0.30442(6) 0.0267(4) Uani 1 1 d . . .
H10A H 0.1958 0.5863 0.3253 0.032 Uiso 1 1 calc R . .
H10B H 0.1596 0.6681 0.3116 0.032 Uiso 1 1 calc R . .
C110 C 0.22599(12) 0.6487(3) 0.28346(10) 0.0425(8) Uani 1 1 d . . .
H11H H 0.2516 0.6834 0.2981 0.064 Uiso 1 1 calc R . .
H11I H 0.2112 0.6857 0.2645 0.064 Uiso 1 1 calc R . .
H11J H 0.2444 0.5975 0.2743 0.064 Uiso 1 1 calc R . .
C111 C 0.06902(11) 0.86358(17) 0.23549(9) 0.0322(5) Uani 1 1 d . . .
H11A H 0.0702 0.8548 0.2605 0.039 Uiso 1 1 calc R . .
H11B H 0.0479 0.9179 0.2300 0.039 Uiso 1 1 calc R . .
C112 C 0.12620(15) 0.8771(3) 0.22499(13) 0.0453(9) Uani 1 1 d . . .
H11E H 0.1425 0.9280 0.2373 0.068 Uiso 1 1 calc R . .
H11F H 0.1253 0.8882 0.2004 0.068 Uiso 1 1 calc R . .
H11G H 0.1475 0.8238 0.2306 0.068 Uiso 1 1 calc R . .
C113 C -0.02070(14) 0.86128(17) 0.17063(10) 0.0359(6) Uani 1 1 d . . .
H11C H -0.0134 0.9168 0.1836 0.043 Uiso 1 1 calc R . .
H11D H -0.0601 0.8535 0.1676 0.043 Uiso 1 1 calc R . .
C114 C 0.00153(19) 0.8701(3) 0.13541(13) 0.0514(11) Uani 1 1 d . . .
H11K H -0.0156 0.9205 0.1232 0.077 Uiso 1 1 calc R . .
H11L H -0.0060 0.8156 0.1223 0.077 Uiso 1 1 calc R . .
H11M H 0.0404 0.8797 0.1382 0.077 Uiso 1 1 calc R . .
C125 C 0.22887(14) 0.0067(2) 0.11781(8) 0.0335(5) Uani 1 1 d . . .
H12A H 0.2659 0.0133 0.1248 0.040 Uiso 1 1 calc R . .
C124 C 0.19174(15) 0.0085(3) 0.14188(8) 0.0388(7) Uani 1 1 d . . .
H12B H 0.2031 0.0148 0.1654 0.047 Uiso 1 1 calc R . .
C126 C 0.21321(18) -0.0046(3) 0.08362(9) 0.0431(8) Uani 1 1 d . . .
H12C H 0.2391 -0.0048 0.0671 0.052 Uiso 1 1 calc R . .
C123 C 0.13763(17) 0.0010(4) 0.13188(10) 0.0498(12) Uani 1 1 d . . .
H12D H 0.1119 0.0048 0.1485 0.060 Uiso 1 1 calc R . .
C122 C 0.1210(2) -0.0117(5) 0.09806(13) 0.073(2) Uani 1 1 d . . .
H12E H 0.0839 -0.0178 0.0912 0.088 Uiso 1 1 calc R . .
C120 C -0.0283(2) 0.1423(4) 0.0348(2) 0.0366(12) Uani 0.50 1 d P . .
H12F H -0.0467 0.1511 0.0549 0.044 Uiso 0.50 1 calc PR . .
C119 C 0.0241(3) 0.1119(6) 0.0371(3) 0.052(2) Uani 0.50 1 d P . .
H11N H 0.0416 0.0973 0.0587 0.062 Uiso 0.50 1 calc PR . .
C121 C 0.1593(2) -0.0156(5) 0.07377(11) 0.0685(18) Uani 1 1 d . . .
H12G H 0.1482 -0.0259 0.0504 0.082 Uiso 1 1 calc R . .
C118 C 0.0509(3) 0.1031(7) 0.0074(3) 0.057(3) Uani 0.50 1 d P . .
H11O H 0.0865 0.0805 0.0091 0.068 Uiso 0.50 1 calc PR . .
C116 C -0.0269(4) 0.1478(8) -0.0272(3) 0.059(3) Uani 0.50 1 d P . .
H11P H -0.0453 0.1547 -0.0491 0.071 Uiso 0.50 1 calc PR . .
C117 C 0.0282(3) 0.1253(6) -0.0236(3) 0.057(2) Uani 0.50 1 d P . .
H11Q H 0.0491 0.1259 -0.0429 0.068 Uiso 0.50 1 calc PR . .
C115 C -0.0536(3) 0.1597(7) 0.0032(3) 0.057(3) Uani 0.50 1 d P . .
H11R H -0.0897 0.1800 0.0017 0.068 Uiso 0.50 1 calc PR . .

loop_
_atom_site_aniso_label
_atom_site_aniso_U_11
_atom_site_aniso_U_22
_atom_site_aniso_U_33
_atom_site_aniso_U_23
_atom_site_aniso_U_13
_atom_site_aniso_U_12
Gd1 0.02263(12) 0.01712(9) 0.02212(11) -0.00070(8) 0.00776(9) -0.00372(9)
Gd2 0.02067(14) 0.01643(13) 0.01607(13) -0.00383(10) 0.00507(10) -0.00125(11)
Gd3 0.02265(18) 0.02181(17) 0.01895(16) 0.00005(13) 0.01136(14) 0.00067(15)
Gd4 0.02196(19) 0.01767(17) 0.01283(15) -0.00392(12) 0.00374(14) -0.00342(16)
Gd5 0.01463(17) 0.0218(3) 0.01613(19) -0.00280(16) 0.00056(14) -0.00287(16)
Gd6 0.0392(3) 0.0285(3) 0.01460(17) -0.00660(16) 0.0088(2) -0.0159(2)
Gd7 0.0157(2) 0.0277(3) 0.0228(3) -0.0080(3) 0.0094(2) -0.0015(2)
Gd8 0.0135(2) 0.0206(4) 0.0196(3) -0.0019(2) 0.00076(19) -0.0009(2)
Gd9 0.0299(4) 0.0236(4) 0.0130(3) 0.0014(2) 0.0056(2) -0.0070(3)
Gd10 0.0502(6) 0.0177(3) 0.0259(3) -0.0012(2) 0.0062(3) 0.0101(3)
Gd11 0.0453(6) 0.0453(6) 0.0180(3) -0.0001(3) -0.0101(4) -0.0052(5)
Gd12 0.0194(4) 0.0337(5) 0.0259(4) -0.0093(4) 0.0069(3) 0.0042(4)
Gd13 0.0173(4) 0.0302(7) 0.0315(7) -0.0084(6) 0.0042(5) -0.0086(5)
Gd14 0.0450(18) 0.0224(10) 0.0168(8) 0.0042(7) 0.0077(10) 0.0154(12)
Gd15 0.0282(10) 0.063(2) 0.091(3) 0.047(2) 0.0200(13) 0.0206(12)
Gd16 0.0682(14) 0.0487(11) 0.0225(6) 0.0057(7) 0.0115(7) -0.0309(10)
Gd17 0.0142(6) 0.073(2) 0.0391(11) -0.0051(13) 0.0100(6) 0.0005(9)
Gd18 0.0234(7) 0.0152(6) 0.0192(6) 0.0029(5) 0.0035(5) 0.0009(5)
N1 0.0258(9) 0.0364(11) 0.0274(9) -0.0099(7) 0.0119(7) -0.0080(7)
C1_1 0.086(7) 0.046(4) 0.027(3) -0.020(3) 0.031(4) -0.025(5)
C2_1 0.055(5) 0.039(4) 0.069(5) -0.022(4) 0.047(4) -0.002(4)
C3_1 0.039(4) 0.047(4) 0.075(6) -0.017(4) 0.043(4) -0.007(3)
C4_1 0.034(3) 0.051(5) 0.045(4) -0.009(3) 0.030(3) -0.009(3)
C5_1 0.057(5) 0.053(5) 0.042(4) 0.009(4) 0.032(4) -0.014(4)
C6_1 0.048(4) 0.046(4) 0.029(3) 0.005(3) 0.012(3) -0.009(3)
C7_1 0.056(4) 0.0201(18) 0.0108(14) 0.0037(13) 0.0093(18) 0.004(2)
C8_1 0.131(9) 0.029(3) 0.0097(17) 0.0018(17) -0.014(3) -0.020(4)
C9_1 0.113(8) 0.031(3) 0.0116(17) -0.0106(18) 0.013(3) -0.021(4)
C10_1 0.072(5) 0.022(2) 0.0159(18) -0.0118(16) 0.007(3) -0.015(3)
C11_1 0.066(6) 0.023(3) 0.033(3) -0.017(2) 0.012(3) 0.010(3)
C12_1 0.034(3) 0.049(5) 0.068(6) -0.026(4) 0.020(4) 0.012(3)
C13_1 0.040(3) 0.022(2) 0.064(5) -0.013(3) -0.016(3) 0.022(2)
C14_1 0.020(3) 0.033(4) 0.081(7) -0.005(4) -0.005(3) 0.019(3)
C15_1 0.015(2) 0.050(4) 0.067(5) -0.005(4) 0.008(3) 0.011(2)
C16_1 0.0085(15) 0.031(3) 0.078(6) 0.011(3) 0.001(2) 0.0016(16)
C17_1 0.0154(18) 0.042(4) 0.046(4) 0.006(3) 0.010(2) -0.011(2)
C18_1 0.0187(19) 0.025(2) 0.037(3) -0.002(2) 0.0067(19) -0.0128(17)
C19_1 0.038(3) 0.029(3) 0.049(4) 0.006(3) 0.002(3) -0.018(3)
C20_1 0.033(3) 0.046(4) 0.029(3) 0.011(3) 0.007(2) -0.019(3)
C21_1 0.083(7) 0.031(3) 0.028(3) 0.008(3) 0.001(4) -0.016(4)
C22_1 0.062(5) 0.028(3) 0.020(2) 0.0127(19) 0.009(2) 0.016(3)
C23_1 0.047(4) 0.077(6) 0.035(3) 0.035(4) 0.011(3) 0.032(4)
C24_1 0.058(5) 0.051(5) 0.029(3) 0.001(3) -0.009(3) 0.018(4)
C25_1 0.087(8) 0.055(6) 0.053(5) -0.009(4) -0.050(6) 0.006(6)
C26_1 0.065(6) 0.048(4) 0.025(3) -0.002(3) -0.005(3) 0.010(4)
C27_1 0.070(6) 0.037(3) 0.019(2) -0.006(2) -0.001(3) -0.007(4)
C28_1 0.076(6) 0.024(3) 0.023(3) -0.012(2) 0.009(3) -0.027(3)
C29_1 0.059(6) 0.037(4) 0.057(6) -0.007(4) 0.001(5) -0.009(4)
C30_1 0.065(6) 0.032(3) 0.045(4) -0.012(3) 0.020(4) -0.005(4)
C31_1 0.035(3) 0.027(3) 0.073(6) 0.008(3) 0.014(4) 0.002(3)
C32_1 0.033(3) 0.021(2) 0.095(7) -0.006(4) -0.011(4) 0.002(2)
C33_1 0.027(3) 0.033(3) 0.061(5) 0.022(3) 0.006(3) 0.007(2)
C34_1 0.024(2) 0.048(4) 0.030(3) 0.001(2) -0.0043(19) 0.021(2)
C35_1 0.036(3) 0.054(5) 0.042(4) -0.004(3) -0.021(3) 0.014(3)
C36_1 0.046(5) 0.056(6) 0.078(7) -0.006(5) -0.042(5) 0.001(4)
C37_1 0.023(2) 0.046(4) 0.030(3) -0.001(3) -0.008(2) -0.014(2)
C38_1 0.034(3) 0.040(4) 0.047(4) 0.001(3) -0.008(3) -0.016(3)
C39_1 0.042(4) 0.024(3) 0.030(3) -0.012(2) 0.008(3) -0.015(3)
C40_1 0.044(4) 0.028(3) 0.049(4) -0.001(3) -0.001(3) -0.008(3)
C41_1 0.040(3) 0.024(2) 0.032(3) 0.003(2) 0.018(2) 0.002(2)
C42_1 0.063(5) 0.038(4) 0.036(4) 0.004(3) 0.006(4) 0.010(4)
C43_1 0.053(5) 0.047(5) 0.060(6) -0.022(4) -0.010(4) 0.007(4)
C44_1 0.090(7) 0.026(3) 0.034(3) 0.008(3) -0.015(4) 0.010(4)
C45_1 0.071(6) 0.084(7) 0.046(5) 0.016(5) 0.000(5) 0.056(6)
C46_1 0.030(3) 0.052(5) 0.052(5) 0.004(4) -0.008(3) 0.004(3)
C47_1 0.031(3) 0.050(5) 0.050(5) 0.001(4) -0.004(3) -0.006(3)
C48_1 0.061(6) 0.047(5) 0.041(4) -0.003(4) 0.009(4) 0.003(4)
C49_1 0.060(5) 0.043(4) 0.050(5) 0.003(4) -0.012(4) -0.016(4)
C50_1 0.032(3) 0.045(4) 0.049(4) -0.020(3) 0.016(3) -0.021(3)
C51_1 0.062(6) 0.038(4) 0.051(5) 0.011(4) -0.007(4) -0.013(4)
C52_1 0.041(4) 0.102(8) 0.033(4) 0.018(5) 0.000(3) -0.021(5)
C53_1 0.048(4) 0.032(3) 0.050(4) 0.019(3) 0.001(3) -0.004(3)
C54_1 0.109(8) 0.052(5) 0.034(4) 0.002(4) -0.015(5) 0.045(5)
C55_1 0.046(4) 0.059(5) 0.030(3) 0.025(3) 0.020(3) 0.025(4)
C56_1 0.050(5) 0.087(7) 0.044(4) 0.048(4) 0.015(3) 0.029(5)
C57_1 0.041(4) 0.050(5) 0.026(3) 0.007(3) -0.008(3) 0.001(3)
C58_1 0.040(4) 0.054(5) 0.026(3) 0.001(3) -0.003(3) -0.018(3)
C59_1 0.036(3) 0.049(4) 0.028(3) 0.000(3) -0.002(2) -0.007(3)
C60_1 0.073(7) 0.063(6) 0.042(5) -0.012(4) 0.016(5) 0.000(6)
C61_1 0.063(6) 0.041(4) 0.063(6) -0.031(4) 0.018(5) -0.021(4)
C62_1 0.040(4) 0.033(3) 0.046(4) -0.002(3) 0.008(3) -0.013(3)
C63_1 0.045(4) 0.030(3) 0.057(5) -0.015(3) 0.006(4) 0.000(3)
C64_1 0.047(5) 0.037(4) 0.056(5) -0.002(4) 0.001(4) 0.003(4)
C65_1 0.059(6) 0.055(6) 0.071(6) 0.034(5) -0.026(5) -0.017(5)
C66_1 0.026(3) 0.078(7) 0.046(4) 0.016(4) 0.007(3) 0.025(4)
C67_1 0.0170(19) 0.057(4) 0.037(3) 0.003(3) 0.0095(19) 0.018(2)
C68_1 0.047(4) 0.058(5) 0.054(5) -0.031(4) -0.028(4) 0.025(4)
C69_1 0.0186(18) 0.041(3) 0.028(2) -0.010(2) 0.0116(17) -0.014(2)
C70_1 0.071(6) 0.034(3) 0.052(5) 0.012(3) -0.030(4) -0.029(4)
C71_1 0.116(9) 0.039(5) 0.064(7) 0.010(5) -0.033(7) 0.007(6)
C72_1 0.027(2) 0.044(3) 0.0151(16) -0.0047(19) 0.0119(15) -0.016(2)
C73_1 0.023(3) 0.070(6) 0.022(2) 0.014(3) 0.005(2) -0.004(3)
C74_1 0.048(5) 0.043(4) 0.059(6) 0.014(4) -0.030(4) -0.013(4)
C75_1 0.064(6) 0.037(4) 0.052(5) 0.006(4) -0.008(5) -0.012(4)
C76_1 0.035(3) 0.027(2) 0.028(2) -0.009(2) 0.014(2) -0.007(2)
C77_1 0.0166(16) 0.035(3) 0.0220(18) -0.0027(17) 0.0133(14) 0.0001(16)
C78_1 0.042(4) 0.045(5) 0.076(7) 0.006(5) 0.003(5) -0.007(4)
Ni1 0.01019(7) 0.01430(8) 0.01346(8) -0.00014(6) 0.00135(5) 0.00012(5)
N2 0.0147(5) 0.0154(5) 0.0144(5) 0.0002(4) -0.0001(4) 0.0005(4)
N3 0.0127(4) 0.0159(5) 0.0177(5) 0.0007(4) 0.0008(4) 0.0009(4)
N4 0.0117(4) 0.0189(5) 0.0153(5) 0.0000(4) 0.0011(4) 0.0002(4)
N5 0.0132(5) 0.0146(5) 0.0183(5) -0.0003(4) 0.0004(4) -0.0006(4)
C79 0.0173(6) 0.0145(6) 0.0216(7) -0.0002(5) -0.0011(5) 0.0003(5)
C80 0.0207(7) 0.0167(6) 0.0199(7) 0.0001(5) -0.0021(5) 0.0027(5)
C81 0.0190(6) 0.0159(6) 0.0159(6) -0.0005(4) -0.0021(5) 0.0018(5)
C82 0.0250(8) 0.0180(6) 0.0184(7) 0.0002(5) -0.0064(6) 0.0010(6)
C83 0.0244(8) 0.0187(7) 0.0177(6) -0.0007(5) -0.0059(5) -0.0013(6)
C84 0.0178(6) 0.0167(6) 0.0158(6) 0.0004(5) -0.0012(5) -0.0007(5)
C85 0.0192(6) 0.0159(6) 0.0194(6) 0.0003(5) -0.0021(5) -0.0015(5)
C86 0.0171(6) 0.0151(6) 0.0215(7) 0.0005(5) -0.0014(5) -0.0002(5)
C87 0.0229(8) 0.0149(6) 0.0334(10) -0.0010(6) -0.0054(7) 0.0006(6)
C88 0.0201(7) 0.0155(6) 0.0344(10) 0.0008(6) -0.0039(7) 0.0028(5)
C89 0.0141(5) 0.0166(6) 0.0229(7) 0.0014(5) 0.0002(5) 0.0019(5)
C90 0.0153(6) 0.0197(7) 0.0215(7) 0.0010(5) -0.0009(5) 0.0036(5)
C91 0.0130(5) 0.0201(6) 0.0164(6) 0.0006(5) 0.0002(4) 0.0016(5)
C92 0.0160(6) 0.0262(8) 0.0169(6) 0.0007(6) -0.0021(5) 0.0017(6)
C93 0.0160(6) 0.0244(7) 0.0169(6) -0.0011(5) -0.0017(5) -0.0022(5)
C94 0.0135(5) 0.0209(7) 0.0169(6) -0.0011(5) 0.0005(4) -0.0012(5)
C95 0.0151(6) 0.0199(7) 0.0222(7) -0.0014(5) -0.0013(5) -0.0033(5)
C96 0.0138(5) 0.0173(6) 0.0239(7) -0.0011(5) -0.0001(5) -0.0017(5)
C97 0.0188(7) 0.0157(6) 0.0330(10) -0.0018(6) -0.0024(6) -0.0024(5)
C98 0.0205(7) 0.0157(6) 0.0316(9) 0.0005(6) -0.0040(6) 0.0001(6)
C99 0.0405(13) 0.0227(8) 0.0251(9) 0.0004(7) -0.0136(9) 0.0063(8)
C100 0.074(3) 0.0316(13) 0.0209(9) 0.0054(9) -0.0045(12) 0.0087(14)
C101 0.0356(11) 0.0231(8) 0.0259(9) -0.0008(7) -0.0130(8) -0.0053(8)
C102 0.067(2) 0.0294(12) 0.0218(9) -0.0064(8) -0.0018(11) -0.0109(13)
C103 0.0399(14) 0.0156(8) 0.061(2) -0.0046(10) -0.0219(14) 0.0010(8)
C104 0.052(2) 0.048(2) 0.075(3) -0.041(2) -0.020(2) 0.0175(18)
C105 0.0281(10) 0.0195(8) 0.0554(18) 0.0029(10) -0.0130(11) 0.0060(8)
C106 0.0404(16) 0.0390(16) 0.066(2) -0.0096(16) -0.0057(16) 0.0246(14)
C107 0.0238(9) 0.0332(11) 0.0250(9) 0.0024(8) -0.0082(7) 0.0048(8)
C108 0.0230(10) 0.058(2) 0.0514(19) 0.0103(16) 0.0001(11) 0.0176(12)
C109 0.0232(8) 0.0315(10) 0.0241(8) -0.0037(7) -0.0070(7) -0.0032(7)
C110 0.0233(10) 0.057(2) 0.0474(17) -0.0166(15) 0.0021(10) -0.0170(12)
C111 0.0264(10) 0.0177(8) 0.0509(16) -0.0032(9) -0.0088(10) -0.0055(7)
C112 0.0355(14) 0.0352(14) 0.064(2) 0.0104(15) -0.0063(15) -0.0193(12)
C113 0.0381(13) 0.0167(8) 0.0501(17) 0.0030(9) -0.0156(12) 0.0013(8)
C114 0.052(2) 0.0398(17) 0.060(2) 0.0289(17) -0.0084(18) -0.0099(15)
C125 0.0335(13) 0.0415(15) 0.0251(10) -0.0005(9) -0.0002(9) 0.0012(10)
C124 0.0335(13) 0.060(2) 0.0229(10) -0.0012(11) 0.0000(9) 0.0033(13)
C126 0.0426(17) 0.065(3) 0.0224(11) 0.0026(12) 0.0032(11) -0.0050(15)
C123 0.0335(15) 0.088(4) 0.0277(13) 0.0071(15) 0.0019(11) 0.0017(16)
C122 0.040(2) 0.143(6) 0.0349(18) 0.019(3) -0.0088(16) -0.019(3)
C120 0.0241(19) 0.032(2) 0.056(4) 0.006(2) 0.013(2) 0.0003(18)
C119 0.023(2) 0.049(4) 0.083(6) -0.024(4) -0.001(3) -0.002(2)
C121 0.050(2) 0.130(5) 0.0246(14) 0.008(2) -0.0060(14) -0.021(3)
C118 0.021(2) 0.054(4) 0.097(8) -0.032(5) 0.010(3) 0.001(3)
C116 0.043(4) 0.070(6) 0.067(6) 0.023(5) 0.018(4) 0.026(4)
C117 0.036(3) 0.050(4) 0.087(7) -0.009(4) 0.029(4) 0.014(3)
C115 0.035(3) 0.061(5) 0.077(6) 0.028(5) 0.024(4) 0.026(3)

loop_
_atom_type_symbol
_atom_type_description
_atom_type_scat_dispersion_real
_atom_type_scat_dispersion_imag
_atom_type_scat_source
C C -0.0020 0.0020 'International Tables Vol C Tables 4.2.6.8 and 6.1.1.4'
H H 0.0000 0.0000 'International Tables Vol C Tables 4.2.6.8 and 6.1.1.4'
N N -0.0031 0.0040 'International Tables Vol C Tables 4.2.6.8 and 6.1.1.4'
Ni Ni 0.1906 1.3024 'International Tables Vol C Tables 4.2.6.8 and 6.1.1.4'
Gd Gd -0.2659 4.5393 'International Tables Vol C Tables 4.2.6.8 and 6.1.1.4'

loop_
_geom_angle_atom_site_label_1
_geom_angle_atom_site_label_2
_geom_angle_atom_site_label_3
_geom_angle
Gd2 N1 Gd1 127.37(11)
Gd3 N1 Gd2 116.59(11)
Gd3 N1 Gd1 116.03(11)
N1 Gd1 C52_1 154.1(2)
N1 Gd1 C71_1 138.1(2)
C52_1 Gd1 C71_1 55.0(3)
N1 Gd1 C51_1 172.62(19)
C52_1 Gd1 C51_1 31.7(2)
C71_1 Gd1 C51_1 35.5(2)
N1 Gd1 C70_1 115.85(15)
C52_1 Gd1 C70_1 84.9(2)
C71_1 Gd1 C70_1 33.2(2)
C51_1 Gd1 C70_1 56.8(2)
N1 Gd1 C50_1 143.6(2)
C52_1 Gd1 C50_1 60.2(2)
C71_1 Gd1 C50_1 58.3(3)
C51_1 Gd1 C50_1 34.9(3)
C70_1 Gd1 C50_1 57.2(2)
N1 Gd1 C69_1 119.75(16)
C52_1 Gd1 C69_1 86.2(2)
C71_1 Gd1 C69_1 54.1(3)
C51_1 Gd1 C69_1 54.8(2)
C70_1 Gd1 C69_1 32.4(2)
C50_1 Gd1 C69_1 33.53(18)
N1 Gd1 C54_1 118.7(2)
C52_1 Gd1 C54_1 57.1(3)
C71_1 Gd1 C54_1 33.7(3)
C51_1 Gd1 C54_1 58.2(3)
C70_1 Gd1 C54_1 59.2(3)
C50_1 Gd1 C54_1 89.5(3)
C69_1 Gd1 C54_1 86.8(3)
N1 Gd1 C29_1 130.1(2)
C52_1 Gd1 C29_1 33.4(2)
C71_1 Gd1 C29_1 87.7(3)
C51_1 Gd1 C29_1 57.3(2)
C70_1 Gd1 C29_1 114.0(2)
C50_1 Gd1 C29_1 68.9(2)
C69_1 Gd1 C29_1 102.1(2)
C54_1 Gd1 C29_1 87.4(3)
N1 Gd1 C49_1 125.48(17)
C52_1 Gd1 C49_1 67.7(2)
C71_1 Gd1 C49_1 88.3(2)
C51_1 Gd1 C49_1 57.3(2)
C70_1 Gd1 C49_1 87.1(2)
C50_1 Gd1 C49_1 31.4(2)
C69_1 Gd1 C49_1 57.7(2)
C54_1 Gd1 C49_1 115.5(3)
C29_1 Gd1 C49_1 56.4(2)
N1 Gd1 C53_1 129.08(19)
C52_1 Gd1 C53_1 33.3(2)
C71_1 Gd1 C53_1 50.6(3)
C51_1 Gd1 C53_1 52.4(2)
C70_1 Gd1 C53_1 83.2(2)
C50_1 Gd1 C53_1 87.1(3)
C69_1 Gd1 C53_1 101.5(2)
C54_1 Gd1 C53_1 31.0(2)
C29_1 Gd1 C53_1 57.8(3)
C49_1 Gd1 C53_1 100.8(2)
N1 Gd1 C28_1 121.18(15)
C52_1 Gd1 C28_1 55.9(2)
C71_1 Gd1 C28_1 100.7(2)
C51_1 Gd1 C28_1 65.2(2)
C70_1 Gd1 C28_1 113.5(2)
C50_1 Gd1 C28_1 56.9(2)
C69_1 Gd1 C28_1 88.3(2)
C54_1 Gd1 C28_1 112.9(2)
C29_1 Gd1 C28_1 29.7(2)
C49_1 Gd1 C28_1 32.0(2)
C53_1 Gd1 C28_1 86.1(2)
N1 Gd2 C78_1 139.1(2)
N1 Gd2 C62_1 172.48(17)
C78_1 Gd2 C62_1 35.9(2)
N1 Gd2 C65_1 120.1(3)
C78_1 Gd2 C65_1 34.5(3)
C62_1 Gd2 C65_1 59.3(3)
N1 Gd2 C63_1 155.2(2)
C78_1 Gd2 C63_1 55.3(3)
C62_1 Gd2 C63_1 32.0(2)
C65_1 Gd2 C63_1 57.5(3)
N1 Gd2 C76_1 115.95(14)
C78_1 Gd2 C76_1 33.4(2)
C62_1 Gd2 C76_1 56.8(2)
C65_1 Gd2 C76_1 60.3(3)
C63_1 Gd2 C76_1 85.2(2)
N1 Gd2 C75_1 117.37(19)
C78_1 Gd2 C75_1 54.3(3)
C62_1 Gd2 C75_1 55.6(2)
C65_1 Gd2 C75_1 87.7(3)
C63_1 Gd2 C75_1 87.4(3)
C76_1 Gd2 C75_1 31.3(2)
N1 Gd2 C61_1 141.2(2)
C78_1 Gd2 C61_1 57.8(3)
C62_1 Gd2 C61_1 34.7(3)
C65_1 Gd2 C61_1 90.0(3)
C63_1 Gd2 C61_1 60.8(3)
C76_1 Gd2 C61_1 55.8(2)
C75_1 Gd2 C61_1 33.8(2)
N1 Gd2 C64_1 130.6(2)
C78_1 Gd2 C64_1 52.1(3)
C62_1 Gd2 C64_1 53.5(2)
C65_1 Gd2 C64_1 32.1(3)
C63_1 Gd2 C64_1 33.2(2)
C76_1 Gd2 C64_1 85.0(3)
C75_1 Gd2 C64_1 103.3(3)
C61_1 Gd2 C64_1 88.0(3)
N1 Gd2 C40_1 129.52(19)
C78_1 Gd2 C40_1 88.2(3)
C62_1 Gd2 C40_1 57.7(2)
C65_1 Gd2 C40_1 87.7(3)
C63_1 Gd2 C40_1 33.6(2)
C76_1 Gd2 C40_1 114.4(2)
C75_1 Gd2 C40_1 103.8(2)
C61_1 Gd2 C40_1 70.3(2)
C64_1 Gd2 C40_1 57.1(3)
N1 Gd2 C60_1 123.86(18)
C78_1 Gd2 C60_1 87.6(2)
C62_1 Gd2 C60_1 56.4(2)
C65_1 Gd2 C60_1 115.7(3)
C63_1 Gd2 C60_1 67.4(3)
C76_1 Gd2 C60_1 85.9(2)
C75_1 Gd2 C60_1 58.1(2)
C61_1 Gd2 C60_1 31.5(2)
C64_1 Gd2 C60_1 100.5(2)
C40_1 Gd2 C60_1 56.9(2)
N1 Gd2 C39_1 120.47(16)
C78_1 Gd2 C39_1 100.1(2)
C62_1 Gd2 C39_1 64.2(2)
C65_1 Gd2 C39_1 112.9(3)
C63_1 Gd2 C39_1 55.4(2)
C76_1 Gd2 C39_1 112.3(2)
C75_1 Gd2 C39_1 88.6(2)
C61_1 Gd2 C39_1 57.1(2)
C64_1 Gd2 C39_1 85.3(2)
C40_1 Gd2 C39_1 29.86(18)
C60_1 Gd2 C39_1 31.8(2)
N1 Gd3 C6_1 145.8(2)
N1 Gd3 C3_1 143.9(2)
C6_1 Gd3 C3_1 70.3(3)
N1 Gd3 C1_1 144.59(19)
C6_1 Gd3 C1_1 35.0(2)
C3_1 Gd3 C1_1 59.3(3)
N1 Gd3 C4_1 144.13(19)
C6_1 Gd3 C4_1 59.6(3)
C3_1 Gd3 C4_1 34.7(2)
C1_1 Gd3 C4_1 71.2(3)
N1 Gd3 C5_1 142.8(2)
C6_1 Gd3 C5_1 35.3(2)
C3_1 Gd3 C5_1 61.7(3)
C1_1 Gd3 C5_1 63.6(2)
C4_1 Gd3 C5_1 33.3(3)
N1 Gd3 C2_1 141.4(2)
C6_1 Gd3 C2_1 61.9(3)
C3_1 Gd3 C2_1 35.0(2)
C1_1 Gd3 C2_1 33.2(3)
C4_1 Gd3 C2_1 63.3(2)
C5_1 Gd3 C2_1 75.8(3)
N1 Gd3 C7_1 114.99(15)
C6_1 Gd3 C7_1 30.9(2)
C3_1 Gd3 C7_1 101.0(2)
C1_1 Gd3 C7_1 52.6(2)
C4_1 Gd3 C7_1 87.2(2)
C5_1 Gd3 C7_1 56.0(2)
C2_1 Gd3 C7_1 85.4(2)
N1 Gd3 C20_1 114.36(15)
C6_1 Gd3 C20_1 53.3(2)
C3_1 Gd3 C20_1 86.7(2)
C1_1 Gd3 C20_1 87.4(2)
C4_1 Gd3 C20_1 53.0(2)
C5_1 Gd3 C20_1 28.5(2)
C2_1 Gd3 C20_1 104.2(2)
C7_1 Gd3 C20_1 57.21(16)
N1 Gd3 C9_1 113.91(17)
C6_1 Gd3 C9_1 52.6(2)
C3_1 Gd3 C9_1 87.3(2)
C1_1 Gd3 C9_1 31.0(2)
C4_1 Gd3 C9_1 101.9(2)
C5_1 Gd3 C9_1 87.5(2)
C2_1 Gd3 C9_1 54.2(2)
C7_1 Gd3 C9_1 49.09(17)
C20_1 Gd3 C9_1 102.84(18)
N1 Gd3 C15_1 113.51(17)
C6_1 Gd3 C15_1 100.6(2)
C3_1 Gd3 C15_1 30.6(2)
C1_1 Gd3 C15_1 86.7(2)
C4_1 Gd3 C15_1 51.7(2)
C5_1 Gd3 C15_1 84.7(2)
C2_1 Gd3 C15_1 55.7(2)
C7_1 Gd3 C15_1 131.5(2)
C20_1 Gd3 C15_1 101.85(18)
C9_1 Gd3 C15_1 109.2(2)
N1 Gd3 C12_1 113.19(16)
C6_1 Gd3 C12_1 86.4(2)
C3_1 Gd3 C12_1 53.2(2)
C1_1 Gd3 C12_1 52.3(2)
C4_1 Gd3 C12_1 87.0(2)
C5_1 Gd3 C12_1 104.0(2)
C2_1 Gd3 C12_1 28.2(2)
C7_1 Gd3 C12_1 102.14(18)
C20_1 Gd3 C12_1 132.4(2)
C9_1 Gd3 C12_1 56.9(2)
C15_1 Gd3 C12_1 57.55(18)
Gd6 Gd4 Gd11 33.23(10)
Gd6 Gd4 Gd10 144.25(10)
Gd11 Gd4 Gd10 140.69(6)
Gd6 Gd4 N1 91.90(11)
Gd11 Gd4 N1 74.03(10)
Gd10 Gd4 N1 66.67(9)
Gd6 Gd4 Gd14 56.22(16)
Gd11 Gd4 Gd14 23.33(14)
Gd10 Gd4 Gd14 123.18(11)
N1 Gd4 Gd14 59.41(12)
Gd6 Gd4 Gd24 69.9(2)
Gd11 Gd4 Gd24 36.86(19)
Gd10 Gd4 Gd24 113.25(18)
N1 Gd4 Gd24 54.94(19)
Gd14 Gd4 Gd24 13.70(16)
Gd6 Gd4 Gd18 79.72(10)
Gd11 Gd4 Gd18 47.87(7)
Gd10 Gd4 Gd18 99.80(5)
N1 Gd4 Gd18 43.28(9)
Gd14 Gd4 Gd18 24.87(13)
Gd24 Gd4 Gd18 13.53(18)
Gd6 Gd4 Gd15 138.66(12)
Gd11 Gd4 Gd15 120.85(10)
Gd10 Gd4 Gd15 22.73(8)
N1 Gd4 Gd15 48.50(12)
Gd14 Gd4 Gd15 100.99(14)
Gd24 Gd4 Gd15 90.55(19)
Gd18 Gd4 Gd15 77.14(9)
Gd6 Gd4 Gd21 74.18(13)
Gd11 Gd4 Gd21 79.10(12)
Gd10 Gd4 Gd21 70.95(11)
N1 Gd4 Gd21 41.34(12)
Gd14 Gd4 Gd21 79.98(13)
Gd24 Gd4 Gd21 83.9(2)
Gd18 Gd4 Gd21 77.25(11)
Gd15 Gd4 Gd21 67.59(13)
Gd6 Gd4 Gd17 60.60(9)
Gd11 Gd4 Gd17 61.42(9)
Gd10 Gd4 Gd17 86.47(7)
N1 Gd4 Gd17 39.62(8)
Gd14 Gd4 Gd17 63.38(11)
Gd24 Gd4 Gd17 69.16(19)
Gd18 Gd4 Gd17 65.12(8)
Gd15 Gd4 Gd17 78.61(9)
Gd21 Gd4 Gd17 17.72(12)
Gd6 Gd4 Gd16 89.05(10)
Gd11 Gd4 Gd16 90.78(8)
Gd10 Gd4 Gd16 56.46(6)
N1 Gd4 Gd16 36.54(8)
Gd14 Gd4 Gd16 87.01(9)
Gd24 Gd4 Gd16 87.62(18)
Gd18 Gd4 Gd16 78.18(6)
Gd15 Gd4 Gd16 52.96(8)
Gd21 Gd4 Gd16 14.94(11)
Gd17 Gd4 Gd16 30.33(8)
Gd6 Gd4 Gd20 59.48(15)
Gd11 Gd4 Gd20 54.26(13)
Gd10 Gd4 Gd20 90.57(13)
N1 Gd4 Gd20 35.00(15)
Gd14 Gd4 Gd20 53.74(14)
Gd24 Gd4 Gd20 59.1(2)
Gd18 Gd4 Gd20 55.25(13)
Gd15 Gd4 Gd20 79.18(15)
Gd21 Gd4 Gd20 26.38(15)
Gd17 Gd4 Gd20 10.09(11)
Gd16 Gd4 Gd20 36.52(13)
Gd13 Gd5 Gd8 129.4(2)
Gd13 Gd5 Gd19 5.66(19)
Gd8 Gd5 Gd19 131.57(14)
Gd13 Gd5 Gd22 126.9(3)
Gd8 Gd5 Gd22 6.4(2)
Gd19 Gd5 Gd22 128.4(2)
Gd13 Gd5 Gd15 118.4(2)
Gd8 Gd5 Gd15 17.10(12)
Gd19 Gd5 Gd15 119.19(16)
Gd22 Gd5 Gd15 11.0(2)
Gd13 Gd5 N1 74.85(18)
Gd8 Gd5 N1 77.83(11)
Gd19 Gd5 N1 71.69(12)
Gd22 Gd5 N1 71.54(19)
Gd15 Gd5 N1 60.76(12)
Gd13 Gd5 Gd18 27.55(17)
Gd8 Gd5 Gd18 113.92(10)
Gd19 Gd5 Gd18 24.36(10)
Gd22 Gd5 Gd18 109.17(18)
Gd15 Gd5 Gd18 98.65(12)
N1 Gd5 Gd18 47.40(9)
Gd13 Gd5 Gd23 84.1(2)
Gd8 Gd5 Gd23 105.25(14)
Gd19 Gd5 Gd23 78.51(15)
Gd22 Gd5 Gd23 99.4(2)
Gd15 Gd5 Gd23 91.92(13)
N1 Gd5 Gd23 45.29(12)
Gd18 Gd5 Gd23 63.95(12)
Gd13 Gd5 Gd25 100.2(2)
Gd8 Gd5 Gd25 87.78(15)
Gd19 Gd5 Gd25 94.88(16)
Gd22 Gd5 Gd25 82.3(2)
Gd15 Gd5 Gd25 76.11(15)
N1 Gd5 Gd25 43.66(14)
Gd18 Gd5 Gd25 76.67(13)
Gd23 Gd5 Gd25 18.62(15)
Gd13 Gd5 Gd9 105.19(17)
Gd8 Gd5 Gd9 76.39(8)
Gd19 Gd5 Gd9 100.29(10)
Gd22 Gd5 Gd9 70.76(18)
Gd15 Gd5 Gd9 64.40(8)
N1 Gd5 Gd9 39.12(7)
Gd18 Gd5 Gd9 79.33(5)
Gd23 Gd5 Gd9 29.10(11)
Gd25 Gd5 Gd9 11.72(12)
Gd13 Gd5 Gd10 102.44(18)
Gd8 Gd5 Gd10 34.34(8)
Gd19 Gd5 Gd10 102.48(10)
Gd22 Gd5 Gd10 28.65(18)
Gd15 Gd5 Gd10 17.74(11)
N1 Gd5 Gd10 44.73(7)
Gd18 Gd5 Gd10 81.05(5)
Gd23 Gd5 Gd10 82.32(11)
Gd25 Gd5 Gd10 69.86(13)
Gd9 Gd5 Gd10 58.68(3)
Gd13 Gd5 Gd24 38.4(2)
Gd8 Gd5 Gd24 100.41(15)
Gd19 Gd5 Gd24 36.42(16)
Gd22 Gd5 Gd24 95.6(2)
Gd15 Gd5 Gd24 85.10(17)
N1 Gd5 Gd24 37.51(14)
Gd18 Gd5 Gd24 13.57(13)
Gd23 Gd5 Gd24 64.86(17)
Gd25 Gd5 Gd24 73.80(18)
Gd9 Gd5 Gd24 73.76(13)
Gd10 Gd5 Gd24 67.52(13)
Gd4 Gd6 Gd11 129.01(14)
Gd4 Gd6 Gd14 109.22(16)
Gd11 Gd6 Gd14 20.43(15)
Gd4 Gd6 Gd24 95.4(2)
Gd11 Gd6 Gd24 33.9(2)
Gd14 Gd6 Gd24 13.81(18)
Gd4 Gd6 N1 72.66(11)
Gd11 Gd6 N1 77.14(10)
Gd14 Gd6 N1 61.70(12)
Gd24 Gd6 N1 55.6(2)
Gd4 Gd6 Gd10 28.01(8)
Gd11 Gd6 Gd10 131.59(8)
Gd14 Gd6 Gd10 112.22(12)
Gd24 Gd6 Gd10 100.49(19)
N1 Gd6 Gd10 56.88(8)
Gd4 Gd6 Gd18 88.93(10)
Gd11 Gd6 Gd18 42.29(8)
Gd14 Gd6 Gd18 22.07(13)
Gd24 Gd6 Gd18 11.62(19)
N1 Gd6 Gd18 44.12(8)
Gd10 Gd6 Gd18 90.25(5)
Gd4 Gd6 Gd17 109.40(10)
Gd11 Gd6 Gd17 71.75(12)
Gd14 Gd6 Gd17 71.05(12)
Gd24 Gd6 Gd17 75.8(2)
N1 Gd6 Gd17 44.42(8)
Gd10 Gd6 Gd17 83.87(7)
Gd18 Gd6 Gd17 68.88(9)
Gd4 Gd6 Gd21 95.23(14)
Gd11 Gd6 Gd21 89.98(13)
Gd14 Gd6 Gd21 86.77(13)
Gd24 Gd6 Gd21 88.7(2)
N1 Gd6 Gd21 43.62(12)
Gd10 Gd6 Gd21 67.97(11)
Gd18 Gd6 Gd21 79.67(11)
Gd17 Gd6 Gd21 18.61(12)
Gd4 Gd6 Gd20 111.16(15)
Gd11 Gd6 Gd20 61.84(15)
Gd14 Gd6 Gd20 60.07(16)
Gd24 Gd6 Gd20 65.0(2)
N1 Gd6 Gd20 40.83(15)
Gd10 Gd6 Gd20 88.22(13)
Gd18 Gd6 Gd20 58.63(14)
Gd17 Gd6 Gd20 11.00(12)
Gd21 Gd6 Gd20 28.17(16)
Gd4 Gd6 Gd16 80.76(10)
Gd11 Gd6 Gd16 98.01(9)
Gd14 Gd6 Gd16 90.26(9)
Gd24 Gd6 Gd16 88.72(19)
N1 Gd6 Gd16 36.31(7)
Gd10 Gd6 Gd16 53.79(6)
Gd18 Gd6 Gd16 78.14(6)
Gd17 Gd6 Gd16 30.63(9)
Gd21 Gd6 Gd16 14.53(11)
Gd20 Gd6 Gd16 37.65(14)
Gd4 Gd6 Gd15 34.88(10)
Gd11 Gd6 Gd15 112.02(11)
Gd14 Gd6 Gd15 92.69(14)
Gd24 Gd6 Gd15 81.3(2)
N1 Gd6 Gd15 39.48(11)
Gd10 Gd6 Gd15 19.60(8)
Gd18 Gd6 Gd15 70.80(8)
Gd17 Gd6 Gd15 75.04(9)
Gd21 Gd6 Gd15 63.24(13)
Gd20 Gd6 Gd15 76.29(15)
Gd16 Gd6 Gd15 48.92(8)
Gd12 Gd7 Gd20 68.7(7)
Gd12 Gd7 Gd17 118.5(4)
Gd20 Gd7 Gd17 50.7(6)
Gd12 Gd7 Gd23 43.4(3)
Gd20 Gd7 Gd23 106.2(7)
Gd17 Gd7 Gd23 142.9(3)
Gd12 Gd7 Gd25 89.9(4)
Gd20 Gd7 Gd25 140.8(7)
Gd17 Gd7 Gd25 129.8(4)
Gd23 Gd7 Gd25 46.6(4)
Gd12 Gd7 Gd21 153.6(3)
Gd20 Gd7 Gd21 103.0(7)
Gd17 Gd7 Gd21 54.2(4)
Gd23 Gd7 Gd21 123.9(4)
Gd25 Gd7 Gd21 81.5(4)
Gd12 Gd7 Gd9 119.15(18)
Gd20 Gd7 Gd9 138.8(6)
Gd17 Gd7 Gd9 102.2(3)
Gd23 Gd7 Gd9 76.7(3)
Gd25 Gd7 Gd9 31.2(3)
Gd21 Gd7 Gd9 50.6(3)
Gd12 Gd7 Gd16 134.02(17)
Gd20 Gd7 Gd16 122.5(6)
Gd17 Gd7 Gd16 80.6(3)
Gd23 Gd7 Gd16 95.2(3)
Gd25 Gd7 Gd16 52.1(3)
Gd21 Gd7 Gd16 29.6(3)
Gd9 Gd7 Gd16 21.70(8)
Gd12 Gd7 N1 79.43(14)
Gd20 Gd7 N1 75.6(6)
Gd17 Gd7 N1 77.03(17)
Gd23 Gd7 N1 68.3(3)
Gd25 Gd7 N1 68.2(3)
Gd21 Gd7 N1 74.2(3)
Gd9 Gd7 N1 67.35(10)
Gd16 Gd7 N1 63.89(11)
Gd12 Gd7 Gd14 63.92(15)
Gd20 Gd7 Gd14 35.7(6)
Gd17 Gd7 Gd14 61.3(3)
Gd23 Gd7 Gd14 83.3(3)
Gd25 Gd7 Gd14 105.7(3)
Gd21 Gd7 Gd14 94.3(3)
Gd9 Gd7 Gd14 107.40(8)
Gd16 Gd7 Gd14 98.81(8)
N1 Gd7 Gd14 40.59(11)
Gd12 Gd7 Gd11 81.72(15)
Gd20 Gd7 Gd11 37.0(6)
Gd17 Gd7 Gd11 44.6(2)
Gd23 Gd7 Gd11 98.7(3)
Gd25 Gd7 Gd11 110.2(3)
Gd21 Gd7 Gd11 78.0(3)
Gd9 Gd7 Gd11 101.91(6)
Gd16 Gd7 Gd11 88.10(8)
N1 Gd7 Gd11 42.07(9)
Gd14 Gd7 Gd11 18.01(7)
Gd12 Gd7 Gd18 47.06(13)
Gd20 Gd7 Gd18 53.5(6)
Gd17 Gd7 Gd18 84.7(3)
Gd23 Gd7 Gd18 59.6(3)
Gd25 Gd7 Gd18 87.7(3)
Gd21 Gd7 Gd18 107.4(3)
Gd9 Gd7 Gd18 99.97(6)
Gd16 Gd7 Gd18 100.22(8)
N1 Gd7 Gd18 36.43(9)
Gd14 Gd7 Gd18 23.78(9)
Gd11 Gd7 Gd18 40.28(5)
Gd5 Gd8 Gd13 21.63(10)
Gd5 Gd8 Gd15 154.79(16)
Gd13 Gd8 Gd15 138.69(19)
Gd5 Gd8 Gd19 30.45(9)
Gd13 Gd8 Gd19 9.30(10)
Gd15 Gd8 Gd19 129.51(18)
Gd5 Gd8 N1 83.81(11)
Gd13 Gd8 N1 73.04(11)
Gd15 Gd8 N1 71.02(14)
Gd19 Gd8 N1 66.07(10)
Gd5 Gd8 Gd10 136.98(10)
Gd13 Gd8 Gd10 120.13(10)
Gd15 Gd8 Gd10 18.63(15)
Gd19 Gd8 Gd10 111.01(8)
N1 Gd8 Gd10 54.48(7)
Gd5 Gd8 Gd25 78.06(15)
Gd13 Gd8 Gd25 83.06(15)
Gd15 Gd8 Gd25 84.21(17)
Gd19 Gd8 Gd25 82.01(14)
N1 Gd8 Gd25 42.73(14)
Gd10 Gd8 Gd25 77.38(13)
Gd5 Gd8 Gd23 61.56(13)
Gd13 Gd8 Gd23 65.48(13)
Gd15 Gd8 Gd23 98.22(15)
Gd19 Gd8 Gd23 64.80(12)
N1 Gd8 Gd23 40.99(12)
Gd10 Gd8 Gd23 87.79(11)
Gd25 Gd8 Gd23 17.59(15)
Gd5 Gd8 Gd9 90.51(9)
Gd13 Gd8 Gd9 93.65(9)
Gd15 Gd8 Gd9 71.52(12)
Gd19 Gd8 Gd9 91.34(8)
N1 Gd8 Gd9 40.63(7)
Gd10 Gd8 Gd9 65.70(4)
Gd25 Gd8 Gd9 12.75(12)
Gd23 Gd8 Gd9 29.17(10)
Gd5 Gd8 Gd18 53.80(9)
Gd13 Gd8 Gd18 35.52(9)
Gd15 Gd8 Gd18 103.35(16)
Gd19 Gd8 Gd18 26.76(8)
N1 Gd8 Gd18 41.57(8)
Gd10 Gd8 Gd18 84.73(5)
Gd25 Gd8 Gd18 70.43(13)
Gd23 Gd8 Gd18 56.72(11)
Gd9 Gd8 Gd18 75.55(5)
Gd5 Gd8 Gd16 100.54(10)
Gd13 Gd8 Gd16 100.91(10)
Gd15 Gd8 Gd16 60.27(12)
Gd19 Gd8 Gd16 97.15(9)
N1 Gd8 Gd16 38.25(8)
Gd10 Gd8 Gd16 54.36(6)
Gd25 Gd8 Gd16 23.97(13)
Gd23 Gd8 Gd16 39.03(12)
Gd9 Gd8 Gd16 11.47(5)
Gd18 Gd8 Gd16 77.60(6)
Gd5 Gd8 Gd24 67.99(14)
Gd13 Gd8 Gd24 49.52(15)
Gd15 Gd8 Gd24 89.23(19)
Gd19 Gd8 Gd24 40.51(13)
N1 Gd8 Gd24 33.14(14)
Gd10 Gd8 Gd24 70.62(12)
Gd25 Gd8 Gd24 70.03(17)
Gd23 Gd8 Gd24 59.83(16)
Gd9 Gd8 Gd24 72.00(12)
Gd18 Gd8 Gd24 14.23(12)
Gd16 Gd8 Gd24 71.29(13)
Gd16 Gd9 Gd25 160.7(6)
Gd16 Gd9 Gd21 51.2(4)
Gd25 Gd9 Gd21 121.3(6)
Gd16 Gd9 Gd7 109.6(3)
Gd25 Gd9 Gd7 62.0(5)
Gd21 Gd9 Gd7 59.7(3)
Gd16 Gd9 Gd23 144.3(3)
Gd25 Gd9 Gd23 18.4(6)
Gd21 Gd9 Gd23 104.3(4)
Gd7 Gd9 Gd23 47.0(2)
Gd16 Gd9 Gd17 83.7(3)
Gd25 Gd9 Gd17 86.0(6)
Gd21 Gd9 Gd17 35.4(3)
Gd7 Gd9 Gd17 26.09(14)
Gd23 Gd9 Gd17 68.9(2)
Gd16 Gd9 Gd12 122.1(3)
Gd25 Gd9 Gd12 46.3(5)
Gd21 Gd9 Gd12 75.0(3)
Gd7 Gd9 Gd12 17.28(5)
Gd23 Gd9 Gd12 30.0(2)
Gd17 Gd9 Gd12 39.76(15)
Gd16 Gd9 Gd20 100.4(3)
Gd25 Gd9 Gd20 67.9(6)
Gd21 Gd9 Gd20 53.7(4)
Gd7 Gd9 Gd20 13.6(2)
Gd23 Gd9 Gd20 50.6(3)
Gd17 Gd9 Gd20 18.3(2)
Gd12 Gd9 Gd20 21.9(2)
Gd16 Gd9 N1 82.25(18)
Gd25 Gd9 N1 78.8(5)
Gd21 Gd9 N1 80.8(3)
Gd7 Gd9 N1 75.37(10)
Gd23 Gd9 N1 66.8(2)
Gd17 Gd9 N1 68.22(12)
Gd12 Gd9 N1 68.07(10)
Gd20 Gd9 N1 63.5(2)
Gd16 Gd9 Gd15 69.8(3)
Gd25 Gd9 Gd15 99.8(5)
Gd21 Gd9 Gd15 106.8(3)
Gd7 Gd9 Gd15 124.42(9)
Gd23 Gd9 Gd15 99.9(2)
Gd17 Gd9 Gd15 113.54(13)
Gd12 Gd9 Gd15 114.69(8)
Gd20 Gd9 Gd15 112.5(2)
N1 Gd9 Gd15 49.10(11)
Gd16 Gd9 Gd22 89.2(3)
Gd25 Gd9 Gd22 80.6(5)
Gd21 Gd9 Gd22 120.5(3)
Gd7 Gd9 Gd22 116.94(10)
Gd23 Gd9 Gd22 82.9(2)
Gd17 Gd9 Gd22 115.56(12)
Gd12 Gd9 Gd22 103.14(10)
Gd20 Gd9 Gd22 108.0(2)
N1 Gd9 Gd22 47.38(11)
Gd15 Gd9 Gd22 19.46(12)
Gd16 Gd9 Gd8 97.9(2)
Gd25 Gd9 Gd8 71.3(5)
Gd21 Gd9 Gd8 124.2(3)
Gd7 Gd9 Gd8 110.45(7)
Gd23 Gd9 Gd8 73.9(2)
Gd17 Gd9 Gd8 113.05(10)
Gd12 Gd9 Gd8 95.58(6)
Gd20 Gd9 Gd8 103.0(2)
N1 Gd9 Gd8 46.26(8)
Gd15 Gd9 Gd8 28.54(9)
Gd22 Gd9 Gd8 9.30(8)
Gd15 Gd10 Gd4 121.53(13)
Gd15 Gd10 Gd22 14.38(15)
Gd4 Gd10 Gd22 107.19(11)
Gd15 Gd10 N1 70.89(14)
Gd4 Gd10 N1 57.91(8)
Gd22 Gd10 N1 57.98(12)
Gd15 Gd10 Gd6 121.29(13)
Gd4 Gd10 Gd6 7.75(2)
Gd22 Gd10 Gd6 106.95(11)
N1 Gd10 Gd6 54.00(7)
Gd15 Gd10 Gd8 20.62(12)
Gd4 Gd10 Gd8 100.97(4)
Gd22 Gd10 Gd8 6.23(10)
N1 Gd10 Gd8 52.52(7)
Gd6 Gd10 Gd8 100.73(4)
Gd15 Gd10 Gd16 78.46(16)
Gd4 Gd10 Gd16 85.10(7)
Gd22 Gd10 Gd16 74.48(11)
N1 Gd10 Gd16 46.35(8)
Gd6 Gd10 Gd16 77.71(6)
Gd8 Gd10 Gd16 73.04(6)
Gd15 Gd10 Gd9 69.93(15)
Gd4 Gd10 Gd9 85.64(4)
Gd22 Gd10 Gd9 64.91(10)
N1 Gd10 Gd9 39.58(7)
Gd6 Gd10 Gd9 78.77(4)
Gd8 Gd10 Gd9 63.20(3)
Gd16 Gd10 Gd9 10.01(4)
Gd15 Gd10 Gd21 89.35(18)
Gd4 Gd10 Gd21 71.50(11)
Gd22 Gd10 Gd21 82.94(14)
N1 Gd10 Gd21 41.94(12)
Gd6 Gd10 Gd21 63.97(11)
Gd8 Gd10 Gd21 80.26(10)
Gd16 Gd10 Gd21 14.17(10)
Gd9 Gd10 Gd21 19.75(10)
Gd15 Gd10 Gd5 29.12(12)
Gd4 Gd10 Gd5 92.68(4)
Gd22 Gd10 Gd5 14.81(10)
N1 Gd10 Gd5 44.25(7)
Gd6 Gd10 Gd5 92.17(3)
Gd8 Gd10 Gd5 8.68(2)
Gd16 Gd10 Gd5 69.41(5)
Gd9 Gd10 Gd5 59.41(3)
Gd21 Gd10 Gd5 74.94(10)
Gd15 Gd10 Gd11 107.64(13)
Gd4 Gd10 Gd11 16.48(3)
Gd22 Gd10 Gd11 93.32(11)
N1 Gd10 Gd11 41.44(8)
Gd6 Gd10 Gd11 13.66(3)
Gd8 Gd10 Gd11 87.11(4)
Gd16 Gd10 Gd11 72.33(6)
Gd9 Gd10 Gd11 71.23(4)
Gd21 Gd10 Gd11 59.82(11)
Gd5 Gd10 Gd11 78.53(3)
Gd15 Gd10 Gd13 37.49(13)
Gd4 Gd10 Gd13 84.07(5)
Gd22 Gd10 Gd13 23.12(11)
N1 Gd10 Gd13 39.35(7)
Gd6 Gd10 Gd13 84.00(5)
Gd8 Gd10 Gd13 16.89(4)
Gd16 Gd10 Gd13 71.34(6)
Gd9 Gd10 Gd13 61.42(4)
Gd21 Gd10 Gd13 74.67(10)
Gd5 Gd10 Gd13 9.00(3)
Gd11 Gd10 Gd13 70.44(5)
Gd14 Gd11 Gd6 138.4(3)
Gd14 Gd11 Gd24 17.5(3)
Gd6 Gd11 Gd24 121.8(3)
Gd14 Gd11 Gd4 121.2(2)
Gd6 Gd11 Gd4 17.76(5)
Gd24 Gd11 Gd4 104.2(3)
Gd14 Gd11 N1 71.89(19)
Gd6 Gd11 N1 75.28(10)
Gd24 Gd11 N1 63.8(3)
Gd4 Gd11 N1 65.63(8)
Gd14 Gd11 Gd18 19.5(2)
Gd6 Gd11 Gd18 119.49(11)
Gd24 Gd11 Gd18 11.5(3)
Gd4 Gd11 Gd18 102.88(9)
N1 Gd11 Gd18 54.20(9)
Gd14 Gd11 Gd20 76.6(2)
Gd6 Gd11 Gd20 98.59(16)
Gd24 Gd11 Gd20 82.4(3)
Gd4 Gd11 Gd20 99.81(15)
N1 Gd11 Gd20 46.60(16)
Gd18 Gd11 Gd20 71.20(17)
Gd14 Gd11 Gd17 88.43(19)
Gd6 Gd11 Gd17 87.30(12)
Gd24 Gd11 Gd17 92.7(3)
Gd4 Gd11 Gd17 90.63(9)
N1 Gd11 Gd17 46.80(8)
Gd18 Gd11 Gd17 81.27(10)
Gd20 Gd11 Gd17 12.41(13)
Gd14 Gd11 Gd12 68.92(17)
Gd6 Gd11 Gd12 100.02(8)
Gd24 Gd11 Gd12 73.2(3)
Gd4 Gd11 Gd12 98.14(6)
N1 Gd11 Gd12 39.25(7)
Gd18 Gd11 Gd12 61.87(7)
Gd20 Gd11 Gd12 9.93(16)
Gd17 Gd11 Gd12 19.73(8)
Gd14 Gd11 Gd21 98.15(19)
Gd6 Gd11 Gd21 71.08(12)
Gd24 Gd11 Gd21 97.9(3)
Gd4 Gd11 Gd21 74.04(11)
N1 Gd11 Gd21 40.39(12)
Gd18 Gd11 Gd21 86.59(11)
Gd20 Gd11 Gd21 27.54(17)
Gd17 Gd11 Gd21 16.65(12)
Gd12 Gd11 Gd21 31.02(11)
Gd14 Gd11 Gd7 78.77(17)
Gd6 Gd11 Gd7 91.63(8)
Gd24 Gd11 Gd7 82.1(3)
Gd4 Gd11 Gd7 91.80(6)
N1 Gd11 Gd7 39.34(7)
Gd18 Gd11 Gd7 70.68(6)
Gd20 Gd11 Gd7 8.30(14)
Gd17 Gd11 Gd7 10.65(7)
Gd12 Gd11 Gd7 9.96(2)
Gd21 Gd11 Gd7 21.36(10)
Gd14 Gd11 Gd10 105.2(2)
Gd6 Gd11 Gd10 34.74(6)
Gd24 Gd11 Gd10 90.2(3)
Gd4 Gd11 Gd10 22.83(4)
N1 Gd11 Gd10 42.81(7)
Gd18 Gd11 Gd10 85.68(6)
Gd20 Gd11 Gd10 80.12(14)
Gd17 Gd11 Gd10 73.09(7)
Gd12 Gd11 Gd10 76.79(4)
Gd21 Gd11 Gd10 57.52(10)
Gd7 Gd11 Gd10 71.84(3)
Gd7 Gd12 Gd20 62.3(6)
Gd7 Gd12 Gd23 109.0(4)
Gd20 Gd12 Gd23 149.5(7)
Gd7 Gd12 Gd17 35.2(2)
Gd20 Gd12 Gd17 28.0(6)
Gd23 Gd12 Gd17 132.3(4)
Gd7 Gd12 Gd25 64.1(3)
Gd20 Gd12 Gd25 117.4(7)
Gd23 Gd12 Gd25 44.9(4)
Gd17 Gd12 Gd25 91.1(4)
Gd7 Gd12 Gd9 43.57(15)
Gd20 Gd12 Gd9 95.5(6)
Gd23 Gd12 Gd9 66.4(4)
Gd17 Gd12 Gd9 68.7(2)
Gd25 Gd12 Gd9 22.4(3)
Gd7 Gd12 Gd21 18.0(2)
Gd20 Gd12 Gd21 59.4(6)
Gd23 Gd12 Gd21 102.7(4)
Gd17 Gd12 Gd21 31.9(3)
Gd25 Gd12 Gd21 59.4(3)
Gd9 Gd12 Gd21 37.0(2)
Gd7 Gd12 N1 84.97(15)
Gd20 Gd12 N1 77.5(6)
Gd23 Gd12 N1 72.4(4)
Gd17 Gd12 N1 73.81(13)
Gd25 Gd12 N1 67.9(3)
Gd9 Gd12 N1 63.71(10)
Gd21 Gd12 N1 67.0(2)
Gd7 Gd12 Gd16 34.70(14)
Gd20 Gd12 Gd16 80.3(6)
Gd23 Gd12 Gd16 79.3(4)
Gd17 Gd12 Gd16 54.2(2)
Gd25 Gd12 Gd16 37.1(3)
Gd9 Gd12 Gd16 15.27(7)
Gd21 Gd12 Gd16 23.34(19)
N1 Gd12 Gd16 58.18(10)
Gd7 Gd12 Gd18 124.87(14)
Gd20 Gd12 Gd18 84.0(6)
Gd23 Gd12 Gd18 78.3(4)
Gd17 Gd12 Gd18 99.27(16)
Gd25 Gd12 Gd18 102.2(3)
Gd9 Gd12 Gd18 105.90(7)
Gd21 Gd12 Gd18 107.47(18)
N1 Gd12 Gd18 43.79(9)
Gd16 Gd12 Gd18 101.97(8)
Gd7 Gd12 Gd14 106.41(16)
Gd20 Gd12 Gd14 57.9(6)
Gd23 Gd12 Gd14 102.0(4)
Gd17 Gd12 Gd14 75.39(18)
Gd25 Gd12 Gd14 112.6(3)
Gd9 Gd12 Gd14 106.04(7)
Gd21 Gd12 Gd14 91.82(19)
N1 Gd12 Gd14 44.78(11)
Gd16 Gd12 Gd14 95.94(8)
Gd18 Gd12 Gd14 26.06(10)
Gd7 Gd12 Gd24 111.21(19)
Gd20 Gd12 Gd24 67.4(6)
Gd23 Gd12 Gd24 92.1(4)
Gd17 Gd12 Gd24 82.8(2)
Gd25 Gd12 Gd24 106.2(3)
Gd9 Gd12 Gd24 103.21(14)
Gd21 Gd12 Gd24 95.1(2)
N1 Gd12 Gd24 39.82(16)
Gd16 Gd12 Gd24 95.24(15)
Gd18 Gd12 Gd24 16.91(14)
Gd14 Gd12 Gd24 9.95(12)
Gd5 Gd13 Gd19 169.5(4)
Gd5 Gd13 Gd8 29.01(15)
Gd19 Gd13 Gd8 153.8(3)
Gd5 Gd13 Gd22 37.2(2)
Gd19 Gd13 Gd22 144.7(3)
Gd8 Gd13 Gd22 9.16(14)
Gd5 Gd13 N1 91.2(2)
Gd19 Gd13 N1 82.9(2)
Gd8 Gd13 N1 76.94(12)
Gd22 Gd13 N1 69.26(17)
Gd5 Gd13 Gd18 146.0(2)
Gd19 Gd13 Gd18 28.4(2)
Gd8 Gd13 Gd18 127.34(12)
Gd22 Gd13 Gd18 118.28(17)
N1 Gd13 Gd18 54.92(10)
Gd5 Gd13 Gd15 50.4(2)
Gd19 Gd13 Gd15 130.5(3)
Gd8 Gd13 Gd15 23.51(13)
Gd22 Gd13 Gd15 14.37(18)
N1 Gd13 Gd15 57.15(12)
Gd18 Gd13 Gd15 103.97(13)
Gd5 Gd13 Gd23 84.6(2)
Gd19 Gd13 Gd23 85.1(2)
Gd8 Gd13 Gd23 92.39(15)
Gd22 Gd13 Gd23 90.10(19)
N1 Gd13 Gd23 45.63(13)
Gd18 Gd13 Gd23 69.98(13)
Gd15 Gd13 Gd23 85.77(14)
Gd5 Gd13 Gd24 134.9(2)
Gd19 Gd13 Gd24 41.8(2)
Gd8 Gd13 Gd24 113.02(17)
Gd22 Gd13 Gd24 103.9(2)
N1 Gd13 Gd24 44.76(17)
Gd18 Gd13 Gd24 14.69(15)
Gd15 Gd13 Gd24 89.54(18)
Gd23 Gd13 Gd24 70.96(18)
Gd5 Gd13 Gd25 69.5(2)
Gd19 Gd13 Gd25 100.5(2)
Gd8 Gd13 Gd25 74.82(15)
Gd22 Gd13 Gd25 72.64(19)
N1 Gd13 Gd25 41.27(14)
Gd18 Gd13 Gd25 81.03(14)
Gd15 Gd13 Gd25 69.35(14)
Gd23 Gd13 Gd25 17.59(15)
Gd24 Gd13 Gd25 78.05(19)
Gd5 Gd13 Gd14 130.0(2)
Gd19 Gd13 Gd14 45.6(2)
Gd8 Gd13 Gd14 110.17(11)
Gd22 Gd13 Gd14 101.19(16)
N1 Gd13 Gd14 39.16(11)
Gd18 Gd13 Gd14 17.27(8)
Gd15 Gd13 Gd14 86.95(12)
Gd23 Gd13 Gd14 65.11(13)
Gd24 Gd13 Gd14 6.25(15)
Gd25 Gd13 Gd14 71.81(14)
Gd5 Gd13 Gd9 65.77(16)
Gd19 Gd13 Gd9 105.1(2)
Gd8 Gd13 Gd9 66.43(8)
Gd22 Gd13 Gd9 63.27(15)
N1 Gd13 Gd9 35.15(7)
Gd18 Gd13 Gd9 82.16(7)
Gd15 Gd13 Gd9 58.93(8)
Gd23 Gd13 Gd9 27.05(11)
Gd24 Gd13 Gd9 76.52(15)
Gd25 Gd13 Gd9 10.73(12)
Gd14 Gd13 Gd9 70.32(7)
Gd24 Gd14 Gd11 128.5(9)
Gd24 Gd14 Gd18 29.6(8)
Gd11 Gd14 Gd18 145.9(3)
Gd24 Gd14 Gd6 108.4(9)
Gd11 Gd14 Gd6 21.15(13)
Gd18 Gd14 Gd6 125.3(2)
Gd24 Gd14 N1 72.7(8)
Gd11 Gd14 N1 81.12(18)
Gd18 Gd14 N1 67.55(17)
Gd6 Gd14 N1 65.23(10)
Gd24 Gd14 Gd4 93.9(9)
Gd11 Gd14 Gd4 35.48(14)
Gd18 Gd14 Gd4 111.8(2)
Gd6 Gd14 Gd4 14.57(3)
N1 Gd14 Gd4 57.98(9)
Gd24 Gd14 Gd20 108.8(9)
Gd11 Gd14 Gd20 82.1(3)
Gd18 Gd14 Gd20 86.4(2)
Gd6 Gd14 Gd20 81.84(19)
N1 Gd14 Gd20 47.77(17)
Gd4 Gd14 Gd20 85.55(18)
Gd24 Gd14 Gd19 30.1(8)
Gd11 Gd14 Gd19 125.1(2)
Gd18 Gd14 Gd19 20.74(12)
Gd6 Gd14 Gd19 104.83(14)
N1 Gd14 Gd19 48.61(12)
Gd4 Gd14 Gd19 91.89(13)
Gd20 Gd14 Gd19 78.68(18)
Gd24 Gd14 Gd17 112.3(9)
Gd11 Gd14 Gd17 71.4(2)
Gd18 Gd14 Gd17 93.65(17)
Gd6 Gd14 Gd17 70.57(12)
N1 Gd14 Gd17 44.32(10)
Gd4 Gd14 Gd17 74.81(12)
Gd20 Gd14 Gd17 11.28(14)
Gd19 Gd14 Gd17 82.78(10)
Gd24 Gd14 Gd12 96.9(9)
Gd11 Gd14 Gd12 92.8(2)
Gd18 Gd14 Gd12 73.84(14)
Gd6 Gd14 Gd12 89.42(11)
N1 Gd14 Gd12 43.13(8)
Gd4 Gd14 Gd12 90.40(9)
Gd20 Gd14 Gd12 12.58(17)
Gd19 Gd14 Gd12 66.87(8)
Gd17 Gd14 Gd12 21.60(8)
Gd24 Gd14 Gd7 101.7(9)
Gd11 Gd14 Gd7 83.23(19)
Gd18 Gd14 Gd7 81.22(14)
Gd6 Gd14 Gd7 79.95(10)
N1 Gd14 Gd7 39.78(8)
Gd4 Gd14 Gd7 81.74(9)
Gd20 Gd14 Gd7 8.20(15)
Gd19 Gd14 Gd7 71.69(8)
Gd17 Gd14 Gd7 12.64(7)
Gd12 Gd14 Gd7 9.67(3)
Gd24 Gd14 Gd23 82.6(9)
Gd11 Gd14 Gd23 100.5(2)
Gd18 Gd14 Gd23 60.94(16)
Gd6 Gd14 Gd23 92.47(13)
N1 Gd14 Gd23 35.17(12)
Gd4 Gd14 Gd23 89.84(12)
Gd20 Gd14 Gd23 26.29(19)
Gd19 Gd14 Gd23 52.55(11)
Gd17 Gd14 Gd23 32.76(12)
Gd12 Gd14 Gd23 14.36(9)
Gd7 Gd14 Gd23 20.29(9)
Gd22 Gd15 Gd10 146.1(4)
Gd22 Gd15 Gd8 5.3(2)
Gd10 Gd15 Gd8 140.8(2)
Gd22 Gd15 Gd5 13.2(2)
Gd10 Gd15 Gd5 133.14(19)
Gd8 Gd15 Gd5 8.12(5)
Gd22 Gd15 N1 74.8(3)
Gd10 Gd15 N1 74.29(15)
Gd8 Gd15 N1 69.93(13)
Gd5 Gd15 N1 61.83(11)
Gd22 Gd15 Gd13 23.1(2)
Gd10 Gd15 Gd13 123.02(18)
Gd8 Gd15 Gd13 17.79(8)
Gd5 Gd15 Gd13 11.19(5)
N1 Gd15 Gd13 55.03(10)
Gd22 Gd15 Gd16 94.4(3)
Gd10 Gd15 Gd16 73.33(13)
Gd8 Gd15 Gd16 92.22(17)
Gd5 Gd15 Gd16 86.39(13)
N1 Gd15 Gd16 45.58(9)
Gd13 Gd15 Gd16 86.52(12)
Gd22 Gd15 Gd19 32.6(3)
Gd10 Gd15 Gd19 113.61(17)
Gd8 Gd15 Gd19 27.29(9)
Gd5 Gd15 Gd19 20.58(6)
N1 Gd15 Gd19 48.20(10)
Gd13 Gd15 Gd19 9.53(6)
Gd16 Gd15 Gd19 84.48(11)
Gd22 Gd15 Gd9 81.9(3)
Gd10 Gd15 Gd9 84.65(13)
Gd8 Gd15 Gd9 79.94(15)
Gd5 Gd15 Gd9 74.42(11)
N1 Gd15 Gd9 42.59(8)
Gd13 Gd15 Gd9 75.51(10)
Gd16 Gd15 Gd9 12.52(5)
Gd19 Gd15 Gd9 74.62(9)
Gd22 Gd15 Gd4 110.4(3)
Gd10 Gd15 Gd4 35.74(10)
Gd8 Gd15 Gd4 105.09(14)
Gd5 Gd15 Gd4 97.68(10)
N1 Gd15 Gd4 44.75(10)
Gd13 Gd15 Gd4 87.31(10)
Gd16 Gd15 Gd4 68.88(9)
Gd19 Gd15 Gd4 77.88(9)
Gd9 Gd15 Gd4 74.86(7)
Gd22 Gd15 Gd25 69.8(3)
Gd10 Gd15 Gd25 93.89(18)
Gd8 Gd15 Gd25 67.67(18)
Gd5 Gd15 Gd25 62.10(15)
N1 Gd15 Gd25 38.88(14)
Gd13 Gd15 Gd25 63.49(15)
Gd16 Gd15 Gd25 24.58(13)
Gd19 Gd15 Gd25 63.27(14)
Gd9 Gd15 Gd25 12.32(12)
Gd4 Gd15 Gd25 78.02(13)
Gd22 Gd15 Gd21 95.0(3)
Gd10 Gd15 Gd21 67.45(15)
Gd8 Gd15 Gd21 91.95(16)
Gd5 Gd15 Gd21 85.19(13)
N1 Gd15 Gd21 36.84(12)
Gd13 Gd15 Gd21 83.34(13)
Gd16 Gd15 Gd21 10.41(10)
Gd19 Gd15 Gd21 79.76(12)
Gd9 Gd15 Gd21 17.57(10)
Gd4 Gd15 Gd21 58.94(11)
Gd25 Gd15 Gd21 26.80(15)
Gd9 Gd16 Gd21 92.0(6)
Gd9 Gd16 Gd25 9.9(3)
Gd21 Gd16 Gd25 89.3(5)
Gd9 Gd16 Gd7 48.7(2)
Gd21 Gd16 Gd7 45.0(4)
Gd25 Gd16 Gd7 44.5(3)
Gd9 Gd16 Gd17 74.0(3)
Gd21 Gd16 Gd17 23.8(4)
Gd25 Gd16 Gd17 69.0(3)
Gd7 Gd16 Gd17 25.43(13)
Gd9 Gd16 N1 79.24(17)
Gd21 Gd16 N1 84.9(4)
Gd25 Gd16 N1 69.5(3)
Gd7 Gd16 N1 68.97(11)
Gd17 Gd16 N1 66.86(14)
Gd9 Gd16 Gd12 42.7(2)
Gd21 Gd16 Gd12 54.5(4)
Gd25 Gd16 Gd12 36.6(3)
Gd7 Gd16 Gd12 11.28(4)
Gd17 Gd16 Gd12 32.58(14)
N1 Gd16 Gd12 60.65(10)
Gd9 Gd16 Gd20 61.8(3)
Gd21 Gd16 Gd20 37.6(5)
Gd25 Gd16 Gd20 55.9(4)
Gd7 Gd16 Gd20 15.6(2)
Gd17 Gd16 Gd20 14.1(2)
N1 Gd16 Gd20 59.6(2)
Gd12 Gd16 Gd20 19.3(2)
Gd9 Gd16 Gd23 25.3(2)
Gd21 Gd16 Gd23 77.7(5)
Gd25 Gd16 Gd23 16.3(3)
Gd7 Gd16 Gd23 33.25(15)
Gd17 Gd16 Gd23 55.4(2)
N1 Gd16 Gd23 57.69(17)
Gd12 Gd16 Gd23 23.14(15)
Gd20 Gd16 Gd23 41.6(3)
Gd9 Gd16 Gd10 122.6(2)
Gd21 Gd16 Gd10 113.2(4)
Gd25 Gd16 Gd10 115.4(3)
Gd7 Gd16 Gd10 122.29(8)
Gd17 Gd16 Gd10 109.97(12)
N1 Gd16 Gd10 54.73(10)
Gd12 Gd16 Gd10 115.21(7)
Gd20 Gd16 Gd10 109.5(2)
Gd23 Gd16 Gd10 109.39(15)
Gd9 Gd16 Gd15 97.6(3)
Gd21 Gd16 Gd15 132.7(4)
Gd25 Gd16 Gd15 92.6(3)
Gd7 Gd16 Gd15 117.78(11)
Gd17 Gd16 Gd15 118.90(13)
N1 Gd16 Gd15 52.28(12)
Gd12 Gd16 Gd15 107.21(10)
Gd20 Gd16 Gd15 111.5(2)
Gd23 Gd16 Gd15 92.13(17)
Gd10 Gd16 Gd15 28.21(12)
Gd9 Gd16 Gd22 78.6(2)
Gd21 Gd16 Gd22 131.0(4)
Gd25 Gd16 Gd22 73.4(3)
Gd7 Gd16 Gd22 102.67(12)
Gd17 Gd16 Gd22 110.84(14)
N1 Gd16 Gd22 46.11(12)
Gd12 Gd16 Gd22 91.51(11)
Gd20 Gd16 Gd22 100.1(2)
Gd23 Gd16 Gd22 73.94(17)
Gd10 Gd16 Gd22 45.52(9)
Gd15 Gd16 Gd22 19.20(13)
Gd20 Gd17 Gd7 58.5(8)
Gd20 Gd17 Gd21 142.5(10)
Gd7 Gd17 Gd21 88.3(5)
Gd20 Gd17 Gd12 33.0(8)
Gd7 Gd17 Gd12 26.32(19)
Gd21 Gd17 Gd12 110.9(4)
Gd20 Gd17 Gd9 103.0(8)
Gd7 Gd17 Gd9 51.7(2)
Gd21 Gd17 Gd9 39.7(3)
Gd12 Gd17 Gd9 71.50(17)
Gd20 Gd17 Gd16 123.0(8)
Gd7 Gd17 Gd16 74.0(3)
Gd21 Gd17 Gd16 20.3(3)
Gd12 Gd17 Gd16 93.2(2)
Gd9 Gd17 Gd16 22.34(9)
Gd20 Gd17 Gd25 80.0(8)
Gd7 Gd17 Gd25 31.1(3)
Gd21 Gd17 Gd25 62.8(4)
Gd12 Gd17 Gd25 48.4(2)
Gd9 Gd17 Gd25 23.2(2)
Gd16 Gd17 Gd25 45.0(2)
Gd20 Gd17 Gd23 50.1(8)
Gd7 Gd17 Gd23 22.8(2)
Gd21 Gd17 Gd23 92.6(4)
Gd12 Gd17 Gd23 20.19(19)
Gd9 Gd17 Gd23 52.90(19)
Gd16 Gd17 Gd23 73.8(2)
Gd25 Gd17 Gd23 30.0(3)
Gd20 Gd17 N1 79.3(7)
Gd7 Gd17 N1 82.61(18)
Gd21 Gd17 N1 79.6(3)
Gd12 Gd17 N1 74.67(14)
Gd9 Gd17 N1 64.33(11)
Gd16 Gd17 N1 64.18(13)
Gd25 Gd17 N1 62.4(2)
Gd23 Gd17 N1 61.50(19)
Gd20 Gd17 Gd11 81.3(8)
Gd7 Gd17 Gd11 124.7(3)
Gd21 Gd17 Gd11 108.5(4)
Gd12 Gd17 Gd11 103.0(2)
Gd9 Gd17 Gd11 113.92(10)
Gd16 Gd17 Gd11 104.59(13)
Gd25 Gd17 Gd11 113.6(2)
Gd23 Gd17 Gd11 102.2(2)
N1 Gd17 Gd11 51.65(10)
Gd20 Gd17 Gd6 100.4(8)
Gd7 Gd17 Gd6 130.59(19)
Gd21 Gd17 Gd6 88.0(4)
Gd12 Gd17 Gd6 115.82(17)
Gd9 Gd17 Gd6 101.03(11)
Gd16 Gd17 Gd6 86.94(13)
Gd25 Gd17 Gd6 108.6(2)
Gd23 Gd17 Gd6 108.40(19)
N1 Gd17 Gd6 48.32(9)
Gd11 Gd17 Gd6 20.95(4)
Gd20 Gd17 Gd14 62.1(8)
Gd7 Gd17 Gd14 106.1(3)
Gd21 Gd17 Gd14 119.3(4)
Gd12 Gd17 Gd14 83.0(2)
Gd9 Gd17 Gd14 110.20(13)
Gd16 Gd17 Gd14 108.88(13)
Gd25 Gd17 Gd14 102.1(3)
Gd23 Gd17 Gd14 84.5(2)
N1 Gd17 Gd14 46.30(13)
Gd11 Gd17 Gd14 20.19(8)
Gd6 Gd17 Gd14 38.38(7)
Gd24 Gd18 Gd14 17.2(5)
Gd24 Gd18 Gd19 135.4(5)
Gd14 Gd18 Gd19 143.10(19)
Gd24 Gd18 N1 76.8(5)
Gd14 Gd18 N1 74.82(16)
Gd19 Gd18 N1 70.79(12)
Gd24 Gd18 Gd13 126.8(5)
Gd14 Gd18 Gd13 133.10(17)
Gd19 Gd18 Gd13 10.15(8)
N1 Gd18 Gd13 60.84(10)
Gd24 Gd18 Gd11 18.1(5)
Gd14 Gd18 Gd11 14.61(12)
Gd19 Gd18 Gd11 128.50(13)
N1 Gd18 Gd11 61.69(10)
Gd13 Gd18 Gd11 118.55(10)
Gd24 Gd18 Gd5 122.3(5)
Gd14 Gd18 Gd5 127.29(16)
Gd19 Gd18 Gd5 16.39(8)
N1 Gd18 Gd5 54.45(9)
Gd13 Gd18 Gd5 6.42(5)
Gd11 Gd18 Gd5 112.84(8)
Gd24 Gd18 Gd23 106.5(5)
Gd14 Gd18 Gd23 95.05(19)
Gd19 Gd18 Gd23 68.44(14)
N1 Gd18 Gd23 43.19(13)
Gd13 Gd18 Gd23 63.24(12)
Gd11 Gd18 Gd23 88.44(13)
Gd5 Gd18 Gd23 58.71(11)
Gd24 Gd18 Gd6 28.6(5)
Gd14 Gd18 Gd6 32.64(13)
Gd19 Gd18 Gd6 110.78(11)
N1 Gd18 Gd6 48.56(8)
Gd13 Gd18 Gd6 101.05(8)
Gd11 Gd18 Gd6 18.22(4)
Gd5 Gd18 Gd6 95.67(6)
Gd23 Gd18 Gd6 83.99(12)
Gd24 Gd18 Gd12 93.3(5)
Gd14 Gd18 Gd12 80.10(16)
Gd19 Gd18 Gd12 84.66(10)
N1 Gd18 Gd12 44.53(8)
Gd13 Gd18 Gd12 78.86(7)
Gd11 Gd18 Gd12 75.51(7)
Gd5 Gd18 Gd12 73.87(5)
Gd23 Gd18 Gd12 16.43(10)
Gd6 Gd18 Gd12 74.89(6)
Gd24 Gd18 Gd20 80.0(5)
Gd14 Gd18 Gd20 66.5(2)
Gd19 Gd18 Gd20 95.96(18)
N1 Gd18 Gd20 43.41(15)
Gd13 Gd18 Gd20 89.01(16)
Gd11 Gd18 Gd20 62.37(16)
Gd5 Gd18 Gd20 83.42(15)
Gd23 Gd18 Gd20 29.30(18)
Gd6 Gd18 Gd20 63.66(15)
Gd12 Gd18 Gd20 13.58(15)
Gd24 Gd18 Gd4 36.1(5)
Gd14 Gd18 Gd4 43.30(13)
Gd19 Gd18 Gd4 100.81(11)
N1 Gd18 Gd4 44.83(8)
Gd13 Gd18 Gd4 91.42(8)
Gd11 Gd18 Gd4 29.25(5)
Gd5 Gd18 Gd4 86.47(6)
Gd23 Gd18 Gd4 84.82(12)
Gd6 Gd18 Gd4 11.346(18)
Gd12 Gd18 Gd4 78.57(6)
Gd20 Gd18 Gd4 69.00(15)
Gd13 Gd19 Gd5 4.84(17)
Gd13 Gd19 Gd18 141.4(3)
Gd5 Gd19 Gd18 139.24(16)
Gd13 Gd19 Gd8 16.87(17)
Gd5 Gd19 Gd8 17.98(6)
Gd18 Gd19 Gd8 126.20(13)
Gd13 Gd19 Gd22 25.4(2)
Gd5 Gd19 Gd22 26.10(12)
Gd18 Gd19 Gd22 117.94(16)
Gd8 Gd19 Gd22 8.56(11)
Gd13 Gd19 N1 80.4(2)
Gd5 Gd19 N1 77.76(13)
Gd18 Gd19 N1 61.58(12)
Gd8 Gd19 N1 67.69(11)
Gd22 Gd19 N1 60.90(14)
Gd13 Gd19 Gd24 128.3(3)
Gd5 Gd19 Gd24 127.1(2)
Gd18 Gd19 Gd24 15.19(18)
Gd8 Gd19 Gd24 112.17(19)
Gd22 Gd19 Gd24 103.7(2)
N1 Gd19 Gd24 51.69(19)
Gd13 Gd19 Gd23 81.7(2)
Gd5 Gd19 Gd23 76.98(15)
Gd18 Gd19 Gd23 76.42(15)
Gd8 Gd19 Gd23 80.76(13)
Gd22 Gd19 Gd23 79.61(16)
N1 Gd19 Gd23 45.28(13)
Gd24 Gd19 Gd23 77.4(2)
Gd13 Gd19 Gd14 125.5(2)
Gd5 Gd19 Gd14 123.68(14)
Gd18 Gd19 Gd14 16.16(9)
Gd8 Gd19 Gd14 110.04(10)
Gd22 Gd19 Gd14 101.79(14)
N1 Gd19 Gd14 46.85(11)
Gd24 Gd19 Gd14 6.42(18)
Gd23 Gd19 Gd14 71.02(14)
Gd13 Gd19 Gd15 40.0(2)
Gd5 Gd19 Gd15 40.23(13)
Gd18 Gd19 Gd15 103.55(14)
Gd8 Gd19 Gd15 23.20(11)
Gd22 Gd19 Gd15 14.65(15)
N1 Gd19 Gd15 49.43(11)
Gd24 Gd19 Gd15 89.1(2)
Gd23 Gd19 Gd15 77.36(13)
Gd14 Gd19 Gd15 87.44(12)
Gd13 Gd19 Gd25 68.1(2)
Gd5 Gd19 Gd25 63.57(14)
Gd18 Gd19 Gd25 84.21(15)
Gd8 Gd19 Gd25 65.36(13)
Gd22 Gd19 Gd25 63.85(16)
N1 Gd19 Gd25 37.97(13)
Gd24 Gd19 Gd25 81.3(2)
Gd23 Gd19 Gd25 15.81(15)
Gd14 Gd19 Gd25 75.05(14)
Gd15 Gd19 Gd25 61.85(14)
Gd13 Gd19 Gd12 91.2(2)
Gd5 Gd19 Gd12 86.59(11)
Gd18 Gd19 Gd12 63.86(9)
Gd8 Gd19 Gd12 87.28(8)
Gd22 Gd19 Gd12 84.46(12)
N1 Gd19 Gd12 38.50(7)
Gd24 Gd19 Gd12 64.66(18)
Gd23 Gd19 Gd12 12.82(11)
Gd14 Gd19 Gd12 58.26(8)
Gd15 Gd19 Gd12 79.12(8)
Gd25 Gd19 Gd12 23.02(11)
Gd17 Gd20 Gd7 70.8(8)
Gd17 Gd20 Gd12 118.9(12)
Gd7 Gd20 Gd12 49.0(6)
Gd17 Gd20 Gd23 111.8(10)
Gd7 Gd20 Gd23 48.3(6)
Gd12 Gd20 Gd23 16.7(4)
Gd17 Gd20 Gd21 23.4(6)
Gd7 Gd20 Gd21 51.5(5)
Gd12 Gd20 Gd21 97.0(7)
Gd23 Gd20 Gd21 88.5(5)
Gd17 Gd20 Gd25 79.9(8)
Gd7 Gd20 Gd25 25.1(5)
Gd12 Gd20 Gd25 41.6(5)
Gd23 Gd20 Gd25 32.0(3)
Gd21 Gd20 Gd25 56.7(4)
Gd17 Gd20 Gd9 58.7(7)
Gd7 Gd20 Gd9 27.6(4)
Gd12 Gd20 Gd9 62.6(5)
Gd23 Gd20 Gd9 53.1(3)
Gd21 Gd20 Gd9 35.4(3)
Gd25 Gd20 Gd9 21.4(2)
Gd17 Gd20 N1 83.8(7)
Gd7 Gd20 N1 86.0(6)
Gd12 Gd20 N1 82.9(6)
Gd23 Gd20 N1 66.5(3)
Gd21 Gd20 N1 71.7(3)
Gd25 Gd20 N1 63.0(3)
Gd9 Gd20 N1 61.5(2)
Gd17 Gd20 Gd16 43.0(7)
Gd7 Gd20 Gd16 41.9(5)
Gd12 Gd20 Gd16 80.3(6)
Gd23 Gd20 Gd16 69.7(3)
Gd21 Gd20 Gd16 20.0(2)
Gd25 Gd20 Gd16 38.8(3)
Gd9 Gd20 Gd16 17.80(9)
N1 Gd20 Gd16 58.7(2)
Gd17 Gd20 Gd14 106.7(8)
Gd7 Gd20 Gd14 136.1(7)
Gd12 Gd20 Gd14 109.5(7)
Gd23 Gd20 Gd14 99.4(4)
Gd21 Gd20 Gd14 110.3(4)
Gd25 Gd20 Gd14 111.4(4)
Gd9 Gd20 Gd14 112.2(3)
N1 Gd20 Gd14 50.83(19)
Gd16 Gd20 Gd14 105.7(3)
Gd17 Gd20 Gd11 86.3(8)
Gd7 Gd20 Gd11 134.7(7)
Gd12 Gd20 Gd11 127.0(7)
Gd23 Gd20 Gd11 113.7(4)
Gd21 Gd20 Gd11 94.0(4)
Gd25 Gd20 Gd11 114.8(4)
Gd9 Gd20 Gd11 107.2(3)
N1 Gd20 Gd11 52.26(18)
Gd16 Gd20 Gd11 95.3(3)
Gd14 Gd20 Gd11 21.36(10)
Gd17 Gd20 Gd24 109.9(8)
Gd7 Gd20 Gd24 127.2(7)
Gd12 Gd20 Gd24 99.9(7)
Gd23 Gd20 Gd24 89.3(4)
Gd21 Gd20 Gd24 109.2(4)
Gd25 Gd20 Gd24 102.2(4)
Gd9 Gd20 Gd24 105.2(3)
N1 Gd20 Gd24 43.8(2)
Gd16 Gd20 Gd24 101.3(3)
Gd14 Gd20 Gd24 10.13(14)
Gd11 Gd20 Gd24 28.68(16)
Gd16 Gd21 Gd17 135.9(7)
Gd16 Gd21 Gd9 36.7(3)
Gd17 Gd21 Gd9 104.9(5)
Gd16 Gd21 Gd7 105.5(6)
Gd17 Gd21 Gd7 37.5(3)
Gd9 Gd21 Gd7 69.8(3)
Gd16 Gd21 Gd20 122.4(6)
Gd17 Gd21 Gd20 14.1(4)
Gd9 Gd21 Gd20 90.9(5)
Gd7 Gd21 Gd20 25.5(3)
Gd16 Gd21 Gd25 57.7(4)
Gd17 Gd21 Gd25 83.0(5)
Gd9 Gd21 Gd25 22.1(3)
Gd7 Gd21 Gd25 47.9(3)
Gd20 Gd21 Gd25 69.0(4)
Gd16 Gd21 Gd12 102.1(5)
Gd17 Gd21 Gd12 37.2(3)
Gd9 Gd21 Gd12 68.0(3)
Gd7 Gd21 Gd12 8.34(10)
Gd20 Gd21 Gd12 23.6(3)
Gd25 Gd21 Gd12 45.9(3)
Gd16 Gd21 Gd23 79.0(4)
Gd17 Gd21 Gd23 59.4(4)
Gd9 Gd21 Gd23 45.5(3)
Gd7 Gd21 Gd23 27.3(2)
Gd20 Gd21 Gd23 45.3(4)
Gd25 Gd21 Gd23 23.8(3)
Gd12 Gd21 Gd23 23.08(16)
Gd16 Gd21 N1 71.7(4)
Gd17 Gd21 N1 73.3(3)
Gd9 Gd21 N1 68.9(3)
Gd7 Gd21 N1 72.5(3)
Gd20 Gd21 N1 66.0(3)
Gd25 Gd21 N1 63.3(3)
Gd12 Gd21 N1 64.14(19)
Gd23 Gd21 N1 56.4(2)
Gd16 Gd21 Gd6 99.5(4)
Gd17 Gd21 Gd6 73.4(4)
Gd9 Gd21 Gd6 112.9(3)
Gd7 Gd21 Gd6 98.8(3)
Gd20 Gd21 Gd6 77.3(4)
Gd25 Gd21 Gd6 108.9(3)
Gd12 Gd21 Gd6 92.0(2)
Gd23 Gd21 Gd6 96.5(2)
N1 Gd21 Gd6 45.79(13)
Gd16 Gd21 Gd10 52.6(4)
Gd17 Gd21 Gd10 114.0(4)
Gd9 Gd21 Gd10 78.4(3)
Gd7 Gd21 Gd10 117.6(3)
Gd20 Gd21 Gd10 110.5(4)
Gd25 Gd21 Gd10 89.2(3)
Gd12 Gd21 Gd10 109.4(2)
Gd23 Gd21 Gd10 95.7(2)
N1 Gd21 Gd10 45.95(13)
Gd6 Gd21 Gd10 48.06(9)
Gd16 Gd21 Gd4 89.0(4)
Gd17 Gd21 Gd4 81.6(4)
Gd9 Gd21 Gd4 104.8(3)
Gd7 Gd21 Gd4 102.8(3)
Gd20 Gd21 Gd4 83.8(3)
Gd25 Gd21 Gd4 104.0(3)
Gd12 Gd21 Gd4 95.2(2)
Gd23 Gd21 Gd4 95.6(2)
N1 Gd21 Gd4 40.96(12)
Gd6 Gd21 Gd4 10.59(2)
Gd10 Gd21 Gd4 37.56(7)
Gd15 Gd22 Gd5 155.8(4)
Gd15 Gd22 Gd13 142.5(4)
Gd5 Gd22 Gd13 15.87(9)
Gd15 Gd22 Gd19 132.7(4)
Gd5 Gd22 Gd19 25.45(12)
Gd13 Gd22 Gd19 9.87(9)
Gd15 Gd22 N1 79.0(3)
Gd5 Gd22 N1 77.2(2)
Gd13 Gd22 N1 68.15(16)
Gd19 Gd22 N1 60.76(14)
Gd15 Gd22 Gd10 19.5(2)
Gd5 Gd22 Gd10 136.5(3)
Gd13 Gd22 Gd10 123.0(2)
Gd19 Gd22 Gd10 113.33(17)
N1 Gd22 Gd10 61.51(12)
Gd15 Gd22 Gd25 91.6(3)
Gd5 Gd22 Gd25 73.9(2)
Gd13 Gd22 Gd25 76.4(2)
Gd19 Gd22 Gd25 75.55(17)
N1 Gd22 Gd25 42.25(15)
Gd10 Gd22 Gd25 83.47(17)
Gd15 Gd22 Gd9 78.6(3)
Gd5 Gd22 Gd9 86.89(19)
Gd13 Gd22 Gd9 88.33(16)
Gd19 Gd22 Gd9 86.32(13)
N1 Gd22 Gd9 42.09(9)
Gd10 Gd22 Gd9 71.91(11)
Gd25 Gd22 Gd9 13.15(12)
Gd15 Gd22 Gd16 66.4(3)
Gd5 Gd22 Gd16 97.9(2)
Gd13 Gd22 Gd16 97.52(18)
Gd19 Gd22 Gd16 94.04(15)
N1 Gd22 Gd16 41.46(10)
Gd10 Gd22 Gd16 60.00(11)
Gd25 Gd22 Gd16 25.15(14)
Gd9 Gd22 Gd16 12.26(5)
Gd15 Gd22 Gd23 103.7(3)
Gd5 Gd22 Gd23 58.72(18)
Gd13 Gd22 Gd23 59.94(16)
Gd19 Gd22 Gd23 58.99(14)
N1 Gd22 Gd23 38.03(13)
Gd10 Gd22 Gd23 91.87(15)
Gd25 Gd22 Gd23 16.61(15)
Gd9 Gd22 Gd23 28.59(10)
Gd16 Gd22 Gd23 39.23(12)
Gd15 Gd22 Gd18 105.9(3)
Gd5 Gd22 Gd18 50.77(15)
Gd13 Gd22 Gd18 36.71(11)
Gd19 Gd22 Gd18 27.25(8)
N1 Gd22 Gd18 37.00(10)
Gd10 Gd22 Gd18 86.38(12)
Gd25 Gd22 Gd18 66.82(15)
Gd9 Gd22 Gd18 73.21(9)
Gd16 Gd22 Gd18 76.65(10)
Gd23 Gd22 Gd18 52.97(12)
Gd15 Gd22 Gd4 53.8(3)
Gd5 Gd22 Gd4 102.7(2)
Gd13 Gd22 Gd4 88.73(16)
Gd19 Gd22 Gd4 79.03(12)
N1 Gd22 Gd4 35.44(9)
Gd10 Gd22 Gd4 34.31(6)
Gd25 Gd22 Gd4 73.46(15)
Gd9 Gd22 Gd4 67.60(8)
Gd16 Gd22 Gd4 59.98(8)
Gd23 Gd22 Gd4 73.13(12)
Gd18 Gd22 Gd4 52.13(7)
Gd12 Gd23 Gd25 94.8(7)
Gd12 Gd23 Gd7 27.7(2)
Gd25 Gd23 Gd7 67.2(5)
Gd12 Gd23 Gd20 13.8(3)
Gd25 Gd23 Gd20 89.0(6)
Gd7 Gd23 Gd20 25.5(3)
Gd12 Gd23 Gd9 83.5(4)
Gd25 Gd23 Gd9 13.6(4)
Gd7 Gd23 Gd9 56.3(2)
Gd20 Gd23 Gd9 76.3(4)
Gd12 Gd23 Gd17 27.5(3)
Gd25 Gd23 Gd17 70.8(5)
Gd7 Gd23 Gd17 14.31(14)
Gd20 Gd23 Gd17 18.2(3)
Gd9 Gd23 Gd17 58.2(2)
Gd12 Gd23 N1 83.8(4)
Gd25 Gd23 N1 76.6(5)
Gd7 Gd23 N1 79.0(3)
Gd20 Gd23 N1 70.2(3)
Gd9 Gd23 N1 67.9(2)
Gd17 Gd23 N1 65.9(2)
Gd12 Gd23 Gd21 54.2(4)
Gd25 Gd23 Gd21 43.1(5)
Gd7 Gd23 Gd21 28.8(2)
Gd20 Gd23 Gd21 46.2(3)
Gd9 Gd23 Gd21 30.17(19)
Gd17 Gd23 Gd21 28.0(2)
N1 Gd23 Gd21 62.6(2)
Gd12 Gd23 Gd16 77.5(4)
Gd25 Gd23 Gd16 23.6(5)
Gd7 Gd23 Gd16 51.6(2)
Gd20 Gd23 Gd16 68.7(3)
Gd9 Gd23 Gd16 10.38(9)
Gd17 Gd23 Gd16 50.82(19)
N1 Gd23 Gd16 59.22(17)
Gd21 Gd23 Gd16 23.28(17)
Gd12 Gd23 Gd13 129.1(4)
Gd25 Gd23 Gd13 97.0(5)
Gd7 Gd23 Gd13 130.7(3)
Gd20 Gd23 Gd13 117.7(4)
Gd9 Gd23 Gd13 98.3(2)
Gd17 Gd23 Gd13 117.4(3)
N1 Gd23 Gd13 51.71(14)
Gd21 Gd23 Gd13 110.0(3)
Gd16 Gd23 Gd13 95.4(2)
Gd12 Gd23 Gd5 136.1(5)
Gd25 Gd23 Gd5 87.2(5)
Gd7 Gd23 Gd5 131.0(3)
Gd20 Gd23 Gd5 123.4(4)
Gd9 Gd23 Gd5 90.0(2)
Gd17 Gd23 Gd5 119.2(3)
N1 Gd23 Gd5 53.93(14)
Gd21 Gd23 Gd5 106.3(3)
Gd16 Gd23 Gd5 88.72(19)
Gd13 Gd23 Gd5 11.32(5)
Gd12 Gd23 Gd19 119.9(4)
Gd25 Gd23 Gd19 108.5(6)
Gd7 Gd23 Gd19 128.5(3)
Gd20 Gd23 Gd19 110.4(4)
Gd9 Gd23 Gd19 107.9(3)
Gd17 Gd23 Gd19 114.3(2)
N1 Gd23 Gd19 51.72(14)
Gd21 Gd23 Gd19 113.8(3)
Gd16 Gd23 Gd19 103.4(2)
Gd13 Gd23 Gd19 13.19(7)
Gd5 Gd23 Gd19 24.51(8)
Gd14 Gd24 Gd18 133.2(12)
Gd14 Gd24 Gd11 34.0(7)
Gd18 Gd24 Gd11 150.4(7)
Gd14 Gd24 N1 92.4(9)
Gd18 Gd24 N1 77.3(5)
Gd11 Gd24 N1 77.4(3)
Gd14 Gd24 Gd6 57.8(8)
Gd18 Gd24 Gd6 139.8(6)
Gd11 Gd24 Gd6 24.34(15)
N1 Gd24 Gd6 62.9(2)
Gd14 Gd24 Gd4 72.5(8)
Gd18 Gd24 Gd4 130.4(6)
Gd11 Gd24 Gd4 38.9(2)
N1 Gd24 Gd4 57.50(19)
Gd6 Gd24 Gd4 14.68(5)
Gd14 Gd24 Gd19 143.5(10)
Gd18 Gd24 Gd19 29.4(3)
Gd11 Gd24 Gd19 134.2(4)
N1 Gd24 Gd19 57.6(2)
Gd6 Gd24 Gd19 114.2(3)
Gd4 Gd24 Gd19 102.3(3)
Gd14 Gd24 Gd13 138.6(10)
Gd18 Gd24 Gd13 38.5(4)
Gd11 Gd24 Gd13 124.6(4)
N1 Gd24 Gd13 48.83(17)
Gd6 Gd24 Gd13 104.3(3)
Gd4 Gd24 Gd13 92.6(2)
Gd19 Gd24 Gd13 9.93(7)
Gd14 Gd24 Gd20 61.1(8)
Gd18 Gd24 Gd20 82.2(5)
Gd11 Gd24 Gd20 68.9(3)
N1 Gd24 Gd20 43.8(2)
Gd6 Gd24 Gd20 73.1(2)
Gd4 Gd24 Gd20 78.7(2)
Gd19 Gd24 Gd20 82.4(3)
Gd13 Gd24 Gd20 78.4(2)
Gd14 Gd24 Gd12 73.1(8)
Gd18 Gd24 Gd12 69.8(4)
Gd11 Gd24 Gd12 81.1(3)
N1 Gd24 Gd12 40.55(15)
Gd6 Gd24 Gd12 82.5(2)
Gd4 Gd24 Gd12 85.8(2)
Gd19 Gd24 Gd12 70.41(18)
Gd13 Gd24 Gd12 67.27(15)
Gd20 Gd24 Gd12 12.67(16)
Gd14 Gd24 Gd17 58.6(8)
Gd18 Gd24 Gd17 89.7(5)
Gd11 Gd24 Gd17 60.9(3)
N1 Gd24 Gd17 39.00(16)
Gd6 Gd24 Gd17 63.08(19)
Gd4 Gd24 Gd17 68.55(19)
Gd19 Gd24 Gd17 85.5(2)
Gd13 Gd24 Gd17 79.98(18)
Gd20 Gd24 Gd17 10.21(13)
Gd12 Gd24 Gd17 20.37(8)
Gd14 Gd24 Gd23 87.8(9)
Gd18 Gd24 Gd23 58.0(4)
Gd11 Gd24 Gd23 92.5(3)
N1 Gd24 Gd23 34.91(17)
Gd6 Gd24 Gd23 89.0(2)
Gd4 Gd24 Gd23 88.7(2)
Gd19 Gd24 Gd23 55.66(17)
Gd13 Gd24 Gd23 52.59(15)
Gd20 Gd24 Gd23 26.89(19)
Gd12 Gd24 Gd23 14.79(10)
Gd17 Gd24 Gd23 32.17(13)
Gd9 Gd25 Gd23 148.0(10)
Gd9 Gd25 Gd7 86.8(6)
Gd23 Gd25 Gd7 66.2(5)
Gd9 Gd25 Gd12 111.3(7)
Gd23 Gd25 Gd12 40.3(4)
Gd7 Gd25 Gd12 26.00(15)
Gd9 Gd25 Gd16 9.4(3)
Gd23 Gd25 Gd16 140.1(7)
Gd7 Gd25 Gd16 83.4(4)
Gd12 Gd25 Gd16 106.3(5)
Gd9 Gd25 Gd21 36.6(4)
Gd23 Gd25 Gd21 113.1(7)
Gd7 Gd25 Gd21 50.5(3)
Gd12 Gd25 Gd21 74.6(4)
Gd16 Gd25 Gd21 33.0(3)
Gd9 Gd25 Gd17 70.8(5)
Gd23 Gd25 Gd17 79.1(5)
Gd7 Gd25 Gd17 19.11(18)
Gd12 Gd25 Gd17 40.5(2)
Gd16 Gd25 Gd17 66.0(3)
Gd21 Gd25 Gd17 34.3(3)
Gd9 Gd25 Gd20 90.7(6)
Gd23 Gd25 Gd20 59.1(5)
Gd7 Gd25 Gd20 14.1(3)
Gd12 Gd25 Gd20 21.0(3)
Gd16 Gd25 Gd20 85.3(4)
Gd21 Gd25 Gd20 54.3(4)
Gd17 Gd25 Gd20 20.1(2)
Gd9 Gd25 N1 81.5(5)
Gd23 Gd25 N1 76.7(5)
Gd7 Gd25 N1 78.9(3)
Gd12 Gd25 N1 75.1(3)
Gd16 Gd25 N1 72.3(3)
Gd21 Gd25 N1 72.5(3)
Gd17 Gd25 N1 67.1(2)
Gd20 Gd25 N1 66.1(3)
Gd9 Gd25 Gd5 109.7(6)
Gd23 Gd25 Gd5 74.2(5)
Gd7 Gd25 Gd5 122.4(4)
Gd12 Gd25 Gd5 103.9(3)
Gd16 Gd25 Gd5 104.1(4)
Gd21 Gd25 Gd5 121.1(4)
Gd17 Gd25 Gd5 117.0(3)
Gd20 Gd25 Gd5 108.4(4)
N1 Gd25 Gd5 51.77(16)
Gd9 Gd25 Gd8 95.9(6)
Gd23 Gd25 Gd8 87.6(5)
Gd7 Gd25 Gd8 126.8(4)
Gd12 Gd25 Gd8 113.1(4)
Gd16 Gd25 Gd8 90.9(3)
Gd21 Gd25 Gd8 111.9(4)
Gd17 Gd25 Gd8 116.4(3)
Gd20 Gd25 Gd8 112.9(4)
N1 Gd25 Gd8 49.38(16)
Gd5 Gd25 Gd8 14.16(4)
Gd9 Gd25 Gd22 86.2(6)
Gd23 Gd25 Gd22 96.2(6)
Gd7 Gd25 Gd22 127.0(4)
Gd12 Gd25 Gd22 117.8(4)
Gd16 Gd25 Gd22 81.4(3)
Gd21 Gd25 Gd22 104.2(4)
Gd17 Gd25 Gd22 113.7(3)
Gd20 Gd25 Gd22 113.9(4)
N1 Gd25 Gd22 48.09(17)
Gd5 Gd25 Gd22 23.81(10)
Gd8 Gd25 Gd22 9.71(8)
Gd25 N1 Gd23 26.7(2)
Gd25 N1 Gd9 19.67(18)
Gd23 N1 Gd9 45.30(16)
Gd25 N1 Gd16 38.2(2)
Gd23 N1 Gd16 63.1(2)
Gd9 N1 Gd16 18.51(7)
Gd25 N1 Gd20 50.9(3)
Gd23 N1 Gd20 43.2(3)
Gd9 N1 Gd20 55.0(2)
Gd16 N1 Gd20 61.7(2)
Gd25 N1 Gd24 134.7(3)
Gd23 N1 Gd24 109.1(3)
Gd9 N1 Gd24 147.1(3)
Gd16 N1 Gd24 150.3(3)
Gd20 N1 Gd24 92.4(3)
Gd25 N1 Gd18 118.5(2)
Gd23 N1 Gd18 92.0(2)
Gd9 N1 Gd18 137.11(15)
Gd16 N1 Gd18 152.85(17)
Gd20 N1 Gd18 93.0(2)
Gd24 N1 Gd18 25.9(2)
Gd25 N1 Gd17 50.5(2)
Gd23 N1 Gd17 52.65(19)
Gd9 N1 Gd17 47.45(11)
Gd16 N1 Gd17 48.96(15)
Gd20 N1 Gd17 16.89(18)
Gd24 N1 Gd17 102.5(3)
Gd18 N1 Gd17 108.05(18)
Gd25 N1 Gd12 37.07(19)
Gd23 N1 Gd12 23.72(15)
Gd9 N1 Gd12 48.22(8)
Gd16 N1 Gd12 61.18(12)
Gd20 N1 Gd12 19.6(2)
Gd24 N1 Gd12 99.6(2)
Gd18 N1 Gd12 91.68(13)
Gd17 N1 Gd12 31.52(12)
Gd25 N1 Gd3 22.28(18)
Gd23 N1 Gd3 35.71(16)
Gd9 N1 Gd3 21.14(4)
Gd16 N1 Gd3 32.14(10)
Gd20 N1 Gd3 33.9(2)
Gd24 N1 Gd3 126.0(3)
Gd18 N1 Gd3 120.71(14)
Gd17 N1 Gd3 28.92(9)
Gd12 N1 Gd3 29.05(6)
Gd25 N1 Gd7 32.91(19)
Gd23 N1 Gd7 32.66(16)
Gd9 N1 Gd7 37.28(6)
Gd16 N1 Gd7 47.13(11)
Gd20 N1 Gd7 18.4(2)
Gd24 N1 Gd7 109.8(3)
Gd18 N1 Gd7 106.00(14)
Gd17 N1 Gd7 20.36(10)
Gd12 N1 Gd7 15.59(4)
Gd3 N1 Gd7 16.23(3)
Gd25 N1 Gd4 141.4(2)
Gd23 N1 Gd4 151.9(2)
Gd9 N1 Gd4 123.12(12)
Gd16 N1 Gd4 105.15(13)
Gd20 N1 Gd4 108.7(3)
Gd24 N1 Gd4 67.6(2)
Gd18 N1 Gd4 91.89(12)
Gd17 N1 Gd4 99.84(14)
Gd12 N1 Gd4 128.32(14)
Gd3 N1 Gd4 122.13(12)
Gd7 N1 Gd4 120.17(12)
C2_1 C1_1 C6_1 122.7(6)
C2_1 C1_1 C9_1 117.4(6)
C6_1 C1_1 C9_1 107.9(6)
C2_1 C1_1 Gd3 74.8(4)
C6_1 C1_1 Gd3 71.3(3)
C9_1 C1_1 Gd3 90.7(4)
C12_1 C2_1 C1_1 118.8(6)
C12_1 C2_1 C3_1 116.3(7)
C1_1 C2_1 C3_1 113.6(6)
C12_1 C2_1 Gd3 93.1(4)
C1_1 C2_1 Gd3 72.0(3)
C3_1 C2_1 Gd3 70.8(3)
C4_1 C3_1 C15_1 107.4(6)
C4_1 C3_1 C2_1 123.8(7)
C15_1 C3_1 C2_1 118.2(6)
C4_1 C3_1 Gd3 73.5(4)
C15_1 C3_1 Gd3 91.6(4)
C2_1 C3_1 Gd3 74.1(3)
C5_1 C4_1 C3_1 122.4(7)
C5_1 C4_1 C17_1 116.3(6)
C3_1 C4_1 C17_1 109.1(6)
C5_1 C4_1 Gd3 73.6(4)
C3_1 C4_1 Gd3 71.8(3)
C17_1 C4_1 Gd3 91.3(3)
C20_1 C5_1 C4_1 119.5(6)
C20_1 C5_1 C6_1 114.9(7)
C4_1 C5_1 C6_1 113.8(6)
C20_1 C5_1 Gd3 91.7(4)
C4_1 C5_1 Gd3 73.1(4)
C6_1 C5_1 Gd3 70.4(4)
C7_1 C6_1 C1_1 108.2(6)
C7_1 C6_1 C5_1 117.4(6)
C1_1 C6_1 C5_1 123.5(7)
C7_1 C6_1 Gd3 90.7(4)
C1_1 C6_1 Gd3 73.7(3)
C5_1 C6_1 Gd3 74.3(4)
C22_1 C7_1 C6_1 131.5(6)
C22_1 C7_1 C8_1 113.5(6)
C6_1 C7_1 C8_1 107.1(5)
C22_1 C7_1 Gd3 98.5(3)
C6_1 C7_1 Gd3 58.4(3)
C8_1 C7_1 Gd3 86.1(3)
C25_1 C8_1 C9_1 122.0(7)
C25_1 C8_1 C7_1 121.3(7)
C9_1 C8_1 C7_1 108.7(6)
C10_1 C9_1 C8_1 121.5(7)
C10_1 C9_1 C1_1 123.9(6)
C8_1 C9_1 C1_1 108.0(5)
C10_1 C9_1 Gd3 98.9(3)
C8_1 C9_1 Gd3 85.8(3)
C1_1 C9_1 Gd3 58.4(3)
C9_1 C10_1 C11_1 119.8(6)
C9_1 C10_1 C27_1 118.6(6)
C11_1 C10_1 C27_1 111.9(6)
C30_1 C11_1 C10_1 127.9(8)
C30_1 C11_1 C12_1 110.3(6)
C10_1 C11_1 C12_1 113.7(5)
C2_1 C12_1 C11_1 126.1(6)
C2_1 C12_1 C13_1 126.8(6)
C11_1 C12_1 C13_1 100.0(5)
C2_1 C12_1 Gd3 58.7(3)
C11_1 C12_1 Gd3 96.9(4)
C13_1 C12_1 Gd3 94.6(3)
C31_1 C13_1 C14_1 126.8(7)
C31_1 C13_1 C12_1 109.2(6)
C14_1 C13_1 C12_1 115.6(6)
C34_1 C14_1 C15_1 122.4(7)
C34_1 C14_1 C13_1 115.3(6)
C15_1 C14_1 C13_1 114.5(7)
C14_1 C15_1 C3_1 128.5(6)
C14_1 C15_1 C16_1 114.9(6)
C3_1 C15_1 C16_1 107.4(6)
C14_1 C15_1 Gd3 96.7(4)
C3_1 C15_1 Gd3 57.9(3)
C16_1 C15_1 Gd3 85.7(3)
C36_1 C16_1 C17_1 123.3(7)
C36_1 C16_1 C15_1 121.0(6)
C17_1 C16_1 C15_1 109.3(6)
C16_1 C17_1 C18_1 120.8(6)
C16_1 C17_1 C4_1 106.8(6)
C18_1 C17_1 C4_1 123.7(6)
C16_1 C17_1 Gd3 85.7(3)
C18_1 C17_1 Gd3 95.9(3)
C4_1 C17_1 Gd3 57.9(3)
C19_1 C18_1 C17_1 120.1(6)
C19_1 C18_1 C38_1 116.0(6)
C17_1 C18_1 C38_1 117.6(6)
C41_1 C19_1 C18_1 123.6(7)
C41_1 C19_1 C20_1 111.0(6)
C18_1 C19_1 C20_1 113.5(5)
C5_1 C20_1 C19_1 126.5(6)
C5_1 C20_1 C21_1 128.8(6)
C19_1 C20_1 C21_1 99.4(5)
C5_1 C20_1 Gd3 59.8(3)
C19_1 C20_1 Gd3 98.5(4)
C21_1 C20_1 Gd3 95.7(4)
C42_1 C21_1 C22_1 127.1(7)
C42_1 C21_1 C20_1 108.9(6)
C22_1 C21_1 C20_1 115.1(6)
C23_1 C22_1 C7_1 123.6(6)
C23_1 C22_1 C21_1 114.9(6)
C7_1 C22_1 C21_1 112.1(6)
C24_1 C23_1 C22_1 122.6(7)
C24_1 C23_1 C44_1 111.9(6)
C22_1 C23_1 C44_1 113.4(7)
C23_1 C24_1 C46_1 110.4(6)
C23_1 C24_1 C25_1 113.1(7)
C46_1 C24_1 C25_1 127.4(7)
C8_1 C25_1 C24_1 125.2(7)
C8_1 C25_1 C26_1 122.6(7)
C24_1 C25_1 C26_1 101.5(6)
C27_1 C26_1 C48_1 106.1(5)
C27_1 C26_1 C25_1 113.7(6)
C48_1 C26_1 C25_1 130.8(5)
C26_1 C27_1 C10_1 121.4(5)
C26_1 C27_1 C28_1 110.7(5)
C10_1 C27_1 C28_1 120.2(6)
C29_1 C28_1 C27_1 123.9(7)
C29_1 C28_1 C49_1 119.2(6)
C27_1 C28_1 C49_1 105.1(5)
C29_1 C28_1 Gd1 68.9(5)
C27_1 C28_1 Gd1 99.6(4)
C49_1 C28_1 Gd1 69.5(4)
C28_1 C29_1 C30_1 114.7(8)
C28_1 C29_1 C52_1 117.5(7)
C30_1 C29_1 C52_1 117.3(8)
C28_1 C29_1 Gd1 81.4(5)
C30_1 C29_1 Gd1 94.5(6)
C52_1 C29_1 Gd1 62.7(6)
C11_1 C30_1 C31_1 111.4(6)
C11_1 C30_1 C29_1 120.9(8)
C31_1 C30_1 C29_1 120.8(7)
C13_1 C31_1 C32_1 118.8(7)
C13_1 C31_1 C30_1 109.0(6)
C32_1 C31_1 C30_1 121.8(7)
C33_1 C32_1 C31_1 116.9(7)
C33_1 C32_1 C53_1 118.8(8)
C31_1 C32_1 C53_1 119.2(8)
C33_1 C32_1 Gd1 99.7(5)
C31_1 C32_1 Gd1 88.0(5)
C53_1 C32_1 Gd1 60.9(4)
C32_1 C33_1 C34_1 126.8(7)
C32_1 C33_1 C56_1 125.0(6)
C34_1 C33_1 C56_1 97.8(5)
C35_1 C34_1 C14_1 122.8(7)
C35_1 C34_1 C33_1 112.3(6)
C14_1 C34_1 C33_1 115.5(6)
C34_1 C35_1 C57_1 109.3(6)
C34_1 C35_1 C36_1 114.2(7)
C57_1 C35_1 C36_1 128.5(7)
C16_1 C36_1 C35_1 123.9(7)
C16_1 C36_1 C37_1 121.6(7)
C35_1 C36_1 C37_1 101.5(6)
C38_1 C37_1 C59_1 109.0(5)
C38_1 C37_1 C36_1 113.3(5)
C59_1 C37_1 C36_1 128.9(5)
C37_1 C38_1 C18_1 122.5(5)
C37_1 C38_1 C39_1 107.2(5)
C18_1 C38_1 C39_1 119.4(6)
C40_1 C39_1 C60_1 123.2(6)
C40_1 C39_1 C38_1 122.1(7)
C60_1 C39_1 C38_1 106.8(5)
C40_1 C39_1 Gd2 70.8(4)
C60_1 C39_1 Gd2 71.7(5)
C38_1 C39_1 Gd2 103.0(4)
C39_1 C40_1 C41_1 115.2(7)
C39_1 C40_1 C63_1 116.2(6)
C41_1 C40_1 C63_1 119.3(7)
C39_1 C40_1 Gd2 79.4(4)
C41_1 C40_1 Gd2 93.2(5)
C63_1 C40_1 Gd2 67.3(4)
C19_1 C41_1 C42_1 110.8(6)
C19_1 C41_1 C40_1 122.7(7)
C42_1 C41_1 C40_1 122.7(6)
C21_1 C42_1 C43_1 119.4(8)
C21_1 C42_1 C41_1 109.5(6)
C43_1 C42_1 C41_1 116.9(8)
C44_1 C43_1 C42_1 114.1(8)
C44_1 C43_1 C64_1 118.5(8)
C42_1 C43_1 C64_1 122.0(8)
C44_1 C43_1 Gd2 96.5(6)
C42_1 C43_1 Gd2 91.9(6)
C64_1 C43_1 Gd2 60.2(5)
C43_1 C44_1 C23_1 130.8(8)
C43_1 C44_1 C45_1 126.0(7)
C23_1 C44_1 C45_1 98.0(6)
C46_1 C45_1 C66_1 123.7(10)
C46_1 C45_1 C44_1 108.5(7)
C66_1 C45_1 C44_1 111.1(8)
C45_1 C46_1 C47_1 119.1(9)
C45_1 C46_1 C24_1 110.7(7)
C47_1 C46_1 C24_1 123.5(7)
C46_1 C47_1 C48_1 115.7(7)
C46_1 C47_1 C68_1 124.4(7)
C48_1 C47_1 C68_1 115.2(6)
C49_1 C48_1 C47_1 122.8(6)
C49_1 C48_1 C26_1 109.5(5)
C47_1 C48_1 C26_1 119.0(6)
C49_1 C48_1 Gd1 59.4(5)
C47_1 C48_1 Gd1 85.2(5)
C26_1 C48_1 Gd1 97.4(5)
C50_1 C49_1 C48_1 121.2(6)
C50_1 C49_1 C28_1 120.8(6)
C48_1 C49_1 C28_1 107.9(5)
C50_1 C49_1 Gd1 68.6(4)
C48_1 C49_1 Gd1 93.0(6)
C28_1 C49_1 Gd1 78.5(4)
C49_1 C50_1 C69_1 122.0(7)
C49_1 C50_1 C51_1 116.0(6)
C69_1 C50_1 C51_1 102.1(6)
C49_1 C50_1 Gd1 79.9(4)
C69_1 C50_1 Gd1 73.6(3)
C51_1 C50_1 Gd1 70.3(4)
C52_1 C51_1 C50_1 120.7(6)
C52_1 C51_1 C71_1 104.0(7)
C50_1 C51_1 C71_1 108.1(6)
C52_1 C51_1 Gd1 69.6(6)
C50_1 C51_1 Gd1 74.8(4)
C71_1 C51_1 Gd1 72.2(5)
C51_1 C52_1 C29_1 123.6(6)
C51_1 C52_1 C53_1 109.3(7)
C29_1 C52_1 C53_1 122.5(8)
C51_1 C52_1 Gd1 78.7(6)
C29_1 C52_1 Gd1 84.0(6)
C53_1 C52_1 Gd1 85.7(6)
C54_1 C53_1 C32_1 110.1(8)
C54_1 C53_1 C52_1 110.2(7)
C32_1 C53_1 C52_1 117.2(8)
C54_1 C53_1 Gd1 70.8(4)
C32_1 C53_1 Gd1 90.5(5)
C52_1 C53_1 Gd1 61.0(5)
C53_1 C54_1 C55_1 137.7(9)
C53_1 C54_1 C71_1 100.2(7)
C55_1 C54_1 C71_1 115.9(7)
C53_1 C54_1 Gd1 78.2(5)
C55_1 C54_1 Gd1 94.7(5)
C71_1 C54_1 Gd1 68.4(5)
C56_1 C55_1 C73_1 122.5(9)
C56_1 C55_1 C54_1 113.6(8)
C73_1 C55_1 C54_1 117.9(7)
C56_1 C55_1 Gd1 103.8(4)
C73_1 C55_1 Gd1 84.2(4)
C54_1 C55_1 Gd1 57.3(4)
C57_1 C56_1 C55_1 129.3(9)
C57_1 C56_1 C33_1 109.3(6)
C55_1 C56_1 C33_1 111.5(8)
C56_1 C57_1 C58_1 115.6(8)
C56_1 C57_1 C35_1 111.2(7)
C58_1 C57_1 C35_1 122.2(7)
C57_1 C58_1 C59_1 115.7(7)
C57_1 C58_1 C74_1 124.0(7)
C59_1 C58_1 C74_1 116.5(6)
C60_1 C59_1 C58_1 122.1(6)
C60_1 C59_1 C37_1 107.7(5)
C58_1 C59_1 C37_1 120.7(6)
C59_1 C60_1 C61_1 120.8(7)
C59_1 C60_1 C39_1 108.6(5)
C61_1 C60_1 C39_1 121.4(6)
C59_1 C60_1 Gd2 95.2(6)
C61_1 C60_1 Gd2 70.1(5)
C39_1 C60_1 Gd2 76.5(5)
C60_1 C61_1 C75_1 121.1(7)
C60_1 C61_1 C62_1 111.3(7)
C75_1 C61_1 C62_1 102.1(6)
C60_1 C61_1 Gd2 78.3(5)
C75_1 C61_1 Gd2 72.5(4)
C62_1 C61_1 Gd2 66.5(4)
C63_1 C62_1 C78_1 106.1(6)
C63_1 C62_1 C61_1 128.5(7)
C78_1 C62_1 C61_1 108.0(6)
C63_1 C62_1 Gd2 76.9(5)
C78_1 C62_1 Gd2 71.4(5)
C61_1 C62_1 Gd2 78.8(4)
C62_1 C63_1 C64_1 108.0(6)
C62_1 C63_1 C40_1 119.0(7)
C64_1 C63_1 C40_1 117.1(8)
C62_1 C63_1 Gd2 71.1(4)
C64_1 C63_1 Gd2 79.2(5)
C40_1 C63_1 Gd2 79.1(4)
C65_1 C64_1 C63_1 111.0(7)
C65_1 C64_1 C43_1 109.8(8)
C63_1 C64_1 C43_1 120.1(9)
C65_1 C64_1 Gd2 67.4(5)
C63_1 C64_1 Gd2 67.6(4)
C43_1 C64_1 Gd2 90.6(6)
C64_1 C65_1 C78_1 101.6(7)
C64_1 C65_1 C66_1 138.4(9)
C78_1 C65_1 C66_1 115.8(7)
C64_1 C65_1 Gd2 80.5(6)
C78_1 C65_1 Gd2 69.8(5)
C66_1 C65_1 Gd2 95.1(6)
C45_1 C66_1 C67_1 124.7(10)
C45_1 C66_1 C65_1 112.6(8)
C67_1 C66_1 C65_1 117.8(7)
C45_1 C66_1 Gd2 106.1(5)
C67_1 C66_1 Gd2 85.2(4)
C65_1 C66_1 Gd2 55.8(5)
C66_1 C67_1 C77_1 127.7(6)
C66_1 C67_1 C68_1 117.4(7)
C77_1 C67_1 C68_1 110.0(5)
C69_1 C68_1 C67_1 121.5(5)
C69_1 C68_1 C47_1 117.7(6)
C67_1 C68_1 C47_1 108.2(7)
C69_1 C68_1 Gd1 55.9(3)
C67_1 C68_1 Gd1 97.6(4)
C47_1 C68_1 Gd1 84.4(5)
C70_1 C69_1 C50_1 113.6(6)
C70_1 C69_1 C68_1 118.4(5)
C50_1 C69_1 C68_1 118.4(6)
C70_1 C69_1 Gd1 71.0(5)
C50_1 C69_1 Gd1 72.8(3)
C68_1 C69_1 Gd1 94.8(4)
C69_1 C70_1 C71_1 108.5(6)
C69_1 C70_1 C72_1 122.1(6)
C71_1 C70_1 C72_1 122.8(6)
C69_1 C70_1 Gd1 76.7(5)
C71_1 C70_1 Gd1 73.4(6)
C72_1 C70_1 Gd1 93.0(5)
C70_1 C71_1 C54_1 120.6(8)
C70_1 C71_1 C51_1 107.3(6)
C54_1 C71_1 C51_1 111.7(7)
C70_1 C71_1 Gd1 73.4(6)
C54_1 C71_1 Gd1 77.9(6)
C51_1 C71_1 Gd1 72.2(5)
C77_1 C72_1 C73_1 128.8(5)
C77_1 C72_1 C70_1 117.3(5)
C73_1 C72_1 C70_1 111.3(5)
C77_1 C72_1 Gd1 103.9(3)
C73_1 C72_1 Gd1 89.1(3)
C70_1 C72_1 Gd1 56.9(4)
C55_1 C73_1 C72_1 126.1(6)
C55_1 C73_1 C74_1 115.4(7)
C72_1 C73_1 C74_1 111.2(5)
C75_1 C74_1 C73_1 118.9(6)
C75_1 C74_1 C58_1 118.3(6)
C73_1 C74_1 C58_1 111.8(8)
C76_1 C75_1 C74_1 123.5(6)
C76_1 C75_1 C61_1 113.2(7)
C74_1 C75_1 C61_1 116.8(7)
C76_1 C75_1 Gd2 73.7(4)
C74_1 C75_1 Gd2 96.4(6)
C61_1 C75_1 Gd2 73.7(5)
C75_1 C76_1 C78_1 108.0(6)
C75_1 C76_1 C77_1 118.5(5)
C78_1 C76_1 C77_1 121.1(6)
C75_1 C76_1 Gd2 75.0(5)
C78_1 C76_1 Gd2 67.4(5)
C77_1 C76_1 Gd2 91.1(3)
C72_1 C77_1 C67_1 127.6(5)
C72_1 C77_1 C76_1 116.9(5)
C67_1 C77_1 C76_1 110.9(5)
C72_1 C77_1 Gd2 102.1(3)
C67_1 C77_1 Gd2 84.7(3)
C76_1 C77_1 Gd2 58.8(3)
C76_1 C78_1 C65_1 122.9(7)
C76_1 C78_1 C62_1 108.6(6)
C65_1 C78_1 C62_1 111.3(7)
C76_1 C78_1 Gd2 79.2(5)
C65_1 C78_1 Gd2 75.6(6)
C62_1 C78_1 Gd2 72.7(5)
C2_2 C1_2 C6_2 123.4(8)
C2_2 C1_2 C9_2 117.5(7)
C6_2 C1_2 C9_2 109.0(7)
C52_2 C51_2 C50_2 123.7(7)
C52_2 C51_2 C71_2 106.7(7)
C50_2 C51_2 C71_2 108.4(6)
C54_2 C53_2 C52_2 110.9(8)
C54_2 C53_2 C32_2 109.8(9)
C52_2 C53_2 C32_2 116.9(14)
C70_2 C71_2 C54_2 124.4(8)
C70_2 C71_2 C51_2 108.9(6)
C54_2 C71_2 C51_2 111.1(7)
C12_2 C2_2 C1_2 118.3(8)
C12_2 C2_2 C3_2 115.7(8)
C1_2 C2_2 C3_2 113.4(8)
C4_2 C3_2 C15_2 108.2(6)
C4_2 C3_2 C2_2 122.8(8)
C15_2 C3_2 C2_2 117.5(7)
C5_2 C4_2 C3_2 124.0(8)
C5_2 C4_2 C17_2 117.8(7)
C3_2 C4_2 C17_2 108.6(7)
C20_2 C5_2 C4_2 120.4(8)
C20_2 C5_2 C6_2 116.4(8)
C4_2 C5_2 C6_2 112.8(7)
C1_2 C6_2 C7_2 107.6(6)
C1_2 C6_2 C5_2 123.6(8)
C7_2 C6_2 C5_2 117.9(7)
C22_2 C7_2 C6_2 129.0(8)
C22_2 C7_2 C8_2 113.8(8)
C6_2 C7_2 C8_2 106.9(6)
C25_2 C8_2 C9_2 123.1(8)
C25_2 C8_2 C7_2 121.3(8)
C9_2 C8_2 C7_2 109.3(7)
C8_2 C9_2 C10_2 121.5(8)
C8_2 C9_2 C1_2 107.1(6)
C10_2 C9_2 C1_2 124.5(7)
C11_2 C10_2 C9_2 118.2(7)
C11_2 C10_2 C27_2 117.4(16)
C9_2 C10_2 C27_2 117.0(7)
C30_2 C11_2 C10_2 117.9(18)
C30_2 C11_2 C12_2 110.4(7)
C10_2 C11_2 C12_2 114.1(7)
C2_2 C12_2 C11_2 126.3(7)
C2_2 C12_2 C13_2 128.4(7)
C11_2 C12_2 C13_2 100.1(6)
C31_2 C13_2 C14_2 126.4(9)
C31_2 C13_2 C12_2 108.7(7)
C14_2 C13_2 C12_2 115.0(7)
C34_2 C14_2 C15_2 123.6(8)
C34_2 C14_2 C13_2 115.0(8)
C15_2 C14_2 C13_2 113.4(7)
C14_2 C15_2 C3_2 129.6(8)
C14_2 C15_2 C16_2 113.8(8)
C3_2 C15_2 C16_2 106.6(6)
C36_2 C16_2 C17_2 123.8(8)
C36_2 C16_2 C15_2 120.6(8)
C17_2 C16_2 C15_2 109.3(7)
C16_2 C17_2 C18_2 121.3(8)
C16_2 C17_2 C4_2 107.3(6)
C18_2 C17_2 C4_2 121.8(7)
C19_2 C18_2 C17_2 120.9(7)
C19_2 C18_2 C38_2 120.9(12)
C17_2 C18_2 C38_2 115.2(7)
C41_2 C19_2 C18_2 123.0(15)
C41_2 C19_2 C20_2 109.9(7)
C18_2 C19_2 C20_2 113.6(7)
C5_2 C20_2 C19_2 124.9(7)
C5_2 C20_2 C21_2 127.1(7)
C19_2 C20_2 C21_2 100.6(6)
C42_2 C21_2 C22_2 125.7(9)
C42_2 C21_2 C20_2 108.2(7)
C22_2 C21_2 C20_2 115.2(7)
C23_2 C22_2 C7_2 123.0(8)
C23_2 C22_2 C21_2 115.3(8)
C7_2 C22_2 C21_2 113.8(7)
C24_2 C23_2 C22_2 123.1(8)
C24_2 C23_2 C44_2 111.5(7)
C22_2 C23_2 C44_2 115.9(8)
C23_2 C24_2 C46_2 110.2(7)
C23_2 C24_2 C25_2 113.0(8)
C46_2 C24_2 C25_2 128.0(9)
C8_2 C25_2 C24_2 124.4(9)
C8_2 C25_2 C26_2 121.8(8)
C24_2 C25_2 C26_2 100.8(7)
C27_2 C26_2 C48_2 106.0(6)
C27_2 C26_2 C25_2 113.2(7)
C48_2 C26_2 C25_2 130.9(6)
C26_2 C27_2 C10_2 123.2(7)
C26_2 C27_2 C28_2 110.0(6)
C10_2 C27_2 C28_2 119.2(16)
C29_2 C28_2 C27_2 122.6(17)
C29_2 C28_2 C49_2 119.6(7)
C27_2 C28_2 C49_2 106.0(5)
C28_2 C29_2 C30_2 112.2(16)
C28_2 C29_2 C52_2 116.8(7)
C30_2 C29_2 C52_2 123.8(16)
C11_2 C30_2 C31_2 111.5(7)
C11_2 C30_2 C29_2 129.2(15)
C31_2 C30_2 C29_2 115.3(14)
C13_2 C31_2 C32_2 118.2(9)
C13_2 C31_2 C30_2 108.7(7)
C32_2 C31_2 C30_2 123.1(13)
C33_2 C32_2 C31_2 117.7(10)
C33_2 C32_2 C53_2 117.9(8)
C31_2 C32_2 C53_2 120.5(12)
C32_2 C33_2 C34_2 126.3(9)
C32_2 C33_2 C56_2 125.9(8)
C34_2 C33_2 C56_2 98.2(6)
C35_2 C34_2 C14_2 122.6(8)
C35_2 C34_2 C33_2 112.2(7)
C14_2 C34_2 C33_2 116.2(8)
C34_2 C35_2 C57_2 109.5(7)
C34_2 C35_2 C36_2 113.3(7)
C57_2 C35_2 C36_2 130.4(8)
C16_2 C36_2 C35_2 124.9(9)
C16_2 C36_2 C37_2 121.0(8)
C35_2 C36_2 C37_2 99.8(6)
C38_2 C37_2 C59_2 109.4(6)
C38_2 C37_2 C36_2 112.6(6)
C59_2 C37_2 C36_2 129.8(6)
C37_2 C38_2 C18_2 123.7(8)
C37_2 C38_2 C39_2 107.5(6)
C18_2 C38_2 C39_2 116.1(14)
C40_2 C39_2 C38_2 117.6(17)
C40_2 C39_2 C60_2 117.9(8)
C38_2 C39_2 C60_2 107.2(5)
C39_2 C40_2 C41_2 124.9(15)
C39_2 C40_2 C63_2 115.5(8)
C41_2 C40_2 C63_2 118.8(14)
C19_2 C41_2 C42_2 112.1(7)
C19_2 C41_2 C40_2 115.0(15)
C42_2 C41_2 C40_2 123.1(17)
C21_2 C42_2 C41_2 109.2(7)
C21_2 C42_2 C43_2 118.5(9)
C41_2 C42_2 C43_2 120.6(16)
C44_2 C43_2 C42_2 117.2(10)
C44_2 C43_2 C64_2 118.0(9)
C42_2 C43_2 C64_2 113.4(12)
C43_2 C44_2 C23_2 127.0(9)
C43_2 C44_2 C45_2 128.4(8)
C23_2 C44_2 C45_2 98.8(6)
C46_2 C45_2 C66_2 128.3(13)
C46_2 C45_2 C44_2 108.7(7)
C66_2 C45_2 C44_2 112.5(9)
C45_2 C46_2 C47_2 120.8(14)
C45_2 C46_2 C24_2 110.4(8)
C47_2 C46_2 C24_2 124.3(8)
C46_2 C47_2 C48_2 115.0(8)
C46_2 C47_2 C68_2 120.0(12)
C48_2 C47_2 C68_2 117.2(7)
C49_2 C48_2 C47_2 120.5(7)
C49_2 C48_2 C26_2 109.9(6)
C47_2 C48_2 C26_2 119.6(7)
C50_2 C49_2 C48_2 121.4(7)
C50_2 C49_2 C28_2 121.6(7)
C48_2 C49_2 C28_2 107.7(6)
C49_2 C50_2 C51_2 114.4(6)
C49_2 C50_2 C69_2 123.4(8)
C51_2 C50_2 C69_2 102.0(7)
C51_2 C52_2 C29_2 123.0(7)
C51_2 C52_2 C53_2 107.9(7)
C29_2 C52_2 C53_2 118.7(15)
C53_2 C54_2 C71_2 100.5(7)
C53_2 C54_2 C55_2 138.0(10)
C71_2 C54_2 C55_2 115.1(7)
C56_2 C55_2 C73_2 127.5(15)
C56_2 C55_2 C54_2 111.5(9)
C73_2 C55_2 C54_2 116.4(8)
C57_2 C56_2 C55_2 127.8(18)
C57_2 C56_2 C33_2 108.7(7)
C55_2 C56_2 C33_2 112.0(9)
C56_2 C57_2 C58_2 114.2(16)
C56_2 C57_2 C35_2 111.4(8)
C58_2 C57_2 C35_2 121.8(9)
C57_2 C58_2 C59_2 114.1(8)
C57_2 C58_2 C74_2 124.3(13)
C59_2 C58_2 C74_2 115.4(7)
C60_2 C59_2 C58_2 121.4(8)
C60_2 C59_2 C37_2 107.1(5)
C58_2 C59_2 C37_2 121.5(8)
C61_2 C60_2 C59_2 121.8(7)
C61_2 C60_2 C39_2 120.8(7)
C59_2 C60_2 C39_2 108.5(6)
C60_2 C61_2 C62_2 115.7(8)
C60_2 C61_2 C75_2 121.5(8)
C62_2 C61_2 C75_2 101.8(7)
C63_2 C62_2 C61_2 121.6(9)
C63_2 C62_2 C78_2 106.0(7)
C61_2 C62_2 C78_2 108.4(6)
C62_2 C63_2 C64_2 109.3(7)
C62_2 C63_2 C40_2 124.3(10)
C64_2 C63_2 C40_2 112.1(17)
C65_2 C64_2 C63_2 110.9(7)
C65_2 C64_2 C43_2 109.1(8)
C63_2 C64_2 C43_2 128.6(12)
C64_2 C65_2 C78_2 101.2(7)
C64_2 C65_2 C66_2 141.5(10)
C78_2 C65_2 C66_2 114.2(8)
C67_2 C66_2 C45_2 115.6(11)
C67_2 C66_2 C65_2 115.3(7)
C45_2 C66_2 C65_2 110.4(9)
C66_2 C67_2 C77_2 130.6(7)
C66_2 C67_2 C68_2 120.9(9)
C77_2 C67_2 C68_2 106.7(6)
C69_2 C68_2 C67_2 124.4(7)
C69_2 C68_2 C47_2 119.2(7)
C67_2 C68_2 C47_2 110.3(9)
C70_2 C69_2 C50_2 114.0(7)
C70_2 C69_2 C68_2 118.2(7)
C50_2 C69_2 C68_2 116.1(7)
C69_2 C70_2 C71_2 106.6(6)
C69_2 C70_2 C72_2 118.7(7)
C71_2 C70_2 C72_2 121.0(7)
C77_2 C72_2 C73_2 129.7(6)
C77_2 C72_2 C70_2 118.7(7)
C73_2 C72_2 C70_2 109.4(6)
C55_2 C73_2 C72_2 128.6(9)
C55_2 C73_2 C74_2 110.7(11)
C72_2 C73_2 C74_2 110.3(7)
C75_2 C74_2 C73_2 119.0(7)
C75_2 C74_2 C58_2 119.8(7)
C73_2 C74_2 C58_2 115.1(12)
C76_2 C75_2 C74_2 124.1(7)
C76_2 C75_2 C61_2 113.9(7)
C74_2 C75_2 C61_2 116.7(7)
C75_2 C76_2 C78_2 107.5(7)
C75_2 C76_2 C77_2 118.0(7)
C78_2 C76_2 C77_2 121.8(7)
C72_2 C77_2 C67_2 128.2(7)
C72_2 C77_2 C76_2 116.1(7)
C67_2 C77_2 C76_2 109.5(6)
C76_2 C78_2 C65_2 122.9(9)
C76_2 C78_2 C62_2 108.1(7)
C65_2 C78_2 C62_2 110.9(8)
C2_3 C1_3 C6_3 123.7(8)
C2_3 C1_3 C9_3 119.9(7)
C6_3 C1_3 C9_3 108.8(7)
C63_3 C62_3 C61_3 121.6(11)
C63_3 C62_3 C78_3 105.3(8)
C61_3 C62_3 C78_3 108.4(7)
C62_3 C63_3 C40_3 121.8(10)
C62_3 C63_3 C64_3 107.1(8)
C40_3 C63_3 C64_3 129.7(19)
C12_3 C2_3 C1_3 117.7(8)
C12_3 C2_3 C3_3 116.2(8)
C1_3 C2_3 C3_3 113.8(8)
C4_3 C3_3 C15_3 107.6(6)
C4_3 C3_3 C2_3 122.2(8)
C15_3 C3_3 C2_3 119.4(7)
C5_3 C4_3 C3_3 123.8(8)
C5_3 C4_3 C17_3 118.5(7)
C3_3 C4_3 C17_3 108.7(7)
C20_3 C5_3 C4_3 119.1(8)
C20_3 C5_3 C6_3 115.4(8)
C4_3 C5_3 C6_3 113.7(8)
C1_3 C6_3 C7_3 107.9(7)
C1_3 C6_3 C5_3 122.6(8)
C7_3 C6_3 C5_3 119.1(8)
C22_3 C7_3 C6_3 128.2(8)
C22_3 C7_3 C8_3 112.3(8)
C6_3 C7_3 C8_3 107.2(6)
C25_3 C8_3 C9_3 123.9(8)
C25_3 C8_3 C7_3 121.5(8)
C9_3 C8_3 C7_3 108.5(7)
C8_3 C9_3 C10_3 120.9(8)
C8_3 C9_3 C1_3 107.7(6)
C10_3 C9_3 C1_3 122.6(7)
C11_3 C10_3 C9_3 118.3(7)
C11_3 C10_3 C27_3 123.3(11)
C9_3 C10_3 C27_3 115.0(7)
C30_3 C11_3 C10_3 126.0(17)
C30_3 C11_3 C12_3 109.6(7)
C10_3 C11_3 C12_3 115.5(7)
C2_3 C12_3 C11_3 126.0(7)
C2_3 C12_3 C13_3 125.9(7)
C11_3 C12_3 C13_3 101.1(6)
C31_3 C13_3 C14_3 127.1(8)
C31_3 C13_3 C12_3 107.7(7)
C14_3 C13_3 C12_3 116.6(7)
C34_3 C14_3 C15_3 122.0(8)
C34_3 C14_3 C13_3 114.1(7)
C15_3 C14_3 C13_3 113.8(7)
C14_3 C15_3 C3_3 127.6(7)
C14_3 C15_3 C16_3 114.2(7)
C3_3 C15_3 C16_3 107.4(6)
C36_3 C16_3 C17_3 123.4(8)
C36_3 C16_3 C15_3 121.7(8)
C17_3 C16_3 C15_3 108.7(7)
C16_3 C17_3 C18_3 120.6(9)
C16_3 C17_3 C4_3 107.6(6)
C18_3 C17_3 C4_3 122.0(8)
C19_3 C18_3 C17_3 119.8(7)
C19_3 C18_3 C38_3 125.1(14)
C17_3 C18_3 C38_3 114.6(8)
C41_3 C19_3 C18_3 125(3)
C41_3 C19_3 C20_3 110.1(7)
C18_3 C19_3 C20_3 113.8(7)
C5_3 C20_3 C19_3 125.9(8)
C5_3 C20_3 C21_3 126.8(8)
C19_3 C20_3 C21_3 100.8(6)
C42_3 C21_3 C22_3 124.7(9)
C42_3 C21_3 C20_3 108.3(7)
C22_3 C21_3 C20_3 116.4(8)
C23_3 C22_3 C7_3 124.4(8)
C23_3 C22_3 C21_3 117.4(8)
C7_3 C22_3 C21_3 112.6(7)
C24_3 C23_3 C22_3 123.9(8)
C24_3 C23_3 C44_3 113.0(7)
C22_3 C23_3 C44_3 118.4(9)
C23_3 C24_3 C46_3 108.7(7)
C23_3 C24_3 C25_3 111.5(8)
C46_3 C24_3 C25_3 128.0(9)
C8_3 C25_3 C24_3 125.3(9)
C8_3 C25_3 C26_3 121.5(8)
C24_3 C25_3 C26_3 100.8(7)
C27_3 C26_3 C48_3 105.1(5)
C27_3 C26_3 C25_3 112.1(6)
C48_3 C26_3 C25_3 129.2(6)
C26_3 C27_3 C10_3 123.5(7)
C26_3 C27_3 C28_3 110.1(6)
C10_3 C27_3 C28_3 101.2(14)
C29_3 C28_3 C27_3 136.6(11)
C29_3 C28_3 C49_3 118.9(7)
C27_3 C28_3 C49_3 104.4(6)
C28_3 C29_3 C30_3 110.8(19)
C28_3 C29_3 C52_3 117.4(8)
C30_3 C29_3 C52_3 116.5(18)
C11_3 C30_3 C31_3 110.7(7)
C11_3 C30_3 C29_3 114.9(14)
C31_3 C30_3 C29_3 134.2(14)
C13_3 C31_3 C32_3 118.2(10)
C13_3 C31_3 C30_3 108.8(8)
C32_3 C31_3 C30_3 108.2(19)
C33_3 C32_3 C31_3 115.9(12)
C33_3 C32_3 C53_3 118.3(10)
C31_3 C32_3 C53_3 108.5(17)
C32_3 C33_3 C34_3 129.3(11)
C32_3 C33_3 C56_3 127.1(9)
C34_3 C33_3 C56_3 98.7(6)
C35_3 C34_3 C14_3 123.8(8)
C35_3 C34_3 C33_3 112.5(7)
C14_3 C34_3 C33_3 114.7(8)
C34_3 C35_3 C57_3 109.7(7)
C34_3 C35_3 C36_3 113.3(8)
C57_3 C35_3 C36_3 130.0(8)
C16_3 C36_3 C35_3 123.5(9)
C16_3 C36_3 C37_3 121.6(8)
C35_3 C36_3 C37_3 100.5(6)
C38_3 C37_3 C59_3 109.4(6)
C38_3 C37_3 C36_3 111.7(6)
C59_3 C37_3 C36_3 129.4(7)
C37_3 C38_3 C18_3 121.3(9)
C37_3 C38_3 C39_3 106.9(6)
C18_3 C38_3 C39_3 103(2)
C40_3 C39_3 C38_3 130(2)
C40_3 C39_3 C60_3 119.6(8)
C38_3 C39_3 C60_3 107.1(6)
C39_3 C40_3 C41_3 120(3)
C39_3 C40_3 C63_3 116.7(8)
C41_3 C40_3 C63_3 109(2)
C19_3 C41_3 C42_3 112.1(7)
C19_3 C41_3 C40_3 114(2)
C42_3 C41_3 C40_3 125(2)
C21_3 C42_3 C41_3 108.6(7)
C21_3 C42_3 C43_3 114.5(10)
C41_3 C42_3 C43_3 122(3)
C44_3 C43_3 C42_3 124.0(12)
C44_3 C43_3 C64_3 118.3(9)
C42_3 C43_3 C64_3 115.9(18)
C43_3 C44_3 C23_3 120.3(13)
C43_3 C44_3 C45_3 126.5(10)
C23_3 C44_3 C45_3 98.2(6)
C46_3 C45_3 C66_3 134.5(14)
C46_3 C45_3 C44_3 108.0(8)
C66_3 C45_3 C44_3 110.3(9)
C45_3 C46_3 C47_3 112.3(12)
C45_3 C46_3 C24_3 111.1(8)
C47_3 C46_3 C24_3 122.9(8)
C46_3 C47_3 C48_3 115.2(8)
C46_3 C47_3 C68_3 122.4(10)
C48_3 C47_3 C68_3 117.7(8)
C49_3 C48_3 C47_3 120.6(8)
C49_3 C48_3 C26_3 109.6(6)
C47_3 C48_3 C26_3 120.0(8)
C50_3 C49_3 C48_3 120.5(7)
C50_3 C49_3 C28_3 120.7(8)
C48_3 C49_3 C28_3 106.3(7)
C49_3 C50_3 C69_3 123.4(9)
C49_3 C50_3 C51_3 115.3(7)
C69_3 C50_3 C51_3 101.9(7)
C52_3 C51_3 C50_3 122.5(8)
C52_3 C51_3 C71_3 105.8(7)
C50_3 C51_3 C71_3 108.2(7)
C51_3 C52_3 C53_3 108.9(8)
C51_3 C52_3 C29_3 123.8(8)
C53_3 C52_3 C29_3 98(2)
C54_3 C53_3 C52_3 111.8(8)
C54_3 C53_3 C32_3 108.2(9)
C52_3 C53_3 C32_3 139.3(11)
C53_3 C54_3 C71_3 100.5(8)
C53_3 C54_3 C55_3 136.5(17)
C71_3 C54_3 C55_3 115.4(8)
C56_3 C55_3 C73_3 130.1(19)
C56_3 C55_3 C54_3 112.2(10)
C73_3 C55_3 C54_3 115.2(8)
C57_3 C56_3 C55_3 133(2)
C57_3 C56_3 C33_3 108.0(7)
C55_3 C56_3 C33_3 110.7(9)
C56_3 C57_3 C58_3 111(2)
C56_3 C57_3 C35_3 110.4(8)
C58_3 C57_3 C35_3 121.0(9)
C57_3 C58_3 C59_3 115.3(8)
C57_3 C58_3 C74_3 117(2)
C59_3 C58_3 C74_3 115.5(8)
C60_3 C59_3 C58_3 120.6(8)
C60_3 C59_3 C37_3 107.3(5)
C58_3 C59_3 C37_3 121.1(8)
C61_3 C60_3 C59_3 120.9(8)
C61_3 C60_3 C39_3 121.2(7)
C59_3 C60_3 C39_3 108.1(6)
C60_3 C61_3 C62_3 115.0(8)
C60_3 C61_3 C75_3 122.3(9)
C62_3 C61_3 C75_3 101.7(7)
C65_3 C64_3 C43_3 108.0(9)
C65_3 C64_3 C63_3 110.0(9)
C43_3 C64_3 C63_3 114(2)
C64_3 C65_3 C78_3 99.7(7)
C64_3 C65_3 C66_3 139.5(11)
C78_3 C65_3 C66_3 115.2(8)
C67_3 C66_3 C45_3 122.6(14)
C67_3 C66_3 C65_3 117.6(8)
C45_3 C66_3 C65_3 113.3(10)
C66_3 C67_3 C77_3 127.5(8)
C66_3 C67_3 C68_3 110.8(11)
C77_3 C67_3 C68_3 106.4(6)
C69_3 C68_3 C67_3 121.7(7)
C69_3 C68_3 C47_3 117.6(7)
C67_3 C68_3 C47_3 117.3(10)
C70_3 C69_3 C50_3 114.1(7)
C70_3 C69_3 C68_3 119.2(7)
C50_3 C69_3 C68_3 117.0(8)
C69_3 C70_3 C71_3 107.2(7)
C69_3 C70_3 C72_3 118.8(8)
C71_3 C70_3 C72_3 120.5(8)
C70_3 C71_3 C54_3 122.1(9)
C70_3 C71_3 C51_3 107.7(7)
C54_3 C71_3 C51_3 111.4(8)
C77_3 C72_3 C73_3 130.6(7)
C77_3 C72_3 C70_3 118.6(7)
C73_3 C72_3 C70_3 109.1(7)
C55_3 C73_3 C72_3 126.3(10)
C55_3 C73_3 C74_3 98.8(19)
C72_3 C73_3 C74_3 109.1(8)
C75_3 C74_3 C73_3 115.5(10)
C75_3 C74_3 C58_3 118.2(8)
C73_3 C74_3 C58_3 126.3(11)
C76_3 C75_3 C74_3 123.4(8)
C76_3 C75_3 C61_3 113.3(7)
C74_3 C75_3 C61_3 116.8(8)
C75_3 C76_3 C78_3 107.9(7)
C75_3 C76_3 C77_3 118.2(8)
C78_3 C76_3 C77_3 121.9(8)
C72_3 C77_3 C67_3 130.5(8)
C72_3 C77_3 C76_3 115.8(7)
C67_3 C77_3 C76_3 109.5(6)
C76_3 C78_3 C65_3 123.1(9)
C76_3 C78_3 C62_3 108.0(7)
C65_3 C78_3 C62_3 111.6(8)
C2_4 C1_4 C6_4 122.9(8)
C2_4 C1_4 C9_4 118.5(7)
C6_4 C1_4 C9_4 109.5(7)
C49_4 C50_4 C69_4 123.2(8)
C49_4 C50_4 C51_4 116.1(6)
C69_4 C50_4 C51_4 102.0(7)
C52_4 C51_4 C50_4 121.7(7)
C52_4 C51_4 C71_4 105.7(7)
C50_4 C51_4 C71_4 108.8(6)
C70_4 C71_4 C54_4 122.2(8)
C70_4 C71_4 C51_4 108.0(7)
C54_4 C71_4 C51_4 111.7(7)
C12_4 C2_4 C1_4 118.8(8)
C12_4 C2_4 C3_4 116.4(8)
C1_4 C2_4 C3_4 114.6(8)
C4_4 C3_4 C15_4 107.7(6)
C4_4 C3_4 C2_4 123.0(8)
C15_4 C3_4 C2_4 118.0(8)
C5_4 C4_4 C3_4 122.0(8)
C5_4 C4_4 C17_4 118.4(7)
C3_4 C4_4 C17_4 108.7(7)
C20_4 C5_4 C4_4 118.8(8)
C20_4 C5_4 C6_4 115.5(8)
C4_4 C5_4 C6_4 114.7(7)
C1_4 C6_4 C7_4 107.0(6)
C1_4 C6_4 C5_4 122.6(8)
C7_4 C6_4 C5_4 119.1(7)
C22_4 C7_4 C6_4 128.0(8)
C22_4 C7_4 C8_4 112.9(8)
C6_4 C7_4 C8_4 107.3(6)
C25_4 C8_4 C9_4 122.5(8)
C25_4 C8_4 C7_4 121.6(8)
C9_4 C8_4 C7_4 108.6(7)
C8_4 C9_4 C10_4 121.7(8)
C8_4 C9_4 C1_4 107.5(6)
C10_4 C9_4 C1_4 122.9(7)
C11_4 C10_4 C9_4 119.0(7)
C11_4 C10_4 C27_4 114.8(14)
C9_4 C10_4 C27_4 117.1(7)
C30_4 C11_4 C10_4 127.1(15)
C30_4 C11_4 C12_4 110.2(6)
C10_4 C11_4 C12_4 114.9(7)
C2_4 C12_4 C11_4 125.7(7)
C2_4 C12_4 C13_4 127.1(8)
C11_4 C12_4 C13_4 100.4(6)
C31_4 C13_4 C14_4 126.6(9)
C31_4 C13_4 C12_4 108.5(7)
C14_4 C13_4 C12_4 115.6(7)
C34_4 C14_4 C15_4 123.2(8)
C34_4 C14_4 C13_4 113.7(8)
C15_4 C14_4 C13_4 113.9(8)
C14_4 C15_4 C3_4 128.9(8)
C14_4 C15_4 C16_4 114.3(8)
C3_4 C15_4 C16_4 107.2(6)
C36_4 C16_4 C17_4 124.1(8)
C36_4 C16_4 C15_4 120.8(8)
C17_4 C16_4 C15_4 108.9(7)
C16_4 C17_4 C18_4 121.4(8)
C16_4 C17_4 C4_4 107.4(6)
C18_4 C17_4 C4_4 122.5(7)
C19_4 C18_4 C17_4 119.3(7)
C19_4 C18_4 C38_4 115.5(14)
C17_4 C18_4 C38_4 115.7(7)
C41_4 C19_4 C18_4 125.8(13)
C41_4 C19_4 C20_4 109.7(6)
C18_4 C19_4 C20_4 114.5(7)
C5_4 C20_4 C19_4 126.1(7)
C5_4 C20_4 C21_4 127.3(7)
C19_4 C20_4 C21_4 101.1(6)
C42_4 C21_4 C22_4 124.5(9)
C42_4 C21_4 C20_4 107.7(7)
C22_4 C21_4 C20_4 115.8(7)
C23_4 C22_4 C7_4 123.6(8)
C23_4 C22_4 C21_4 117.2(8)
C7_4 C22_4 C21_4 113.3(7)
C24_4 C23_4 C22_4 123.8(9)
C24_4 C23_4 C44_4 112.0(7)
C22_4 C23_4 C44_4 118.2(9)
C23_4 C24_4 C46_4 109.5(8)
C23_4 C24_4 C25_4 112.5(8)
C46_4 C24_4 C25_4 128.0(9)
C8_4 C25_4 C24_4 124.8(9)
C8_4 C25_4 C26_4 122.4(8)
C24_4 C25_4 C26_4 100.3(7)
C27_4 C26_4 C48_4 105.5(6)
C27_4 C26_4 C25_4 113.1(6)
C48_4 C26_4 C25_4 130.5(6)
C26_4 C27_4 C10_4 122.5(7)
C26_4 C27_4 C28_4 109.4(5)
C10_4 C27_4 C28_4 119.3(10)
C29_4 C28_4 C27_4 116.8(10)
C29_4 C28_4 C49_4 118.7(7)
C27_4 C28_4 C49_4 106.8(5)
C28_4 C29_4 C30_4 124.7(10)
C28_4 C29_4 C52_4 118.5(7)
C30_4 C29_4 C52_4 106.2(9)
C11_4 C30_4 C29_4 115.5(11)
C11_4 C30_4 C31_4 112.2(7)
C29_4 C30_4 C31_4 128.2(10)
C13_4 C31_4 C32_4 118.6(9)
C13_4 C31_4 C30_4 108.7(7)
C32_4 C31_4 C30_4 129.5(11)
C33_4 C32_4 C31_4 112.7(13)
C33_4 C32_4 C53_4 120.3(9)
C31_4 C32_4 C53_4 103.6(13)
C32_4 C33_4 C34_4 129.2(11)
C32_4 C33_4 C56_4 126.1(10)
C34_4 C33_4 C56_4 97.9(7)
C35_4 C34_4 C14_4 123.0(8)
C35_4 C34_4 C33_4 112.6(7)
C14_4 C34_4 C33_4 114.3(9)
C34_4 C35_4 C57_4 108.9(7)
C34_4 C35_4 C36_4 113.0(8)
C57_4 C35_4 C36_4 130.5(9)
C16_4 C36_4 C35_4 124.2(9)
C16_4 C36_4 C37_4 120.9(8)
C35_4 C36_4 C37_4 99.5(6)
C38_4 C37_4 C59_4 110.4(6)
C38_4 C37_4 C36_4 113.2(6)
C59_4 C37_4 C36_4 130.0(7)
C37_4 C38_4 C18_4 123.8(8)
C37_4 C38_4 C39_4 106.3(6)
C18_4 C38_4 C39_4 118.2(16)
C40_4 C39_4 C38_4 120.6(17)
C40_4 C39_4 C60_4 116.8(7)
C38_4 C39_4 C60_4 108.1(5)
C39_4 C40_4 C41_4 119.7(11)
C39_4 C40_4 C63_4 117.3(7)
C41_4 C40_4 C63_4 118.0(11)
C19_4 C41_4 C42_4 112.7(7)
C19_4 C41_4 C40_4 118.7(12)
C42_4 C41_4 C40_4 112.0(13)
C21_4 C42_4 C41_4 108.1(7)
C21_4 C42_4 C43_4 115.0(9)
C41_4 C42_4 C43_4 130.0(18)
C44_4 C43_4 C42_4 123.4(12)
C44_4 C43_4 C64_4 116.5(9)
C42_4 C43_4 C64_4 118.1(16)
C43_4 C44_4 C23_4 120.4(14)
C43_4 C44_4 C45_4 125.2(10)
C23_4 C44_4 C45_4 98.7(6)
C46_4 C45_4 C66_4 111(2)
C46_4 C45_4 C44_4 108.0(8)
C66_4 C45_4 C44_4 110.5(9)
C45_4 C46_4 C47_4 118.1(18)
C45_4 C46_4 C24_4 110.2(8)
C47_4 C46_4 C24_4 122.7(10)
C46_4 C47_4 C48_4 112.0(9)
C46_4 C47_4 C68_4 132.8(9)
C48_4 C47_4 C68_4 115.0(8)
C49_4 C48_4 C47_4 120.7(8)
C49_4 C48_4 C26_4 110.4(5)
C47_4 C48_4 C26_4 119.1(9)
C50_4 C49_4 C48_4 122.8(7)
C50_4 C49_4 C28_4 120.1(6)
C48_4 C49_4 C28_4 106.6(6)
C51_4 C52_4 C29_4 122.2(7)
C51_4 C52_4 C53_4 108.4(7)
C29_4 C52_4 C53_4 124.0(11)
C54_4 C53_4 C32_4 108.5(9)
C54_4 C53_4 C52_4 110.6(7)
C32_4 C53_4 C52_4 128.4(14)
C53_4 C54_4 C71_4 100.5(7)
C53_4 C54_4 C55_4 139.2(11)
C71_4 C54_4 C55_4 115.8(8)
C73_4 C55_4 C56_4 106(2)
C73_4 C55_4 C54_4 116.2(8)
C56_4 C55_4 C54_4 112.2(10)
C57_4 C56_4 C55_4 142.2(12)
C57_4 C56_4 C33_4 106.7(9)
C55_4 C56_4 C33_4 110.0(9)
C56_4 C57_4 C58_4 116(2)
C56_4 C57_4 C35_4 110.5(9)
C58_4 C57_4 C35_4 122.4(9)
C57_4 C58_4 C59_4 114.9(8)
C57_4 C58_4 C74_4 100(2)
C59_4 C58_4 C74_4 114.8(8)
C60_4 C59_4 C58_4 119.1(8)
C60_4 C59_4 C37_4 107.0(6)
C58_4 C59_4 C37_4 122.1(8)
C61_4 C60_4 C59_4 120.5(7)
C61_4 C60_4 C39_4 121.6(7)
C59_4 C60_4 C39_4 108.2(6)
C60_4 C61_4 C62_4 116.7(8)
C60_4 C61_4 C75_4 123.3(8)
C62_4 C61_4 C75_4 101.8(7)
C63_4 C62_4 C61_4 116.1(10)
C63_4 C62_4 C78_4 104.4(7)
C61_4 C62_4 C78_4 108.1(7)
C62_4 C63_4 C40_4 125.0(9)
C62_4 C63_4 C64_4 105.1(7)
C40_4 C63_4 C64_4 129.8(11)
C65_4 C64_4 C43_4 109.7(10)
C65_4 C64_4 C63_4 108.3(8)
C43_4 C64_4 C63_4 107.9(17)
C64_4 C65_4 C78_4 99.8(7)
C64_4 C65_4 C66_4 136.8(13)
C78_4 C65_4 C66_4 115.0(8)
C67_4 C66_4 C45_4 134.7(13)
C67_4 C66_4 C65_4 116.3(9)
C45_4 C66_4 C65_4 109.0(10)
C66_4 C67_4 C77_4 127.3(10)
C66_4 C67_4 C68_4 114.9(15)
C77_4 C67_4 C68_4 106.5(6)
C69_4 C68_4 C67_4 123.3(7)
C69_4 C68_4 C47_4 117.8(8)
C67_4 C68_4 C47_4 99.7(15)
C70_4 C69_4 C50_4 114.0(7)
C70_4 C69_4 C68_4 119.7(7)
C50_4 C69_4 C68_4 116.0(7)
C69_4 C70_4 C71_4 107.1(7)
C69_4 C70_4 C72_4 118.2(8)
C71_4 C70_4 C72_4 120.7(8)
C77_4 C72_4 C73_4 130.5(6)
C77_4 C72_4 C70_4 118.0(7)
C73_4 C72_4 C70_4 111.1(6)
C55_4 C73_4 C72_4 127.5(9)
C55_4 C73_4 C74_4 107.4(16)
C72_4 C73_4 C74_4 110.5(8)
C75_4 C74_4 C73_4 113.2(9)
C75_4 C74_4 C58_4 115.2(8)
C73_4 C74_4 C58_4 130.3(8)
C76_4 C75_4 C74_4 125.2(7)
C76_4 C75_4 C61_4 113.9(7)
C74_4 C75_4 C61_4 116.8(8)
C75_4 C76_4 C78_4 107.3(7)
C75_4 C76_4 C77_4 119.1(8)
C78_4 C76_4 C77_4 122.5(7)
C72_4 C77_4 C67_4 128.5(8)
C72_4 C77_4 C76_4 114.4(7)
C67_4 C77_4 C76_4 108.4(6)
C76_4 C78_4 C65_4 123.4(9)
C76_4 C78_4 C62_4 107.6(7)
C65_4 C78_4 C62_4 110.4(8)
N4 Ni1 N2 177.94(7)
N4 Ni1 N3 90.34(7)
N2 Ni1 N3 89.65(6)
N4 Ni1 N5 89.64(7)
N2 Ni1 N5 90.29(6)
N3 Ni1 N5 177.91(7)
C84 N2 C81 104.19(15)
C84 N2 Ni1 128.31(12)
C81 N2 Ni1 127.48(12)
C89 N3 C86 104.37(16)
C89 N3 Ni1 127.49(13)
C86 N3 Ni1 128.13(12)
C94 N4 C91 104.18(15)
C94 N4 Ni1 128.20(13)
C91 N4 Ni1 127.56(13)
C79 N5 C96 104.14(16)
C79 N5 Ni1 127.66(12)
C96 N5 Ni1 128.19(13)
C80 C79 N5 125.02(17)
C80 C79 C98 123.13(18)
N5 C79 C98 111.85(17)
C79 C80 C81 124.05(18)
C79 C80 H80A 118.0
C81 C80 H80A 118.0
N2 C81 C80 125.47(17)
N2 C81 C82 111.56(16)
C80 C81 C82 122.97(17)
C83 C82 C81 106.47(16)
C83 C82 C99 129.01(19)
C81 C82 C99 124.42(19)
C82 C83 C84 106.03(16)
C82 C83 C101 128.79(18)
C84 C83 C101 125.08(19)
N2 C84 C85 125.23(17)
N2 C84 C83 111.74(16)
C85 C84 C83 123.01(17)
C84 C85 C86 123.51(17)
C84 C85 H85A 118.2
C86 C85 H85A 118.2
N3 C86 C85 125.01(17)
N3 C86 C87 111.83(17)
C85 C86 C87 123.12(18)
C88 C87 C86 106.04(18)
C88 C87 C103 129.0(2)
C86 C87 C103 125.0(2)
C87 C88 C89 106.12(18)
C87 C88 C105 129.1(2)
C89 C88 C105 124.8(2)
N3 C89 C90 125.43(18)
N3 C89 C88 111.65(17)
C90 C89 C88 122.92(18)
C91 C90 C89 123.75(17)
C91 C90 H90A 118.1
C89 C90 H90A 118.1
C90 C91 N4 125.35(16)
C90 C91 C92 123.22(17)
N4 C91 C92 111.43(17)
C93 C92 C91 106.49(17)
C93 C92 C107 128.62(19)
C91 C92 C107 124.7(2)
C92 C93 C94 106.03(17)
C92 C93 C109 128.76(19)
C94 C93 C109 125.0(2)
N4 C94 C95 125.22(17)
N4 C94 C93 111.87(17)
C95 C94 C93 122.88(18)
C96 C95 C94 123.78(18)
C96 C95 H95A 118.1
C94 C95 H95A 118.1
C95 C96 N5 124.85(18)
C95 C96 C97 123.34(18)
N5 C96 C97 111.79(17)
C98 C97 C96 106.17(18)
C98 C97 C111 128.9(2)
C96 C97 C111 124.9(2)
C97 C98 C79 106.03(18)
C97 C98 C113 129.3(2)
C79 C98 C113 124.7(2)
C82 C99 C100 112.8(3)
C82 C99 H99A 109.0
C100 C99 H99A 109.0
C82 C99 H99B 109.0
C100 C99 H99B 109.0
H99A C99 H99B 107.8
C99 C100 H10N 109.5
C99 C100 H10O 109.5
H10N C100 H10O 109.5
C99 C100 H10P 109.5
H10N C100 H10P 109.5
H10O C100 H10P 109.5
C83 C101 C102 113.1(3)
C83 C101 H10C 109.0
C102 C101 H10C 109.0
C83 C101 H10D 109.0
C102 C101 H10D 109.0
H10C C101 H10D 107.8
C101 C102 H10I 109.5
C101 C102 H10J 109.5
H10I C102 H10J 109.5
C101 C102 H10K 109.5
H10I C102 H10K 109.5
H10J C102 H10K 109.5
C87 C103 C104 113.3(3)
C87 C103 H10L 108.9
C104 C103 H10L 108.9
C87 C103 H10M 108.9
C104 C103 H10M 108.9
H10L C103 H10M 107.7
C103 C104 H10W 109.5
C103 C104 H10X 109.5
H10W C104 H10X 109.5
C103 C104 H10Y 109.5
H10W C104 H10Y 109.5
H10X C104 H10Y 109.5
C88 C105 C106 112.7(3)
C88 C105 H10G 109.0
C106 C105 H10G 109.0
C88 C105 H10H 109.0
C106 C105 H10H 109.0
H10G C105 H10H 107.8
C105 C106 H10T 109.5
C105 C106 H10U 109.5
H10T C106 H10U 109.5
C105 C106 H10V 109.5
H10T C106 H10V 109.5
H10U C106 H10V 109.5
C92 C107 C108 112.1(2)
C92 C107 H10E 109.2
C108 C107 H10E 109.2
C92 C107 H10F 109.2
C108 C107 H10F 109.2
H10E C107 H10F 107.9
C107 C108 H10Q 109.5
C107 C108 H10R 109.5
H10Q C108 H10R 109.5
C107 C108 H10S 109.5
H10Q C108 H10S 109.5
H10R C108 H10S 109.5
C93 C109 C110 111.8(2)
C93 C109 H10A 109.3
C110 C109 H10A 109.3
C93 C109 H10B 109.3
C110 C109 H10B 109.3
H10A C109 H10B 107.9
C109 C110 H11H 109.5
C109 C110 H11I 109.5
H11H C110 H11I 109.5
C109 C110 H11J 109.5
H11H C110 H11J 109.5
H11I C110 H11J 109.5
C97 C111 C112 113.3(3)
C97 C111 H11A 108.9
C112 C111 H11A 108.9
C97 C111 H11B 108.9
C112 C111 H11B 108.9
H11A C111 H11B 107.7
C111 C112 H11E 109.5
C111 C112 H11F 109.5
H11E C112 H11F 109.5
C111 C112 H11G 109.5
H11E C112 H11G 109.5
H11F C112 H11G 109.5
C98 C113 C114 113.0(3)
C98 C113 H11C 109.0
C114 C113 H11C 109.0
C98 C113 H11D 109.0
C114 C113 H11D 109.0
H11C C113 H11D 107.8
C113 C114 H11K 109.5
C113 C114 H11L 109.5
H11K C114 H11L 109.5
C113 C114 H11M 109.5
H11K C114 H11M 109.5
H11L C114 H11M 109.5
C124 C125 C126 120.9(3)
C124 C125 H12A 119.5
C126 C125 H12A 119.5
C125 C124 C123 119.9(3)
C125 C124 H12B 120.0
C123 C124 H12B 120.0
C125 C126 C121 119.1(4)
C125 C126 H12C 120.4
C121 C126 H12C 120.4
C122 C123 C124 120.3(4)
C122 C123 H12D 119.8
C124 C123 H12D 119.8
C123 C122 C121 119.3(4)
C123 C122 H12E 120.3
C121 C122 H12E 120.3
C115 C120 C119 119.5(8)
C115 C120 H12F 120.2
C119 C120 H12F 120.2
C120 C119 C118 119.1(10)
C120 C119 H11N 120.5
C118 C119 H11N 120.5
C126 C121 C122 120.3(4)
C126 C121 H12G 119.8
C122 C121 H12G 119.8
C117 C118 C119 122.6(7)
C117 C118 H11O 118.7
C119 C118 H11O 118.7
C117 C116 C115 117.4(10)
C117 C116 H11P 121.3
C115 C116 H11P 121.3
C118 C117 C116 119.4(9)
C118 C117 H11Q 120.3
C116 C117 H11Q 120.3
C120 C115 C116 121.4(7)
C120 C115 H11R 119.3
C116 C115 H11R 119.3

loop_
_geom_bond_atom_site_label_1
_geom_bond_atom_site_label_2
_geom_bond_distance
Gd1 N1 2.133(2)
Gd1 C52_1 2.327(11)
Gd1 C71_1 2.434(10)
Gd1 C51_1 2.434(8)
Gd1 C70_1 2.434(10)
Gd1 C50_1 2.495(6)
Gd1 C69_1 2.505(5)
Gd1 C54_1 2.560(8)
Gd1 C29_1 2.605(10)
Gd1 C49_1 2.638(8)
Gd1 C53_1 2.653(7)
Gd1 C28_1 2.759(7)
Gd2 N1 2.104(2)
Gd2 C78_1 2.365(11)
Gd2 C62_1 2.382(8)
Gd2 C65_1 2.440(11)
Gd2 C63_1 2.453(7)
Gd2 C76_1 2.516(6)
Gd2 C75_1 2.532(10)
Gd2 C61_1 2.548(8)
Gd2 C64_1 2.607(9)
Gd2 C40_1 2.612(8)
Gd2 C60_1 2.654(10)
Gd2 C39_1 2.719(7)
Gd3 N1 2.038(2)
Gd3 C6_1 2.398(7)
Gd3 C3_1 2.422(6)
Gd3 C1_1 2.430(6)
Gd3 C4_1 2.445(6)
Gd3 C5_1 2.451(6)
Gd3 C2_1 2.466(6)
Gd3 C7_1 2.815(5)
Gd3 C20_1 2.834(6)
Gd3 C9_1 2.854(6)
Gd3 C15_1 2.859(6)
Gd3 C12_1 2.883(7)
Gd4 Gd6 0.5701(8)
Gd4 Gd11 1.4522(16)
Gd4 Gd10 1.9858(12)
Gd4 N1 2.044(2)
Gd4 Gd14 2.140(3)
Gd4 Gd24 2.240(7)
Gd4 Gd18 2.897(2)
Gd4 Gd15 2.898(5)
Gd4 Gd21 3.090(5)
Gd4 Gd17 3.098(3)
Gd4 Gd16 3.1823(19)
Gd4 Gd20 3.272(7)
Gd5 Gd13 0.529(2)
Gd5 Gd8 0.6958(12)
Gd5 Gd19 1.142(3)
Gd5 Gd22 1.169(4)
Gd5 Gd15 2.099(5)
Gd5 N1 2.196(3)
Gd5 Gd18 2.642(2)
Gd5 Gd23 2.682(5)
Gd5 Gd25 2.784(6)
Gd5 Gd9 3.0707(11)
Gd5 Gd10 3.1469(12)
Gd5 Gd24 3.207(7)
Gd6 Gd11 1.0242(16)
Gd6 Gd14 1.884(3)
Gd6 Gd24 2.113(7)
Gd6 N1 2.140(2)
Gd6 Gd10 2.4710(14)
Gd6 Gd18 2.851(2)
Gd6 Gd17 2.862(3)
Gd6 Gd21 2.985(5)
Gd6 Gd20 3.023(7)
Gd6 Gd16 3.2237(19)
Gd6 Gd15 3.347(4)
Gd7 Gd12 0.5506(14)
Gd7 Gd20 0.646(7)
Gd7 Gd17 0.716(3)
Gd7 Gd23 1.122(5)
Gd7 Gd25 1.130(6)
Gd7 Gd21 1.175(6)
Gd7 Gd9 1.2774(16)
Gd7 Gd16 1.602(3)
Gd7 N1 2.041(2)
Gd7 Gd14 3.144(3)
Gd7 Gd11 3.1830(15)
Gd7 Gd18 3.217(2)
Gd8 Gd13 1.109(2)
Gd8 Gd15 1.448(5)
Gd8 Gd19 1.686(3)
Gd8 N1 2.159(3)
Gd8 Gd10 2.6022(14)
Gd8 Gd25 2.843(6)
Gd8 Gd23 2.943(5)
Gd8 Gd9 2.9846(13)
Gd8 Gd18 2.992(2)
Gd8 Gd16 3.133(2)
Gd8 Gd24 3.402(7)
Gd9 Gd16 0.629(2)
Gd9 Gd25 0.662(6)
Gd9 Gd21 1.051(6)
Gd9 Gd23 1.493(5)
Gd9 Gd17 1.591(3)
Gd9 Gd12 1.6187(19)
Gd9 Gd20 1.814(7)
Gd9 N1 1.946(3)
Gd9 Gd15 2.875(3)
Gd9 Gd22 2.903(4)
Gd10 Gd15 1.314(5)
Gd10 Gd22 2.193(4)
Gd10 N1 2.215(3)
Gd10 Gd16 2.662(3)
Gd10 Gd21 3.079(5)
Gd10 Gd11 3.2427(17)
Gd10 Gd13 3.3015(19)
Gd11 Gd14 0.991(4)
Gd11 Gd24 1.386(7)
Gd11 N1 2.157(3)
Gd11 Gd18 2.204(2)
Gd11 Gd20 2.695(7)
Gd11 Gd17 2.721(3)
Gd11 Gd12 3.1512(16)
Gd11 Gd21 3.155(6)
Gd12 Gd20 0.680(8)
Gd12 Gd23 0.815(5)
Gd12 Gd17 1.092(4)
Gd12 Gd25 1.256(6)
Gd12 Gd21 1.686(6)
Gd12 N1 2.014(2)
Gd12 Gd16 2.024(3)
Gd12 Gd18 2.870(2)
Gd12 Gd14 2.944(3)
Gd12 Gd24 3.054(7)
Gd13 Gd19 0.618(3)
Gd13 Gd22 1.546(5)
Gd13 N1 2.120(3)
Gd13 Gd18 2.187(3)
Gd13 Gd15 2.396(5)
Gd13 Gd23 2.680(5)
Gd13 Gd24 2.811(7)
Gd13 Gd25 2.924(6)
Gd13 Gd14 3.229(5)
Gd14 Gd24 0.532(6)
Gd14 Gd18 1.313(5)
Gd14 N1 2.075(4)
Gd14 Gd20 2.646(8)
Gd14 Gd19 2.831(5)
Gd14 Gd17 2.870(4)
Gd14 Gd23 3.213(6)
Gd15 Gd22 0.977(6)
Gd15 N1 2.174(4)
Gd15 Gd16 2.723(4)
Gd15 Gd19 2.837(4)
Gd15 Gd25 3.058(7)
Gd15 Gd21 3.334(6)
Gd16 Gd21 0.820(6)
Gd16 Gd25 1.273(7)
Gd16 Gd17 1.645(4)
Gd16 N1 1.963(3)
Gd16 Gd20 2.024(7)
Gd16 Gd23 2.037(6)
Gd16 Gd22 2.962(4)
Gd17 Gd20 0.586(6)
Gd17 Gd21 0.953(6)
Gd17 Gd25 1.680(7)
Gd17 Gd23 1.747(6)
Gd17 N1 2.005(3)
Gd18 Gd24 0.890(7)
Gd18 Gd19 1.669(3)
Gd18 N1 1.987(3)
Gd18 Gd23 2.820(5)
Gd18 Gd20 2.880(7)
Gd19 Gd22 2.082(5)
Gd19 N1 2.134(3)
Gd19 Gd24 2.386(7)
Gd19 Gd23 2.698(5)
Gd19 Gd25 3.097(6)
Gd20 Gd23 1.443(9)
Gd20 Gd21 1.463(8)
Gd20 Gd25 1.681(9)
Gd20 N1 1.982(7)
Gd20 Gd24 2.862(10)
Gd21 Gd25 1.506(8)
Gd21 Gd23 2.027(7)
Gd21 N1 2.060(6)
Gd22 N1 2.137(5)
Gd22 Gd25 2.871(7)
Gd22 Gd23 3.096(6)
Gd23 Gd25 0.890(7)
Gd23 N1 1.931(6)
Gd24 N1 1.983(7)
Gd25 N1 1.930(6)
C1_1 C2_1 1.398(11)
C1_1 C6_1 1.452(10)
C1_1 C9_1 1.468(10)
C2_1 C12_1 1.365(10)
C2_1 C3_1 1.472(10)
C3_1 C4_1 1.451(10)
C3_1 C15_1 1.454(10)
C4_1 C5_1 1.403(11)
C4_1 C17_1 1.479(10)
C5_1 C20_1 1.352(10)
C5_1 C6_1 1.469(10)
C6_1 C7_1 1.447(9)
C7_1 C22_1 1.412(8)
C7_1 C8_1 1.480(8)
C8_1 C25_1 1.256(12)
C8_1 C9_1 1.418(9)
C9_1 C10_1 1.407(7)
C10_1 C11_1 1.417(9)
C10_1 C27_1 1.443(8)
C11_1 C30_1 1.349(9)
C11_1 C12_1 1.518(9)
C12_1 C13_1 1.564(10)
C13_1 C31_1 1.374(10)
C13_1 C14_1 1.496(9)
C14_1 C34_1 1.393(9)
C14_1 C15_1 1.422(9)
C15_1 C16_1 1.482(9)
C16_1 C36_1 1.255(11)
C16_1 C17_1 1.422(9)
C17_1 C18_1 1.425(8)
C18_1 C19_1 1.402(9)
C18_1 C38_1 1.443(8)
C19_1 C41_1 1.345(8)
C19_1 C20_1 1.519(9)
C20_1 C21_1 1.569(10)
C21_1 C42_1 1.375(10)
C21_1 C22_1 1.504(9)
C22_1 C23_1 1.403(9)
C23_1 C24_1 1.336(10)
C23_1 C44_1 1.522(10)
C24_1 C46_1 1.507(11)
C24_1 C25_1 1.524(11)
C25_1 C26_1 1.577(11)
C26_1 C27_1 1.426(9)
C26_1 C48_1 1.470(9)
C27_1 C28_1 1.460(8)
C28_1 C29_1 1.381(9)
C28_1 C49_1 1.492(9)
C29_1 C30_1 1.436(10)
C29_1 C52_1 1.441(10)
C30_1 C31_1 1.419(11)
C31_1 C32_1 1.411(12)
C32_1 C33_1 1.365(10)
C32_1 C53_1 1.457(11)
C33_1 C34_1 1.529(9)
C33_1 C56_1 1.681(12)
C34_1 C35_1 1.340(10)
C35_1 C57_1 1.516(10)
C35_1 C36_1 1.534(10)
C36_1 C37_1 1.593(11)
C37_1 C38_1 1.426(8)
C37_1 C59_1 1.474(9)
C38_1 C39_1 1.481(9)
C39_1 C40_1 1.377(9)
C39_1 C60_1 1.474(9)
C40_1 C41_1 1.461(9)
C40_1 C63_1 1.470(10)
C41_1 C42_1 1.416(11)
C42_1 C43_1 1.414(12)
C43_1 C44_1 1.352(10)
C43_1 C64_1 1.465(11)
C44_1 C45_1 1.692(13)
C45_1 C46_1 1.286(13)
C45_1 C66_1 1.399(11)
C46_1 C47_1 1.399(11)
C47_1 C48_1 1.454(9)
C47_1 C68_1 1.608(11)
C48_1 C49_1 1.417(9)
C49_1 C50_1 1.396(9)
C50_1 C69_1 1.442(8)
C50_1 C51_1 1.481(11)
C51_1 C52_1 1.303(10)
C51_1 C71_1 1.485(10)
C52_1 C53_1 1.460(10)
C53_1 C54_1 1.397(11)
C54_1 C55_1 1.433(12)
C54_1 C71_1 1.451(12)
C55_1 C56_1 1.401(11)
C55_1 C73_1 1.414(9)
C56_1 C57_1 1.276(12)
C57_1 C58_1 1.394(11)
C58_1 C59_1 1.449(9)
C58_1 C74_1 1.604(11)
C59_1 C60_1 1.411(9)
C60_1 C61_1 1.418(10)
C61_1 C75_1 1.475(9)
C61_1 C62_1 1.478(12)
C62_1 C63_1 1.334(10)
C62_1 C78_1 1.463(9)
C63_1 C64_1 1.452(11)
C64_1 C65_1 1.404(11)
C65_1 C78_1 1.428(12)
C65_1 C66_1 1.435(12)
C66_1 C67_1 1.404(10)
C67_1 C77_1 1.428(7)
C67_1 C68_1 1.571(9)
C68_1 C69_1 1.480(10)
C69_1 C70_1 1.378(9)
C70_1 C71_1 1.389(10)
C70_1 C72_1 1.455(7)
C72_1 C77_1 1.379(10)
C72_1 C73_1 1.428(8)
C73_1 C74_1 1.540(9)
C74_1 C75_1 1.465(11)
C75_1 C76_1 1.361(9)
C76_1 C78_1 1.408(10)
C76_1 C77_1 1.476(7)
C1_2 C2_2 1.394(12)
C1_2 C6_2 1.447(11)
C1_2 C9_2 1.469(11)
C51_2 C52_2 1.299(10)
C51_2 C50_2 1.459(12)
C51_2 C71_2 1.473(10)
C53_2 C54_2 1.416(12)
C53_2 C52_2 1.457(11)
C53_2 C32_2 1.459(12)
C71_2 C70_2 1.396(10)
C71_2 C54_2 1.435(12)
C2_2 C12_2 1.354(11)
C2_2 C3_2 1.475(10)
C3_2 C4_2 1.449(11)
C3_2 C15_2 1.454(11)
C4_2 C5_2 1.396(11)
C4_2 C17_2 1.468(11)
C5_2 C20_2 1.357(11)
C5_2 C6_2 1.472(10)
C6_2 C7_2 1.454(11)
C7_2 C22_2 1.420(10)
C7_2 C8_2 1.482(10)
C8_2 C25_2 1.258(12)
C8_2 C9_2 1.418(10)
C9_2 C10_2 1.420(9)
C10_2 C11_2 1.419(11)
C10_2 C27_2 1.445(10)
C11_2 C30_2 1.338(10)
C11_2 C12_2 1.517(10)
C12_2 C13_2 1.562(11)
C13_2 C31_2 1.386(11)
C13_2 C14_2 1.504(10)
C14_2 C34_2 1.391(10)
C14_2 C15_2 1.426(10)
C15_2 C16_2 1.484(10)
C16_2 C36_2 1.256(12)
C16_2 C17_2 1.424(10)
C17_2 C18_2 1.429(9)
C18_2 C19_2 1.415(11)
C18_2 C38_2 1.443(10)
C19_2 C41_2 1.341(10)
C19_2 C20_2 1.520(10)
C20_2 C21_2 1.570(11)
C21_2 C42_2 1.385(11)
C21_2 C22_2 1.507(10)
C22_2 C23_2 1.395(10)
C23_2 C24_2 1.348(11)
C23_2 C44_2 1.517(11)
C24_2 C46_2 1.505(12)
C24_2 C25_2 1.528(12)
C25_2 C26_2 1.583(12)
C26_2 C27_2 1.425(9)
C26_2 C48_2 1.475(10)
C27_2 C28_2 1.470(10)
C28_2 C29_2 1.381(10)
C28_2 C49_2 1.480(10)
C29_2 C30_2 1.434(11)
C29_2 C52_2 1.451(11)
C30_2 C31_2 1.420(12)
C31_2 C32_2 1.414(13)
C32_2 C33_2 1.356(11)
C33_2 C34_2 1.526(10)
C33_2 C56_2 1.683(13)
C34_2 C35_2 1.340(11)
C35_2 C57_2 1.514(11)
C35_2 C36_2 1.537(11)
C36_2 C37_2 1.586(12)
C37_2 C38_2 1.429(9)
C37_2 C59_2 1.472(10)
C38_2 C39_2 1.447(10)
C39_2 C40_2 1.383(10)
C39_2 C60_2 1.491(10)
C40_2 C41_2 1.444(11)
C40_2 C63_2 1.453(11)
C41_2 C42_2 1.417(12)
C42_2 C43_2 1.422(13)
C43_2 C44_2 1.348(11)
C43_2 C64_2 1.469(12)
C44_2 C45_2 1.674(13)
C45_2 C46_2 1.296(13)
C45_2 C66_2 1.411(12)
C46_2 C47_2 1.394(12)
C47_2 C48_2 1.460(10)
C47_2 C68_2 1.583(11)
C48_2 C49_2 1.414(10)
C49_2 C50_2 1.409(10)
C50_2 C69_2 1.461(9)
C54_2 C55_2 1.445(13)
C55_2 C56_2 1.410(12)
C55_2 C73_2 1.411(11)
C56_2 C57_2 1.281(13)
C57_2 C58_2 1.400(12)
C58_2 C59_2 1.455(10)
C58_2 C74_2 1.602(12)
C59_2 C60_2 1.409(10)
C60_2 C61_2 1.402(10)
C61_2 C62_2 1.457(12)
C61_2 C75_2 1.470(9)
C62_2 C63_2 1.294(11)
C62_2 C78_2 1.481(10)
C63_2 C64_2 1.450(11)
C64_2 C65_2 1.406(12)
C65_2 C78_2 1.434(12)
C65_2 C66_2 1.452(13)
C66_2 C67_2 1.409(10)
C67_2 C77_2 1.427(9)
C67_2 C68_2 1.579(10)
C68_2 C69_2 1.479(11)
C69_2 C70_2 1.386(10)
C70_2 C72_2 1.475(8)
C72_2 C77_2 1.380(12)
C72_2 C73_2 1.426(9)
C73_2 C74_2 1.544(10)
C74_2 C75_2 1.445(11)
C75_2 C76_2 1.364(10)
C76_2 C78_2 1.395(11)
C76_2 C77_2 1.478(8)
C1_3 C2_3 1.392(11)
C1_3 C6_3 1.445(11)
C1_3 C9_3 1.463(11)
C62_3 C63_3 1.310(12)
C62_3 C61_3 1.465(13)
C62_3 C78_3 1.478(11)
C63_3 C40_3 1.457(11)
C63_3 C64_3 1.461(12)
C2_3 C12_3 1.359(11)
C2_3 C3_3 1.472(10)
C3_3 C4_3 1.450(11)
C3_3 C15_3 1.453(10)
C4_3 C5_3 1.390(12)
C4_3 C17_3 1.470(11)
C5_3 C20_3 1.360(11)
C5_3 C6_3 1.469(11)
C6_3 C7_3 1.454(11)
C7_3 C22_3 1.424(10)
C7_3 C8_3 1.482(10)
C8_3 C25_3 1.253(12)
C8_3 C9_3 1.428(10)
C9_3 C10_3 1.429(9)
C10_3 C11_3 1.423(11)
C10_3 C27_3 1.449(10)
C11_3 C30_3 1.352(10)
C11_3 C12_3 1.511(10)
C12_3 C13_3 1.564(11)
C13_3 C31_3 1.381(11)
C13_3 C14_3 1.504(10)
C14_3 C34_3 1.403(10)
C14_3 C15_3 1.423(10)
C15_3 C16_3 1.482(10)
C16_3 C36_3 1.256(12)
C16_3 C17_3 1.423(10)
C17_3 C18_3 1.433(10)
C18_3 C19_3 1.416(11)
C18_3 C38_3 1.454(10)
C19_3 C41_3 1.339(10)
C19_3 C20_3 1.512(10)
C20_3 C21_3 1.562(11)
C21_3 C42_3 1.392(11)
C21_3 C22_3 1.501(10)
C22_3 C23_3 1.373(10)
C23_3 C24_3 1.351(11)
C23_3 C44_3 1.503(11)
C24_3 C46_3 1.510(12)
C24_3 C25_3 1.539(12)
C25_3 C26_3 1.587(12)
C26_3 C27_3 1.435(9)
C26_3 C48_3 1.484(10)
C27_3 C28_3 1.464(10)
C28_3 C29_3 1.375(10)
C28_3 C49_3 1.495(10)
C29_3 C30_3 1.439(11)
C29_3 C52_3 1.449(11)
C30_3 C31_3 1.426(12)
C31_3 C32_3 1.406(13)
C32_3 C33_3 1.344(11)
C32_3 C53_3 1.462(13)
C33_3 C34_3 1.511(10)
C33_3 C56_3 1.688(13)
C34_3 C35_3 1.336(11)
C35_3 C57_3 1.519(11)
C35_3 C36_3 1.538(11)
C36_3 C37_3 1.590(12)
C37_3 C38_3 1.435(9)
C37_3 C59_3 1.473(10)
C38_3 C39_3 1.461(10)
C39_3 C40_3 1.379(10)
C39_3 C60_3 1.485(10)
C40_3 C41_3 1.435(11)
C41_3 C42_3 1.418(12)
C42_3 C43_3 1.432(13)
C43_3 C44_3 1.355(12)
C43_3 C64_3 1.459(13)
C44_3 C45_3 1.688(13)
C45_3 C46_3 1.305(14)
C45_3 C66_3 1.408(12)
C46_3 C47_3 1.391(12)
C47_3 C48_3 1.452(11)
C47_3 C68_3 1.601(12)
C48_3 C49_3 1.422(10)
C49_3 C50_3 1.404(10)
C50_3 C69_3 1.453(10)
C50_3 C51_3 1.464(12)
C51_3 C52_3 1.297(11)
C51_3 C71_3 1.479(10)
C52_3 C53_3 1.447(12)
C53_3 C54_3 1.408(13)
C54_3 C71_3 1.437(13)
C54_3 C55_3 1.446(13)
C55_3 C56_3 1.414(12)
C55_3 C73_3 1.419(11)
C56_3 C57_3 1.301(14)
C57_3 C58_3 1.404(12)
C58_3 C59_3 1.457(10)
C58_3 C74_3 1.614(12)
C59_3 C60_3 1.421(10)
C60_3 C61_3 1.406(10)
C61_3 C75_3 1.466(10)
C64_3 C65_3 1.418(13)
C65_3 C78_3 1.437(13)
C65_3 C66_3 1.439(14)
C66_3 C67_3 1.406(11)
C67_3 C77_3 1.436(9)
C67_3 C68_3 1.599(10)
C68_3 C69_3 1.483(11)
C69_3 C70_3 1.376(10)
C70_3 C71_3 1.399(11)
C70_3 C72_3 1.476(9)
C72_3 C77_3 1.357(13)
C72_3 C73_3 1.433(10)
C73_3 C74_3 1.564(11)
C74_3 C75_3 1.461(12)
C75_3 C76_3 1.370(10)
C76_3 C78_3 1.392(11)
C76_3 C77_3 1.480(9)
C1_4 C2_4 1.388(11)
C1_4 C6_4 1.445(11)
C1_4 C9_4 1.467(11)
C50_4 C49_4 1.409(10)
C50_4 C69_4 1.453(9)
C50_4 C51_4 1.466(12)
C51_4 C52_4 1.304(11)
C51_4 C71_4 1.473(10)
C71_4 C70_4 1.403(11)
C71_4 C54_4 1.432(12)
C2_4 C12_4 1.355(11)
C2_4 C3_4 1.468(10)
C3_4 C4_4 1.449(11)
C3_4 C15_4 1.455(11)
C4_4 C5_4 1.402(11)
C4_4 C17_4 1.472(11)
C5_4 C20_4 1.352(11)
C5_4 C6_4 1.469(10)
C6_4 C7_4 1.460(11)
C7_4 C22_4 1.424(10)
C7_4 C8_4 1.490(10)
C8_4 C25_4 1.261(12)
C8_4 C9_4 1.419(10)
C9_4 C10_4 1.426(9)
C10_4 C11_4 1.409(11)
C10_4 C27_4 1.449(9)
C11_4 C30_4 1.331(10)
C11_4 C12_4 1.517(10)
C12_4 C13_4 1.560(11)
C13_4 C31_4 1.384(11)
C13_4 C14_4 1.504(11)
C14_4 C34_4 1.397(11)
C14_4 C15_4 1.416(10)
C15_4 C16_4 1.482(10)
C16_4 C36_4 1.258(12)
C16_4 C17_4 1.424(10)
C17_4 C18_4 1.430(9)
C18_4 C19_4 1.428(11)
C18_4 C38_4 1.459(10)
C19_4 C41_4 1.338(10)
C19_4 C20_4 1.507(10)
C20_4 C21_4 1.571(11)
C21_4 C42_4 1.396(11)
C21_4 C22_4 1.503(11)
C22_4 C23_4 1.385(10)
C23_4 C24_4 1.347(11)
C23_4 C44_4 1.504(11)
C24_4 C46_4 1.514(12)
C24_4 C25_4 1.532(12)
C25_4 C26_4 1.582(12)
C26_4 C27_4 1.430(9)
C26_4 C48_4 1.483(10)
C27_4 C28_4 1.468(9)
C28_4 C29_4 1.367(9)
C28_4 C49_4 1.490(10)
C29_4 C30_4 1.403(10)
C29_4 C52_4 1.450(10)
C30_4 C31_4 1.416(12)
C31_4 C32_4 1.400(13)
C32_4 C33_4 1.341(11)
C32_4 C53_4 1.454(12)
C33_4 C34_4 1.523(11)
C33_4 C56_4 1.690(14)
C34_4 C35_4 1.334(11)
C35_4 C57_4 1.518(11)
C35_4 C36_4 1.545(11)
C36_4 C37_4 1.585(12)
C37_4 C38_4 1.426(9)
C37_4 C59_4 1.473(10)
C38_4 C39_4 1.463(10)
C39_4 C40_4 1.379(10)
C39_4 C60_4 1.484(10)
C40_4 C41_4 1.426(10)
C40_4 C63_4 1.437(10)
C41_4 C42_4 1.420(12)
C42_4 C43_4 1.437(13)
C43_4 C44_4 1.363(12)
C43_4 C64_4 1.457(12)
C44_4 C45_4 1.692(13)
C45_4 C46_4 1.293(14)
C45_4 C66_4 1.424(13)
C46_4 C47_4 1.412(12)
C47_4 C48_4 1.466(11)
C47_4 C68_4 1.619(12)
C48_4 C49_4 1.411(10)
C52_4 C53_4 1.458(12)
C53_4 C54_4 1.412(12)
C54_4 C55_4 1.443(13)
C55_4 C73_4 1.415(11)
C55_4 C56_4 1.416(13)
C56_4 C57_4 1.301(14)
C57_4 C58_4 1.384(12)
C58_4 C59_4 1.461(10)
C58_4 C74_4 1.637(12)
C59_4 C60_4 1.417(10)
C60_4 C61_4 1.404(10)
C61_4 C62_4 1.448(13)
C61_4 C75_4 1.463(9)
C62_4 C63_4 1.307(11)
C62_4 C78_4 1.498(10)
C63_4 C64_4 1.469(12)
C64_4 C65_4 1.418(13)
C65_4 C78_4 1.431(12)
C65_4 C66_4 1.451(14)
C66_4 C67_4 1.422(11)
C67_4 C77_4 1.442(9)
C67_4 C68_4 1.589(10)
C68_4 C69_4 1.485(11)
C69_4 C70_4 1.384(10)
C70_4 C72_4 1.474(9)
C72_4 C77_4 1.380(13)
C72_4 C73_4 1.419(9)
C73_4 C74_4 1.575(11)
C74_4 C75_4 1.459(12)
C75_4 C76_4 1.361(10)
C76_4 C78_4 1.391(11)
C76_4 C77_4 1.482(9)
Ni1 N4 1.9558(16)
Ni1 N2 1.9570(15)
Ni1 N3 1.9642(16)
Ni1 N5 1.9651(16)
N2 C84 1.376(2)
N2 C81 1.377(2)
N3 C89 1.374(2)
N3 C86 1.376(2)
N4 C94 1.376(2)
N4 C91 1.379(2)
N5 C79 1.378(2)
N5 C96 1.378(2)
C79 C80 1.376(3)
C79 C98 1.447(3)
C80 C81 1.377(3)
C80 H80A 0.9500
C81 C82 1.446(3)
C82 C83 1.362(3)
C82 C99 1.501(3)
C83 C84 1.449(3)
C83 C101 1.496(3)
C84 C85 1.376(3)
C85 C86 1.385(3)
C85 H85A 0.9500
C86 C87 1.447(3)
C87 C88 1.369(3)
C87 C103 1.502(3)
C88 C89 1.451(3)
C88 C105 1.499(3)
C89 C90 1.379(3)
C90 C91 1.379(3)
C90 H90A 0.9500
C91 C92 1.447(3)
C92 C93 1.364(3)
C92 C107 1.496(3)
C93 C94 1.446(3)
C93 C109 1.500(3)
C94 C95 1.378(3)
C95 C96 1.377(3)
C95 H95A 0.9500
C96 C97 1.447(3)
C97 C98 1.371(3)
C97 C111 1.506(3)
C98 C113 1.499(3)
C99 C100 1.529(5)
C99 H99A 0.9900
C99 H99B 0.9900
C100 H10N 0.9800
C100 H10O 0.9800
C100 H10P 0.9800
C101 C102 1.524(5)
C101 H10C 0.9900
C101 H10D 0.9900
C102 H10I 0.9800
C102 H10J 0.9800
C102 H10K 0.9800
C103 C104 1.524(7)
C103 H10L 0.9900
C103 H10M 0.9900
C104 H10W 0.9800
C104 H10X 0.9800
C104 H10Y 0.9800
C105 C106 1.540(6)
C105 H10G 0.9900
C105 H10H 0.9900
C106 H10T 0.9800
C106 H10U 0.9800
C106 H10V 0.9800
C107 C108 1.528(5)
C107 H10E 0.9900
C107 H10F 0.9900
C108 H10Q 0.9800
C108 H10R 0.9800
C108 H10S 0.9800
C109 C110 1.533(4)
C109 H10A 0.9900
C109 H10B 0.9900
C110 H11H 0.9800
C110 H11I 0.9800
C110 H11J 0.9800
C111 C112 1.530(5)
C111 H11A 0.9900
C111 H11B 0.9900
C112 H11E 0.9800
C112 H11F 0.9800
C112 H11G 0.9800
C113 C114 1.533(7)
C113 H11C 0.9900
C113 H11D 0.9900
C114 H11K 0.9800
C114 H11L 0.9800
C114 H11M 0.9800
C125 C124 1.372(5)
C125 C126 1.381(5)
C125 H12A 0.9500
C124 C123 1.385(5)
C124 H12B 0.9500
C126 C121 1.385(7)
C126 H12C 0.9500
C123 C122 1.375(6)
C123 H12D 0.9500
C122 C121 1.401(8)
C122 H12E 0.9500
C120 C115 1.375(13)
C120 C119 1.385(9)
C120 H12F 0.9500
C119 C118 1.393(15)
C119 H11N 0.9500
C121 H12G 0.9500
C118 C117 1.348(17)
C118 H11O 0.9500
C116 C117 1.415(12)
C116 C115 1.422(14)
C116 H11P 0.9500
C117 H11Q 0.9500
C115 H11R 0.9500
